data_4130591
loop_
_publ_author_name
'Fernando, Isurika R.'
'Frasconi, Marco'
'Wu, Yilei'
'Liu, Wei-Guang'
'Wasielewski, Michael R.'
'Goddard, 3rd, William A'
'Stoddart, J. Fraser'

_publ_section_title
;
 Sliding-Ring Catenanes.
;
_journal_issue 32
_journal_name_full 'Journal of the American Chemical Society'
_journal_page_first 10214
_journal_page_last 10225
_journal_paper_doi 10.1021/jacs.6b04982
_journal_volume 138
_journal_year 2016
_chemical_formula_moiety '4(C28 H40 O10), 4(C36 H32 N4), 6(C7 H8), H2 O'
_chemical_formula_sum 'C298 H338 N16 O41'
_chemical_formula_weight 4799.82
_space_group_crystal_system triclinic
_space_group_IT_number 2
_space_group_name_Hall '-P 1'
_space_group_name_H-M_alt 'P -1'
_atom_sites_solution_hydrogens mixed
_atom_sites_solution_primary direct
_audit_creation_date 2014-05-09
_audit_creation_method
;
Olex2 1.2
(compiled 2014.03.20 svn.r2914 for OlexSys, GUI svn.r4816)
;
_cell_angle_alpha 87.674(3)
_cell_angle_beta 69.262(2)
_cell_angle_gamma 78.983(3)
_cell_formula_units_Z 2
_cell_length_a 20.1201(9)
_cell_length_b 26.1627(12)
_cell_length_c 26.4880(12)
_cell_measurement_reflns_used 9947
_cell_measurement_temperature 100(2)
_cell_measurement_theta_max 65.106
_cell_measurement_theta_min 2.670
_cell_volume 12793.9(10)
_computing_cell_refinement 'SAINT V7.23A (Bruker, 2005)'
_computing_data_collection 'APEX2 V2.1-4 (Bruker, 2007)'
_computing_data_reduction 'Bruker SAINT'
_computing_molecular_graphics 'Olex2 (Dolomanov et al., 2009)'
_computing_publication_material 'Olex2 (Dolomanov et al., 2009)'
_computing_structure_refinement 'ShelXL (Sheldrick, 2008)'
_computing_structure_solution 'ShelXT (Sheldrick, 2008)'
_diffrn_ambient_temperature 100.01
_diffrn_detector_area_resol_mean 8
_diffrn_measured_fraction_theta_full 0.929
_diffrn_measured_fraction_theta_max 0.983
_diffrn_measurement_device_type 'Bruker Kappa APEX CCD area detector'
_diffrn_measurement_method '\w and \f scans'
_diffrn_radiation_monochromator 'MX optics'
_diffrn_radiation_type CuK\a
_diffrn_radiation_wavelength 1.54178
_diffrn_reflns_av_R_equivalents 0.0368
_diffrn_reflns_av_unetI/netI 0.0590
_diffrn_reflns_Laue_measured_fraction_full 0.929
_diffrn_reflns_Laue_measured_fraction_max 0.983
_diffrn_reflns_limit_h_max 23
_diffrn_reflns_limit_h_min -23
_diffrn_reflns_limit_k_max 30
_diffrn_reflns_limit_k_min -30
_diffrn_reflns_limit_l_max 31
_diffrn_reflns_limit_l_min -27
_diffrn_reflns_number 83250
_diffrn_reflns_point_group_measured_fraction_full 0.929
_diffrn_reflns_point_group_measured_fraction_max 0.983
_diffrn_reflns_theta_full 67.679
_diffrn_reflns_theta_max 65.250
_diffrn_reflns_theta_min 2.391
_diffrn_source microsource
_exptl_absorpt_coefficient_mu 0.660
_exptl_absorpt_correction_T_max 0.7526
_exptl_absorpt_correction_T_min 0.6613
_exptl_absorpt_correction_type multi-scan
_exptl_absorpt_process_details
;
SADABS-2012/1 (Bruker,2012) was used for absorption correction.
wR2(int) was 0.0979 before and 0.0446 after correction.
The Ratio of minimum to maximum transmission is 0.8787.
The \l/2 correction factor is 0.0015.
;
_exptl_crystal_colour orange
_exptl_crystal_density_diffrn 1.246
_exptl_crystal_description plate
_exptl_crystal_F_000 5132
_exptl_crystal_size_max 0.235
_exptl_crystal_size_mid 0.093
_exptl_crystal_size_min 0.021
_refine_diff_density_max 1.470
_refine_diff_density_min -0.711
_refine_diff_density_rms 0.070
_refine_ls_extinction_method none
_refine_ls_goodness_of_fit_ref 1.034
_refine_ls_hydrogen_treatment constr
_refine_ls_matrix_type full
_refine_ls_number_parameters 3323
_refine_ls_number_reflns 43042
_refine_ls_number_restraints 522
_refine_ls_restrained_S_all 1.071
_refine_ls_R_factor_all 0.1261
_refine_ls_R_factor_gt 0.0849
_refine_ls_shift/su_max 0.001
_refine_ls_shift/su_mean 0.000
_refine_ls_structure_factor_coef Fsqd
_refine_ls_weighting_details 'w=1/[\s^2^(Fo^2^)+(0.1396P)^2^+10.4260P] where P=(Fo^2^+2Fc^2^)/3'
_refine_ls_weighting_scheme calc
_refine_ls_wR_factor_gt 0.2244
_refine_ls_wR_factor_ref 0.2608
_reflns_Friedel_coverage 0.000
_reflns_number_gt 27965
_reflns_number_total 43042
_reflns_threshold_expression 'I > 2\s(I)'
_cod_data_source_file ja6b04982_si_003.cif
_cod_data_source_block n3513
_cod_database_code 4130591
_shelxl_version_number 2013-4
_shelx_space_group_comment
;
The symmetry employed for this shelxl refinement is uniquely defined
by the following loop, which should always be used as a source of
symmetry information in preference to the above space-group names.
They are only intended as comments.
;
_shelx_estimated_absorpt_t_max 0.986
_shelx_estimated_absorpt_t_min 0.860
_olex2_refinement_description
;
1. Fixed Uiso
 At 1.2 times of:
  All C(H) groups, All C(H,H) groups, All C(H,H,H,H) groups
 At 1.5 times of:
  All C(H,H,H) groups, All O(H,H) groups
2. Restrained distances
 O3D-C47D \\sim O3B-C47B \\sim O3D-C46D \\sim O3B-C46B \\sim O2B-C45B \\sim
O2B-C45D \\sim O4B-C48B ~
 O2C-C44C \\sim O2E-C44C \\sim O2E-C45E \\sim O2C-C45C \\sim O3C-C46E \\sim
O3C-C46C
 with sigma of 0.01
 C48B-C47B \\sim C48B-C47D \\sim C46B-C45B \\sim C46D-C45D \\sim C50B-C49B
\\sim C44B-C43B \\sim C46E-
 C45E \\sim C46C-C45C
 with sigma of 0.01
 C47B-C46B \\sim C46D-C47D \\sim C48B-C49B \\sim C45D-C44B \\sim C44C-C45E
\\sim C46E-C47C \\sim C46C-
 C47C \\sim C45C-C44C
 with sigma of 0.01
3. Rigid bond restraints
 C47B, C47D, C46D, C46B, C45D, C45B, O3D, O3B
 with sigma for 1-2 distances of 0.01 and sigma for 1-3 distances of 0.01
 O2E, O2C, C45E, C45C, C46C, C46E
 with sigma for 1-2 distances of 0.01 and sigma for 1-3 distances of 0.01
 C32S, C29S, C34S, C35S, C30S, C33S, C31S, C33T, C29T, C34T, C30T, C31T, C32T,
 C35T
 with sigma for 1-2 distances of 0.01 and sigma for 1-3 distances of 0.01
4. Uiso/Uaniso restraints and constraints
C47B \\sim C47D \\sim C46D \\sim C46B \\sim C45D \\sim C45B \\sim O3D \\sim
O3B: within 1.7A with sigma of 0.01 and sigma for terminal atoms of 0.02
O2E \\sim O2C \\sim C45E \\sim C45C \\sim C46C \\sim C46E: within 1.7A with
sigma of 0.01 and sigma for terminal atoms of 0.02
C32S \\sim C29S \\sim C34S \\sim C35S \\sim C30S \\sim C33S \\sim C31S \\sim
C33T \\sim C29T \\sim C34T \\sim C30T \\sim C31T \\sim C32T \\sim C35T: within
1.7A with sigma of 0.01 and sigma for terminal atoms of 0.02
5. Others
 Sof(C29T)=Sof(H29T)=Sof(C30T)=Sof(C31T)=Sof(H31T)=Sof(C32T)=Sof(H32T)=
 Sof(C33T)=Sof(H33T)=Sof(C34T)=Sof(H34T)=Sof(C35T)=Sof(H35G)=Sof(H35H)=
 Sof(H35I)=Sof(O12)=Sof(H12A)=Sof(H12B)=1-FVAR(1)
 Sof(C29S)=Sof(C30S)=Sof(H30S)=Sof(C31S)=Sof(H31S)=Sof(C32S)=Sof(H32S)=
 Sof(C33S)=Sof(H33S)=Sof(C34S)=Sof(H34S)=Sof(C35S)=Sof(H35D)=Sof(H35E)=
 Sof(H35F)=Sof(O11)=Sof(H11I)=Sof(H11J)=FVAR(1)
 Sof(H48C)=Sof(H48D)=Sof(O3D)=Sof(C45D)=Sof(H45C)=Sof(H45D)=Sof(C46D)=
 Sof(H46C)=Sof(H46D)=Sof(C47D)=Sof(H47C)=Sof(H47D)=1-FVAR(2)
 Sof(O3B)=Sof(C45B)=Sof(H45A)=Sof(H45B)=Sof(C46B)=Sof(H46A)=Sof(H46B)=
 Sof(C47B)=Sof(H47A)=Sof(H47B)=Sof(H48A)=Sof(H48B)=FVAR(2)
 Sof(H44E)=Sof(H44F)=Sof(O2E)=Sof(C45E)=Sof(H45G)=Sof(H45H)=Sof(C46E)=
 Sof(H46G)=Sof(H46H)=1-FVAR(3)
 Sof(O2C)=Sof(H44C)=Sof(H44D)=Sof(C45C)=Sof(H45E)=Sof(H45F)=Sof(C46C)=
 Sof(H46E)=Sof(H46F)=FVAR(3)
6.a Free rotating group:
 O11(H11I,H11J), O12(H12A,H12B)
6.b Secondary CH2 refined with riding coordinates:
 C43(H43E,H43F), C44(H44G,H44H), C45(H45I,H45J), C46(H46I,H46J), C47(H47G,
 H47H), C48(H48G,H48H), C49(H49E,H49F), C50(H50E,H50F), C57(H57E,H57F),
 C58(H58E,H58F), C59(H59E,H59F), C60(H60E,H60F), C61(H61E,H61F), C62(H62E,H62F),
  C63(H63E,H63F), C64(H64E,H64F), C43A(H43G,H43H), C44A(H44I,H44J), C45A(H45K,
 H45L), C46A(H46K,H46L), C47A(H47I,H47J), C48A(H48I,H48J), C49A(H49G,H49H),
 C50A(H50G,H50H), C57A(H57G,H57H), C58A(H58G,H58H), C59A(H59G,H59H), C60A(H60G,
 H60H), C61A(H61G,H61H), C62A(H62G,H62H), C63A(H63G,H63H), C64A(H64G,H64H),
 C43B(H43A,H43B), C44B(H44A,H44B), C45B(H45A,H45B), C46B(H46A,H46B), C47B(H47A,
 H47B), C48B(H48A,H48B), C48B(H48C,H48D), C49B(H49A,H49B), C50B(H50A,H50B),
 C57B(H57A,H57B), C58B(H58A,H58B), C59B(H59A,H59B), C60B(H60A,H60B), C61B(H61A,
 H61B), C62B(H62A,H62B), C63B(H63A,H63B), C64B(H64A,H64B), C43C(H43C,H43D),
 C44C(H44C,H44D), C44C(H44E,H44F), C45C(H45E,H45F), C46C(H46E,H46F), C47C(H47E,
 H47F), C48C(H48E,H48F), C49C(H49C,H49D), C50C(H50C,H50D), C57C(H57C,H57D),
 C58C(H58C,H58D), C59C(H59C,H59D), C60C(H60C,H60D), C61C(H61C,H61D), C62C(H62C,
 H62D), C63C(H63C,H63D), C64C(H64C,H64D), C11(H11A,H11B), C18(H18A,H18B),
 C29(H29A,H29B), C36(H36A,H36B), C11A(H11C,H11D), C18A(H18C,H18D), C29A(H29C,
 H29D), C36A(H36C,H36D), C11B(H11E,H11F), C18B(H18E,H18F), C29B(H29E,H29F),
 C36B(H36E,H36F), C11C(H11G,H11H), C18C(H18G,H18H), C29C(H29G,H29H), C36C(H36G,
 H36H), C45D(H45C,H45D), C46D(H46C,H46D), C47D(H47C,H47D), C45E(H45G,H45H),
 C46E(H46G,H46H)
6.c Aromatic/amide H refined with riding coordinates:
 C38(H38), C39(H39), C41(H41), C42(H42), C52(H52), C53(H53), C55(H55),
 C56(H56), C38A(H38A), C39A(H39A), C41A(H41A), C42A(H42A), C52A(H52A),
 C53A(H53A), C55A(H55A), C56A(H56A), C38B(H38B), C39B(H39B), C41B(H41B),
 C42B(H42B), C52B(H52B), C53B(H53B), C55B(H55B), C56B(H56B), C38C(H38C),
 C39C(H39C), C41C(H41C), C42C(H42C), C52C(H52C), C53C(H53C), C55C(H55C),
 C56C(H56C), C1(H1), C2(H2), C4(H4), C5(H5), C7(H7), C8(H8), C9(H9), C10(H10),
 C13(H13), C14(H14), C16(H16), C17(H17), C19(H19), C20(H20), C22(H22), C23(H23),
  C25(H25), C26(H26), C27(H27), C28(H28), C31(H31), C32(H32), C34(H34),
 C35(H35), C1A(H1A), C2A(H2A), C4A(H4A), C5A(H5A), C7A(H7A), C8A(H8A), C9A(H9A),
  C10A(H10A), C13A(H13A), C14A(H14A), C16A(H16A), C17A(H17A), C19A(H19A),
 C20A(H20A), C22A(H22A), C23A(H23A), C25A(H25A), C26A(H26A), C27A(H27A),
 C28A(H28A), C31A(H31A), C32A(H32A), C34A(H34A), C35A(H35A), C1B(H1B), C2B(H2B),
  C4B(H4B), C5B(H5B), C7B(H7B), C8B(H8B), C9B(H9B), C10B(H10B), C13B(H13B),
 C14B(H14B), C16B(H16B), C17B(H17B), C19B(H19B), C20B(H20B), C22B(H22B),
 C23B(H23B), C25B(H25B), C26B(H26B), C27B(H27B), C28B(H28B), C31B(H31B),
 C32B(H32B), C34B(H34B), C35B(H35B), C1C(H1C), C2C(H2C), C4C(H4C), C5C(H5C),
 C7C(H7C), C8C(H8C), C9C(H9C), C10C(H10C), C13C(H13C), C14C(H14C), C16C(H16C),
 C17C(H17C), C19C(H19C), C20C(H20C), C22C(H22C), C23C(H23C), C25C(H25C),
 C26C(H26C), C27C(H27C), C28C(H28C), C31C(H31C), C32C(H32C), C34C(H34C),
 C35C(H35C), C2S(H2S), C3S(H3S), C4S(H4S), C5S(H5S), C6S(H6S), C23S(H23S),
 C24S(H24S), C25S(H25S), C26S(H26S), C27S(H27S), C9S(H9S), C10S(H10S),
 C11S(H11S), C12S(H12S), C13S(H13S), C30S(H30S), C31S(H31S), C32S(H32S),
 C33S(H33S), C34S(H34S), C29T(H29T), C31T(H31T), C32T(H32T), C33T(H33T),
 C34T(H34T), C08W(H08W), C08Y(H08Y), C090(H090), C095(H095), C096(H096),
 C16S(H16S), C17S(H17S), C18S(H18S), C19S(H19S), C20S(H20S)
6.d Fitted hexagon refined as free rotating group:
 C29S(C30S,C31S,C32S,C33S,C34S), C29T(C30T,C31T,C32T,C33T,C34T)
6.e Idealised Me refined as rotating group:
 C7S(H7SA,H7SB,H7SC), C28S(H28D,H28E,H28F), C14S(H14D,H14E,H14F), C35S(H35D,
 H35E,H35F), C35T(H35G,H35H,H35I), C09U(H09A,H09B,H09C), C21S(H21A,H21B,H21C)
;

loop_
_space_group_symop_operation_xyz
'x, y, z'
'-x, -y, -z'

loop_
_atom_site_label
_atom_site_type_symbol
_atom_site_fract_x
_atom_site_fract_y
_atom_site_fract_z
_atom_site_U_iso_or_equiv
_atom_site_adp_type
_atom_site_occupancy
_atom_site_site_symmetry_order
_atom_site_calc_flag
_atom_site_refinement_flags_posn
_atom_site_refinement_flags_adp
_atom_site_refinement_flags_occupancy
_atom_site_disorder_assembly
_atom_site_disorder_group
O1 O 0.22990(16) 0.47305(12) 0.31946(12) 0.0492(7) Uani 1 1 d . . . . .
O2 O 0.3223(2) 0.3887(2) 0.34736(15) 0.0876(14) Uani 1 1 d . . . . .
O3 O 0.4620(2) 0.40924(13) 0.37810(15) 0.0668(9) Uani 1 1 d . . . . .
O4 O 0.50395(18) 0.49606(13) 0.41414(15) 0.0635(9) Uani 1 1 d . . . . .
O5 O 0.46570(18) 0.60216(13) 0.45289(13) 0.0599(8) Uani 1 1 d . . . . .
O6 O 0.27517(18) 0.78982(13) 0.49434(12) 0.0559(8) Uani 1 1 d . . . . .
O7 O 0.14486(18) 0.85458(15) 0.48804(17) 0.0735(10) Uani 1 1 d . . . . .
O8 O 0.0347(2) 0.86513(15) 0.44718(14) 0.0710(9) Uani 1 1 d . . . . .
O9 O -0.06529(17) 0.77020(12) 0.43194(13) 0.0538(8) Uani 1 1 d . . . . .
O10 O -0.00825(17) 0.63126(13) 0.40202(15) 0.0603(8) Uani 1 1 d . . . . .
C37 C 0.0524(2) 0.59328(17) 0.37981(19) 0.0504(10) Uani 1 1 d . . . . .
C38 C 0.0416(3) 0.5428(2) 0.3792(3) 0.0831(19) Uani 1 1 d . . . . .
H38 H -0.0063 0.5361 0.3927 0.100 Uiso 1 1 calc R . . . .
C39 C 0.0990(3) 0.5018(2) 0.3595(3) 0.0721(15) Uani 1 1 d . . . . .
H39 H 0.0904 0.4674 0.3595 0.086 Uiso 1 1 calc R . . . .
C40 C 0.1683(2) 0.51093(17) 0.33985(16) 0.0426(9) Uani 1 1 d . . . . .
C41 C 0.1793(2) 0.56081(17) 0.33890(17) 0.0471(10) Uani 1 1 d . . . . .
H41 H 0.2272 0.5674 0.3246 0.057 Uiso 1 1 calc R . . . .
C42 C 0.1215(2) 0.60215(17) 0.35856(17) 0.0475(10) Uani 1 1 d . . . . .
H42 H 0.1301 0.6367 0.3572 0.057 Uiso 1 1 calc R . . . .
C43 C 0.2208(3) 0.42071(18) 0.3206(2) 0.0558(11) Uani 1 1 d . . . . .
H43E H 0.1972 0.4148 0.2949 0.067 Uiso 1 1 calc R . . . .
H43F H 0.1903 0.4124 0.3572 0.067 Uiso 1 1 calc R . . . .
C44 C 0.2947(3) 0.3872(2) 0.3049(2) 0.0656(13) Uani 1 1 d . . . . .
H44G H 0.2921 0.3509 0.2979 0.079 Uiso 1 1 calc R . . . .
H44H H 0.3275 0.4000 0.2714 0.079 Uiso 1 1 calc R . . . .
C45 C 0.3915(4) 0.3755(4) 0.3360(3) 0.112(3) Uani 1 1 d . . . . .
H45I H 0.4158 0.4004 0.3102 0.135 Uiso 1 1 calc R . . . .
H45J H 0.4085 0.3406 0.3180 0.135 Uiso 1 1 calc R . . . .
C46 C 0.4133(3) 0.3744(2) 0.3843(2) 0.0727(15) Uani 1 1 d . . . . .
H46I H 0.3698 0.3846 0.4170 0.087 Uiso 1 1 calc R . . . .
H46J H 0.4370 0.3386 0.3889 0.087 Uiso 1 1 calc R . . . .
C47 C 0.4841(4) 0.4091(2) 0.4234(3) 0.0741(16) Uani 1 1 d . . . . .
H47G H 0.5062 0.3734 0.4295 0.089 Uiso 1 1 calc R . . . .
H47H H 0.4418 0.4218 0.4562 0.089 Uiso 1 1 calc R . . . .
C48 C 0.5400(3) 0.4456(2) 0.4115(3) 0.0703(15) Uani 1 1 d . . . . .
H48G H 0.5644 0.4407 0.4383 0.084 Uiso 1 1 calc R . . . .
H48H H 0.5772 0.4373 0.3751 0.084 Uiso 1 1 calc R . . . .
C49 C 0.5527(3) 0.5312(2) 0.4022(2) 0.0690(14) Uani 1 1 d . . . . .
H49E H 0.5923 0.5212 0.3672 0.083 Uiso 1 1 calc R . . . .
H49F H 0.5742 0.5304 0.4306 0.083 Uiso 1 1 calc R . . . .
C50 C 0.5117(3) 0.5842(2) 0.3997(2) 0.0663(13) Uani 1 1 d . . . . .
H50E H 0.5458 0.6082 0.3837 0.080 Uiso 1 1 calc R . . . .
H50F H 0.4824 0.5834 0.3767 0.080 Uiso 1 1 calc R . . . .
C51 C 0.4202(2) 0.64897(18) 0.45845(19) 0.0512(10) Uani 1 1 d . . . . .
C52 C 0.4129(3) 0.6802(2) 0.41645(19) 0.0606(12) Uani 1 1 d . . . . .
H52 H 0.4409 0.6691 0.3802 0.073 Uiso 1 1 calc R . . . .
C53 C 0.3652(3) 0.72728(19) 0.42707(19) 0.0586(12) Uani 1 1 d . . . . .
H53 H 0.3609 0.7482 0.3978 0.070 Uiso 1 1 calc R . . . .
C54 C 0.3228(2) 0.74509(18) 0.48009(17) 0.0481(10) Uani 1 1 d . . . . .
C55 C 0.3308(2) 0.71256(18) 0.52178(18) 0.0502(10) Uani 1 1 d . . . . .
H55 H 0.3026 0.7232 0.5582 0.060 Uiso 1 1 calc R . . . .
C56 C 0.3776(2) 0.66628(19) 0.51143(17) 0.0502(11) Uani 1 1 d . . . . .
H56 H 0.3817 0.6452 0.5407 0.060 Uiso 1 1 calc R . . . .
C57 C 0.2680(3) 0.82295(19) 0.45191(18) 0.0553(11) Uani 1 1 d . . . . .
H57E H 0.2541 0.8042 0.4266 0.066 Uiso 1 1 calc R . . . .
H57F H 0.3148 0.8335 0.4316 0.066 Uiso 1 1 calc R . . . .
C58 C 0.2120(2) 0.86947(19) 0.4755(2) 0.0537(11) Uani 1 1 d . . . . .
H58E H 0.2170 0.8820 0.5085 0.064 Uiso 1 1 calc R . . . .
H58F H 0.2167 0.8978 0.4493 0.064 Uiso 1 1 calc R . . . .
C59 C 0.0852(2) 0.8980(2) 0.5027(2) 0.0592(12) Uani 1 1 d . . . . .
H59E H 0.0963 0.9268 0.4775 0.071 Uiso 1 1 calc R . . . .
H59F H 0.0747 0.9109 0.5398 0.071 Uiso 1 1 calc R . . . .
C60 C 0.0208(3) 0.8773(3) 0.4990(2) 0.094(2) Uani 1 1 d . . . . .
H60E H 0.0135 0.8461 0.5212 0.112 Uiso 1 1 calc R . . . .
H60F H -0.0238 0.9042 0.5128 0.112 Uiso 1 1 calc R . . . .
C61 C -0.0239(3) 0.8439(2) 0.4431(2) 0.0642(13) Uani 1 1 d . . . . .
H61E H -0.0226 0.8472 0.4054 0.077 Uiso 1 1 calc R . . . .
H61F H -0.0700 0.8654 0.4664 0.077 Uiso 1 1 calc R . . . .
C62 C -0.0246(3) 0.78838(18) 0.4581(2) 0.0594(12) Uani 1 1 d . . . . .
H62E H 0.0253 0.7678 0.4462 0.071 Uiso 1 1 calc R . . . .
H62F H -0.0471 0.7858 0.4978 0.071 Uiso 1 1 calc R . . . .
C63 C -0.0680(3) 0.71663(18) 0.4358(2) 0.0557(11) Uani 1 1 d . . . . .
H63E H -0.1053 0.7098 0.4219 0.067 Uiso 1 1 calc R . . . .
H63F H -0.0827 0.7072 0.4742 0.067 Uiso 1 1 calc R . . . .
C64 C 0.0029(2) 0.68302(16) 0.40483(17) 0.0467(10) Uani 1 1 d . . . . .
H64E H 0.0227 0.6962 0.3680 0.056 Uiso 1 1 calc R . . . .
H64F H 0.0380 0.6836 0.4231 0.056 Uiso 1 1 calc R . . . .
O1A O 0.70844(14) 0.47029(11) 0.84149(11) 0.0428(6) Uani 1 1 d . . . . .
O2A O 0.85535(13) 0.42571(10) 0.83988(10) 0.0373(6) Uani 1 1 d . . . . .
O3A O 0.97717(13) 0.41604(10) 0.87721(10) 0.0348(6) Uani 1 1 d . . . . .
O4A O 1.00433(13) 0.50664(11) 0.92016(11) 0.0407(6) Uani 1 1 d . . . . .
O5A O 0.95053(14) 0.60865(11) 0.96742(10) 0.0434(6) Uani 1 1 d . . . . .
O6A O 0.7170(2) 0.77223(14) 1.01128(13) 0.0771(12) Uani 1 1 d . . . . .
O7A O 0.61386(19) 0.87890(15) 0.96895(14) 0.0649(9) Uani 1 1 d . . . . .
O8A O 0.47816(15) 0.84559(12) 0.98235(13) 0.0546(8) Uani 1 1 d . . . . .
O9A O 0.39599(15) 0.75922(12) 0.93344(13) 0.0521(7) Uani 1 1 d . . . . .
O10A O 0.45934(14) 0.62113(11) 0.90151(12) 0.0463(7) Uani 1 1 d . . . . .
C37A C 0.5234(2) 0.58626(15) 0.88345(16) 0.0388(9) Uani 1 1 d . . . . .
C38A C 0.5211(2) 0.53555(16) 0.90054(18) 0.0453(9) Uani 1 1 d . . . . .
H38A H 0.4763 0.5267 0.9224 0.054 Uiso 1 1 calc R . . . .
C39A C 0.5832(2) 0.49787(16) 0.88613(17) 0.0443(9) Uani 1 1 d . . . . .
H39A H 0.5810 0.4633 0.8982 0.053 Uiso 1 1 calc R . . . .
C40A C 0.64912(19) 0.51040(15) 0.85401(15) 0.0363(8) Uani 1 1 d . . . . .
C41A C 0.6513(2) 0.56049(16) 0.83607(15) 0.0390(9) Uani 1 1 d . . . . .
H41A H 0.6959 0.5691 0.8133 0.047 Uiso 1 1 calc R . . . .
C42A C 0.5884(2) 0.59862(16) 0.85110(16) 0.0403(9) Uani 1 1 d . . . . .
H42A H 0.5905 0.6332 0.8390 0.048 Uiso 1 1 calc R . . . .
C43A C 0.7755(2) 0.48233(17) 0.80558(16) 0.0431(9) Uani 1 1 d . . . . .
H43G H 0.7893 0.5100 0.8220 0.052 Uiso 1 1 calc R . . . .
H43H H 0.7703 0.4950 0.7712 0.052 Uiso 1 1 calc R . . . .
C44A C 0.8326(2) 0.43399(17) 0.79516(16) 0.0443(9) Uani 1 1 d . . . . .
H44I H 0.8128 0.4037 0.7894 0.053 Uiso 1 1 calc R . . . .
H44J H 0.8742 0.4378 0.7622 0.053 Uiso 1 1 calc R . . . .
C45A C 0.91227(19) 0.38163(14) 0.83118(15) 0.0348(8) Uani 1 1 d . . . . .
H45K H 0.9532 0.3858 0.7978 0.042 Uiso 1 1 calc R . . . .
H45L H 0.8949 0.3497 0.8267 0.042 Uiso 1 1 calc R . . . .
C46A C 0.9370(2) 0.37675(15) 0.87868(15) 0.0376(8) Uani 1 1 d . . . . .
H46K H 0.8946 0.3804 0.9127 0.045 Uiso 1 1 calc R . . . .
H46L H 0.9675 0.3420 0.8775 0.045 Uiso 1 1 calc R . . . .
C47A C 0.9950(2) 0.41698(16) 0.92447(15) 0.0390(9) Uani 1 1 d . . . . .
H47I H 1.0197 0.3819 0.9302 0.047 Uiso 1 1 calc R . . . .
H47J H 0.9503 0.4270 0.9563 0.047 Uiso 1 1 calc R . . . .
C48A C 1.0434(2) 0.45519(17) 0.91837(16) 0.0418(9) Uani 1 1 d . . . . .
H48I H 1.0634 0.4511 0.9478 0.050 Uiso 1 1 calc R . . . .
H48J H 1.0843 0.4484 0.8835 0.050 Uiso 1 1 calc R . . . .
C49A C 1.0478(2) 0.54453(17) 0.91582(17) 0.0455(10) Uani 1 1 d . . . . .
H49G H 1.0908 0.5378 0.8822 0.055 Uiso 1 1 calc R . . . .
H49H H 1.0647 0.5423 0.9468 0.055 Uiso 1 1 calc R . . . .
C50A C 1.0050(2) 0.59717(18) 0.91507(16) 0.0464(10) Uani 1 1 d . . . . .
H50G H 1.0368 0.6233 0.9062 0.056 Uiso 1 1 calc R . . . .
H50H H 0.9823 0.5981 0.8874 0.056 Uiso 1 1 calc R . . . .
C51A C 0.8972(2) 0.65149(15) 0.97315(15) 0.0366(8) Uani 1 1 d . . . . .
C52A C 0.8917(3) 0.68670(18) 0.93392(17) 0.0517(11) Uani 1 1 d . . . . .
H52A H 0.9285 0.6828 0.8991 0.062 Uiso 1 1 calc R . . . .
C53A C 0.8324(3) 0.72818(18) 0.94491(19) 0.0592(12) Uani 1 1 d . . . . .
H53A H 0.8288 0.7519 0.9174 0.071 Uiso 1 1 calc R . . . .
C54A C 0.7790(3) 0.73458(17) 0.99591(17) 0.0504(11) Uani 1 1 d . . . . .
C55A C 0.7861(2) 0.70011(16) 1.03509(16) 0.0413(9) Uani 1 1 d . . . . .
H55A H 0.7506 0.7049 1.0704 0.050 Uiso 1 1 calc R . . . .
C56A C 0.84327(19) 0.65893(15) 1.02431(14) 0.0345(8) Uani 1 1 d . . . . .
H56A H 0.8462 0.6352 1.0519 0.041 Uiso 1 1 calc R . . . .
C57A C 0.7022(3) 0.8089(2) 0.9750(2) 0.0637(13) Uani 1 1 d . . . . .
H57G H 0.7084 0.7908 0.9411 0.076 Uiso 1 1 calc R . . . .
H57H H 0.7373 0.8327 0.9662 0.076 Uiso 1 1 calc R . . . .
C58A C 0.6259(2) 0.84068(19) 0.9977(2) 0.0642(14) Uani 1 1 d . . . . .
H58G H 0.5910 0.8176 1.0012 0.077 Uiso 1 1 calc R . . . .
H58H H 0.6174 0.8540 1.0344 0.077 Uiso 1 1 calc R . . . .
C59A C 0.5440(3) 0.9093(2) 0.9889(2) 0.0630(13) Uani 1 1 d . . . . .
H59G H 0.5472 0.9464 0.9819 0.076 Uiso 1 1 calc R . . . .
H59H H 0.5235 0.9056 1.0285 0.076 Uiso 1 1 calc R . . . .
C60A C 0.4951(3) 0.89462(19) 0.9644(2) 0.0610(12) Uani 1 1 d . . . . .
H60G H 0.4501 0.9212 0.9742 0.073 Uiso 1 1 calc R . . . .
H60H H 0.5185 0.8932 0.9245 0.073 Uiso 1 1 calc R . . . .
C61A C 0.4368(2) 0.82946(18) 0.95408(19) 0.0533(11) Uani 1 1 d . . . . .
H61G H 0.4617 0.8318 0.9147 0.064 Uiso 1 1 calc R . . . .
H61H H 0.3887 0.8525 0.9645 0.064 Uiso 1 1 calc R . . . .
C62A C 0.4283(2) 0.77478(18) 0.9677(2) 0.0532(11) Uani 1 1 d . . . . .
H62G H 0.4760 0.7521 0.9617 0.064 Uiso 1 1 calc R . . . .
H62H H 0.3972 0.7729 1.0060 0.064 Uiso 1 1 calc R . . . .
C63A C 0.3934(2) 0.70580(17) 0.9339(2) 0.0520(11) Uani 1 1 d . . . . .
H63G H 0.3535 0.7005 0.9222 0.062 Uiso 1 1 calc R . . . .
H63H H 0.3836 0.6931 0.9711 0.062 Uiso 1 1 calc R . . . .
C64A C 0.4643(2) 0.67517(17) 0.89654(19) 0.0494(10) Uani 1 1 d . . . . .
H64G H 0.4729 0.6858 0.8588 0.059 Uiso 1 1 calc R . . . .
H64H H 0.5049 0.6816 0.9068 0.059 Uiso 1 1 calc R . . . .
O1B O 0.08189(19) 0.76337(16) 0.91129(15) 0.0748(10) Uani 1 1 d . . . . .
O2B O 0.1245(2) 0.66227(15) 0.9446(2) 0.0955(15) Uani 1 1 d . . . . .
O3B O 0.2760(6) 0.6119(4) 0.8720(4) 0.094(3) Uani 0.539(9) 1 d . U P A 1
O4B O 0.3640(3) 0.6412(2) 0.77367(18) 0.120(2) Uani 1 1 d . . . . .
O5B O 0.44329(18) 0.72792(13) 0.68552(17) 0.0685(10) Uani 1 1 d . . . . .
O6B O 0.38352(14) 0.89675(11) 0.56566(10) 0.0401(6) Uani 1 1 d . . . . .
O7B O 0.30379(14) 1.00428(11) 0.55044(11) 0.0447(6) Uani 1 1 d . . . . .
O8B O 0.15028(13) 0.99195(11) 0.59011(11) 0.0438(7) Uani 1 1 d . . . . .
O9B O 0.00184(14) 0.97153(10) 0.66763(11) 0.0400(6) Uani 1 1 d . . . . .
O10B O -0.04001(14) 0.91690(11) 0.80118(11) 0.0456(7) Uani 1 1 d . . . . .
C37B C -0.0105(2) 0.87874(17) 0.82866(17) 0.0452(10) Uani 1 1 d . . . . .
C38B C -0.0533(3) 0.8662(2) 0.8789(2) 0.0691(14) Uani 1 1 d . . . . .
H38B H -0.1022 0.8837 0.8945 0.083 Uiso 1 1 calc R . . . .
C39B C -0.0214(3) 0.8247(2) 0.90844(19) 0.0675(14) Uani 1 1 d . . . . .
H39B H -0.0496 0.8151 0.9433 0.081 Uiso 1 1 calc R . . . .
C40B C 0.0468(3) 0.8015(2) 0.8851(2) 0.0620(13) Uani 1 1 d . . . . .
C41B C 0.0887(3) 0.8131(2) 0.8358(2) 0.0594(12) Uani 1 1 d . . . . .
H41B H 0.1374 0.7953 0.8204 0.071 Uiso 1 1 calc R . . . .
C42B C 0.0600(2) 0.85119(17) 0.80787(19) 0.0509(11) Uani 1 1 d . . . . .
H42B H 0.0898 0.8589 0.7728 0.061 Uiso 1 1 calc R . . . .
C43B C 0.0429(3) 0.7423(2) 0.9574(2) 0.0704(14) Uani 1 1 d . . . . .
H43A H 0.0082 0.7243 0.9499 0.085 Uiso 1 1 calc R . . . .
H43B H 0.0147 0.7705 0.9846 0.085 Uiso 1 1 calc R . . . .
C44B C 0.0886(4) 0.7056(2) 0.9793(2) 0.0817(18) Uani 1 1 d . . . . .
H44A H 0.1247 0.7232 0.9853 0.098 Uiso 1 1 calc R . . . .
H44B H 0.0586 0.6940 1.0146 0.098 Uiso 1 1 calc R . . . .
C45B C 0.1803(6) 0.6241(4) 0.9524(5) 0.068(3) Uani 0.539(9) 1 d . U P A 1
H45A H 0.1590 0.6037 0.9844 0.082 Uiso 0.539(9) 1 calc R . P A 1
H45B H 0.2154 0.6418 0.9598 0.082 Uiso 0.539(9) 1 calc R . P A 1
C46B C 0.2181(5) 0.5890(5) 0.9063(4) 0.075(2) Uani 0.539(9) 1 d . U P A 1
H46A H 0.2370 0.5545 0.9179 0.090 Uiso 0.539(9) 1 calc R . P A 1
H46B H 0.1852 0.5844 0.8873 0.090 Uiso 0.539(9) 1 calc R . P A 1
C47B C 0.3252(5) 0.5726(4) 0.8344(4) 0.088(3) Uani 0.539(9) 1 d . U P A 1
H47A H 0.3032 0.5611 0.8100 0.105 Uiso 0.539(9) 1 calc R . P A 1
H47B H 0.3422 0.5421 0.8531 0.105 Uiso 0.539(9) 1 calc R . P A 1
C48B C 0.3832(4) 0.5993(3) 0.8057(3) 0.113(3) Uani 1 1 d . . . . .
H48A H 0.4241 0.5738 0.7818 0.135 Uiso 0.539(9) 1 calc R . P A 1
H48B H 0.4001 0.6135 0.8322 0.135 Uiso 0.539(9) 1 calc R . P A 1
H48C H 0.3825 0.5654 0.7910 0.135 Uiso 0.461(9) 1 calc R . P A 2
H48D H 0.4321 0.5989 0.8066 0.135 Uiso 0.461(9) 1 calc R . P A 2
C49B C 0.4137(4) 0.6601(3) 0.7415(4) 0.112(3) Uani 1 1 d . . . . .
H49A H 0.4515 0.6311 0.7203 0.135 Uiso 1 1 calc R . . . .
H49B H 0.4354 0.6777 0.7625 0.135 Uiso 1 1 calc R . . . .
C50B C 0.3959(3) 0.6968(3) 0.7041(3) 0.091(2) Uani 1 1 d . . . . .
H50A H 0.3940 0.6776 0.6734 0.109 Uiso 1 1 calc R . . . .
H50B H 0.3472 0.7182 0.7224 0.109 Uiso 1 1 calc R . . . .
C51B C 0.4287(2) 0.76954(16) 0.65449(19) 0.0474(10) Uani 1 1 d . . . . .
C52B C 0.4019(2) 0.76522(17) 0.61373(19) 0.0497(11) Uani 1 1 d . . . . .
H52B H 0.3931 0.7326 0.6057 0.060 Uiso 1 1 calc R . . . .
C53B C 0.3879(2) 0.80857(17) 0.58464(17) 0.0450(10) Uani 1 1 d . . . . .
H53B H 0.3692 0.8056 0.5568 0.054 Uiso 1 1 calc R . . . .
C54B C 0.40070(18) 0.85588(16) 0.59568(15) 0.0373(8) Uani 1 1 d . . . . .
C55B C 0.42945(19) 0.85990(16) 0.63574(17) 0.0404(9) Uani 1 1 d . . . . .
H55B H 0.4399 0.8922 0.6429 0.049 Uiso 1 1 calc R . . . .
C56B C 0.4427(2) 0.81668(17) 0.66496(18) 0.0453(10) Uani 1 1 d . . . . .
H56B H 0.4617 0.8196 0.6926 0.054 Uiso 1 1 calc R . . . .
C57B C 0.3975(2) 0.94600(16) 0.57596(17) 0.0432(9) Uani 1 1 d . . . . .
H57A H 0.4492 0.9425 0.5714 0.052 Uiso 1 1 calc R . . . .
H57B H 0.3681 0.9579 0.6136 0.052 Uiso 1 1 calc R . . . .
C58B C 0.3794(2) 0.98502(18) 0.53781(18) 0.0471(10) Uani 1 1 d . . . . .
H58A H 0.4034 1.0149 0.5373 0.056 Uiso 1 1 calc R . . . .
H58B H 0.3997 0.9689 0.5010 0.056 Uiso 1 1 calc R . . . .
C59B C 0.2706(2) 0.97381(17) 0.52662(17) 0.0435(9) Uani 1 1 d . . . . .
H59A H 0.2711 0.9389 0.5425 0.052 Uiso 1 1 calc R . . . .
H59B H 0.2977 0.9694 0.4873 0.052 Uiso 1 1 calc R . . . .
C60B C 0.1943(2) 1.00076(17) 0.53674(16) 0.0427(9) Uani 1 1 d . . . . .
H60A H 0.1925 1.0386 0.5315 0.051 Uiso 1 1 calc R . . . .
H60B H 0.1761 0.9873 0.5107 0.051 Uiso 1 1 calc R . . . .
C61B C 0.0796(2) 1.02180(16) 0.60471(16) 0.0402(9) Uani 1 1 d . . . . .
H61A H 0.0548 1.0111 0.5817 0.048 Uiso 1 1 calc R . . . .
H61B H 0.0819 1.0591 0.5990 0.048 Uiso 1 1 calc R . . . .
C62B C 0.0380(2) 1.01388(15) 0.66281(17) 0.0389(9) Uani 1 1 d . . . . .
H62A H 0.0716 1.0069 0.6831 0.047 Uiso 1 1 calc R . . . .
H62B H 0.0023 1.0459 0.6785 0.047 Uiso 1 1 calc R . . . .
C63B C -0.0393(2) 0.96226(16) 0.72209(18) 0.0430(9) Uani 1 1 d . . . . .
H63A H -0.0812 0.9472 0.7230 0.052 Uiso 1 1 calc R . . . .
H63B H -0.0581 0.9957 0.7430 0.052 Uiso 1 1 calc R . . . .
C64B C 0.00591(19) 0.92559(15) 0.74794(15) 0.0376(8) Uani 1 1 d . . . . .
H64A H 0.0262 0.8923 0.7269 0.045 Uiso 1 1 calc R . . . .
H64B H 0.0465 0.9411 0.7492 0.045 Uiso 1 1 calc R . . . .
O1C O 0.4722(2) 1.20278(13) 0.55623(14) 0.0722(10) Uani 1 1 d . . . . .
O2C O 0.3631(2) 1.2911(2) 0.55275(19) 0.0710(17) Uani 0.648(6) 1 d . U P B 1
O3C O 0.2375(2) 1.37226(19) 0.59909(14) 0.0899(14) Uani 1 1 d . . . . .
O4C O 0.15575(14) 1.35091(11) 0.71091(12) 0.0456(7) Uani 1 1 d . . . . .
O5C O 0.09784(14) 1.29081(10) 0.80431(11) 0.0419(6) Uani 1 1 d . . . . .
O6C O 0.11673(14) 1.12562(11) 0.93943(10) 0.0395(6) Uani 1 1 d . . . . .
O7C O 0.18961(15) 1.01951(13) 0.96020(12) 0.0526(8) Uani 1 1 d . . . . .
O8C O 0.33774(17) 1.03570(17) 0.92386(13) 0.0725(11) Uani 1 1 d . . . . .
O9C O 0.51331(17) 1.03282(15) 0.83750(15) 0.0676(10) Uani 1 1 d . . . . .
O10C O 0.56690(14) 1.07910(11) 0.70036(12) 0.0465(7) Uani 1 1 d . . . . .
C37C C 0.5412(2) 1.11232(15) 0.66701(17) 0.0399(9) Uani 1 1 d . . . . .
C38C C 0.5767(2) 1.10328(17) 0.61262(18) 0.0473(10) Uani 1 1 d . . . . .
H38C H 0.6173 1.0756 0.6000 0.057 Uiso 1 1 calc R . . . .
C39C C 0.5540(2) 1.13402(18) 0.57576(19) 0.0514(10) Uani 1 1 d . . . . .
H39C H 0.5790 1.1275 0.5381 0.062 Uiso 1 1 calc R . . . .
C40C C 0.4950(2) 1.17414(17) 0.59397(18) 0.0490(10) Uani 1 1 d . . . . .
C41C C 0.4591(3) 1.18314(17) 0.64841(19) 0.0540(11) Uani 1 1 d . . . . .
H41C H 0.4180 1.2105 0.6609 0.065 Uiso 1 1 calc R . . . .
C42C C 0.4821(2) 1.15266(17) 0.68544(18) 0.0498(10) Uani 1 1 d . . . . .
H42C H 0.4576 1.1594 0.7231 0.060 Uiso 1 1 calc R . . . .
C43C C 0.4679(5) 1.2535(2) 0.5565(3) 0.107(3) Uani 1 1 d . . . . .
H43C H 0.5173 1.2601 0.5490 0.129 Uiso 1 1 calc R . . . .
H43D H 0.4383 1.2670 0.5937 0.129 Uiso 1 1 calc R . . . .
C44C C 0.4389(2) 1.28409(17) 0.52030(18) 0.0530(11) Uani 1 1 d . . . . .
H44C H 0.4503 1.2650 0.4859 0.064 Uiso 0.648(6) 1 calc R . P B 1
H44D H 0.4559 1.3177 0.5129 0.064 Uiso 0.648(6) 1 calc R . P B 1
H44E H 0.4813 1.2896 0.4887 0.064 Uiso 0.352(6) 1 calc R . P B 2
H44F H 0.4140 1.2612 0.5073 0.064 Uiso 0.352(6) 1 calc R . P B 2
C45C C 0.3208(4) 1.3218(3) 0.5273(3) 0.064(2) Uani 0.648(6) 1 d . U P B 1
H45E H 0.2900 1.2988 0.5217 0.077 Uiso 0.648(6) 1 calc R . P B 1
H45F H 0.3550 1.3271 0.4909 0.077 Uiso 0.648(6) 1 calc R . P B 1
C46C C 0.2735(4) 1.3713(3) 0.5432(2) 0.073(2) Uani 0.648(6) 1 d . U P B 1
H46E H 0.3019 1.3996 0.5333 0.088 Uiso 0.648(6) 1 calc R . P B 1
H46F H 0.2381 1.3766 0.5246 0.088 Uiso 0.648(6) 1 calc R . P B 1
C47C C 0.1675(3) 1.3647(2) 0.6192(2) 0.0758(17) Uani 1 1 d . . . . .
H47E H 0.1671 1.3270 0.6177 0.091 Uiso 1 1 calc R . . . .
H47F H 0.1409 1.3827 0.5964 0.091 Uiso 1 1 calc R . . . .
C48C C 0.1306(2) 1.3846(2) 0.6754(2) 0.0599(13) Uani 1 1 d . . . . .
H48E H 0.1401 1.4199 0.6786 0.072 Uiso 1 1 calc R . . . .
H48F H 0.0777 1.3873 0.6856 0.072 Uiso 1 1 calc R . . . .
C49C C 0.1245(2) 1.37114(16) 0.76444(17) 0.0454(10) Uani 1 1 d . . . . .
H49C H 0.0717 1.3827 0.7738 0.054 Uiso 1 1 calc R . . . .
H49D H 0.1452 1.4018 0.7677 0.054 Uiso 1 1 calc R . . . .
C50C C 0.1387(2) 1.33070(16) 0.80272(17) 0.0428(9) Uani 1 1 d . . . . .
H50C H 0.1910 1.3154 0.7906 0.051 Uiso 1 1 calc R . . . .
H50D H 0.1241 1.3466 0.8392 0.051 Uiso 1 1 calc R . . . .
C51C C 0.10357(18) 1.25045(14) 0.83846(15) 0.0345(8) Uani 1 1 d . . . . .
C52C C 0.08286(18) 1.20522(14) 0.82903(14) 0.0330(8) Uani 1 1 d . . . . .
H52C H 0.0662 1.2033 0.7999 0.040 Uiso 1 1 calc R . . . .
C53C C 0.08625(17) 1.16258(15) 0.86198(14) 0.0316(7) Uani 1 1 d . . . . .
H53C H 0.0722 1.1316 0.8552 0.038 Uiso 1 1 calc R . . . .
C54C C 0.11030(18) 1.16549(15) 0.90472(14) 0.0339(8) Uani 1 1 d . . . . .
C55C C 0.13032(19) 1.21088(15) 0.91425(15) 0.0375(8) Uani 1 1 d . . . . .
H55C H 0.1467 1.2129 0.9435 0.045 Uiso 1 1 calc R . . . .
C56C C 0.12685(19) 1.25312(15) 0.88201(16) 0.0379(8) Uani 1 1 d . . . . .
H56C H 0.1403 1.2841 0.8893 0.046 Uiso 1 1 calc R . . . .
C57C C 0.1022(2) 1.07711(16) 0.92826(16) 0.0385(8) Uani 1 1 d . . . . .
H57C H 0.1342 1.0643 0.8914 0.046 Uiso 1 1 calc R . . . .
H57D H 0.0514 1.0815 0.9302 0.046 Uiso 1 1 calc R . . . .
C58C C 0.1151(2) 1.03849(18) 0.96899(17) 0.0461(10) Uani 1 1 d . . . . .
H58C H 0.0915 1.0551 1.0055 0.055 Uiso 1 1 calc R . . . .
H58D H 0.0918 1.0086 0.9681 0.055 Uiso 1 1 calc R . . . .
C59C C 0.2189(2) 1.0479(2) 0.98858(19) 0.0582(12) Uani 1 1 d . . . . .
H59C H 0.1914 1.0478 1.0278 0.070 Uiso 1 1 calc R . . . .
H59D H 0.2152 1.0845 0.9771 0.070 Uiso 1 1 calc R . . . .
C60C C 0.2968(2) 1.0235(3) 0.97709(18) 0.0674(15) Uani 1 1 d . . . . .
H60C H 0.3145 1.0371 1.0033 0.081 Uiso 1 1 calc R . . . .
H60D H 0.3018 0.9853 0.9805 0.081 Uiso 1 1 calc R . . . .
C61C C 0.4103(2) 1.0168(3) 0.9075(2) 0.0720(16) Uani 1 1 d . . . . .
H61C H 0.4190 0.9785 0.9115 0.086 Uiso 1 1 calc R . . . .
H61D H 0.4312 1.0323 0.9304 0.086 Uiso 1 1 calc R . . . .
C62C C 0.4460(3) 1.0292(4) 0.8504(2) 0.100(3) Uani 1 1 d . . . . .
H62C H 0.4429 1.0018 0.8271 0.121 Uiso 1 1 calc R . . . .
H62D H 0.4190 1.0626 0.8428 0.121 Uiso 1 1 calc R . . . .
C63C C 0.5532(2) 1.0354(2) 0.7815(2) 0.0681(15) Uani 1 1 d . . . . .
H63C H 0.5555 1.0025 0.7632 0.082 Uiso 1 1 calc R . . . .
H63D H 0.6034 1.0384 0.7768 0.082 Uiso 1 1 calc R . . . .
C64C C 0.5210(2) 1.08047(17) 0.75500(18) 0.0479(10) Uani 1 1 d . . . . .
H64C H 0.4717 1.0772 0.7576 0.057 Uiso 1 1 calc R . . . .
H64D H 0.5180 1.1138 0.7729 0.057 Uiso 1 1 calc R . . . .
N1 N 0.14185(19) 0.75648(13) 0.26162(13) 0.0439(8) Uani 1 1 d . . . . .
N2 N -0.23762(19) 0.84363(13) 0.37168(15) 0.0471(8) Uani 1 1 d . . . . .
N3 N -0.2337(3) 0.72894(16) 0.61860(16) 0.0651(11) Uani 1 1 d . . . . .
N4 N 0.1494(3) 0.65130(14) 0.50590(16) 0.0586(11) Uani 1 1 d . . . . .
C1 C 0.1121(2) 0.80848(16) 0.27455(15) 0.0431(9) Uani 1 1 d . . . . .
H1 H 0.1433 0.8318 0.2740 0.052 Uiso 1 1 calc R . . . .
C2 C 0.0413(2) 0.82744(15) 0.28786(15) 0.0417(9) Uani 1 1 d . . . . .
H2 H 0.0246 0.8638 0.2955 0.050 Uiso 1 1 calc R . . . .
C3 C -0.0115(2) 0.79506(15) 0.29125(15) 0.0383(9) Uani 1 1 d . . . . .
C4 C 0.0237(2) 0.74144(16) 0.27218(15) 0.0404(9) Uani 1 1 d . . . . .
H4 H -0.0048 0.7180 0.2679 0.049 Uiso 1 1 calc R . . . .
C5 C 0.0949(2) 0.72443(16) 0.26052(15) 0.0431(9) Uani 1 1 d . . . . .
H5 H 0.1142 0.6886 0.2510 0.052 Uiso 1 1 calc R . . . .
C6 C -0.0851(2) 0.81147(15) 0.31260(15) 0.0385(9) Uani 1 1 d . . . . .
C7 C -0.1190(2) 0.86416(15) 0.33532(16) 0.0421(9) Uani 1 1 d . . . . .
H7 H -0.0898 0.8899 0.3295 0.051 Uiso 1 1 calc R . . . .
C8 C -0.1900(2) 0.87731(16) 0.36401(17) 0.0445(10) Uani 1 1 d . . . . .
H8 H -0.2083 0.9114 0.3798 0.053 Uiso 1 1 calc R . . . .
C9 C -0.2087(2) 0.79390(16) 0.34709(17) 0.0446(10) Uani 1 1 d . . . . .
H9 H -0.2404 0.7701 0.3510 0.053 Uiso 1 1 calc R . . . .
C10 C -0.1386(2) 0.77867(15) 0.31838(16) 0.0406(9) Uani 1 1 d . . . . .
H10 H -0.1228 0.7452 0.3010 0.049 Uiso 1 1 calc R . . . .
C11 C -0.3071(2) 0.85198(18) 0.4161(2) 0.0542(11) Uani 1 1 d . . . . .
H11A H -0.3421 0.8375 0.4051 0.065 Uiso 1 1 calc R . . . .
H11B H -0.3253 0.8899 0.4225 0.065 Uiso 1 1 calc R . . . .
C12 C -0.3052(2) 0.82801(16) 0.46846(18) 0.0478(10) Uani 1 1 d . . . . .
C13 C -0.3693(3) 0.82509(19) 0.5111(2) 0.0594(12) Uani 1 1 d . . . . .
H13 H -0.4144 0.8393 0.5074 0.071 Uiso 1 1 calc R . . . .
C14 C -0.3682(3) 0.8018(2) 0.5587(2) 0.0650(13) Uani 1 1 d . . . . .
H14 H -0.4126 0.8003 0.5872 0.078 Uiso 1 1 calc R . . . .
C15 C -0.3033(3) 0.78052(17) 0.5656(2) 0.0552(11) Uani 1 1 d . . . . .
C16 C -0.2394(2) 0.78349(17) 0.52354(18) 0.0487(10) Uani 1 1 d . . . . .
H16 H -0.1944 0.7693 0.5275 0.058 Uiso 1 1 calc R . . . .
C17 C -0.2400(2) 0.80695(16) 0.47557(18) 0.0454(9) Uani 1 1 d . . . . .
H17 H -0.1955 0.8087 0.4473 0.055 Uiso 1 1 calc R . . . .
C18 C -0.3036(3) 0.7551(2) 0.6180(2) 0.0705(15) Uani 1 1 d . . . . .
H18A H -0.3244 0.7821 0.6473 0.085 Uiso 1 1 calc R . . . .
H18B H -0.3361 0.7294 0.6263 0.085 Uiso 1 1 calc R . . . .
C19 C -0.2009(3) 0.68235(18) 0.58778(19) 0.0647(14) Uani 1 1 d . . . . .
H19 H -0.2306 0.6627 0.5789 0.078 Uiso 1 1 calc R . . . .
C20 C -0.1292(3) 0.66479(18) 0.57054(19) 0.0601(12) Uani 1 1 d . . . . .
H20 H -0.1104 0.6322 0.5515 0.072 Uiso 1 1 calc R . . . .
C21 C -0.0788(3) 0.69309(17) 0.57956(18) 0.0592(13) Uani 1 1 d . . . . .
C22 C -0.1150(3) 0.74019(18) 0.61258(19) 0.0598(12) Uani 1 1 d . . . . .
H22 H -0.0868 0.7602 0.6228 0.072 Uiso 1 1 calc R . . . .
C23 C -0.1856(4) 0.75610(19) 0.62875(18) 0.0643(14) Uani 1 1 d . . . . .
H23 H -0.2055 0.7882 0.6487 0.077 Uiso 1 1 calc R . . . .
C24 C -0.0051(3) 0.67769(17) 0.55793(18) 0.0549(12) Uani 1 1 d . . . . .
C25 C 0.0320(3) 0.63182(17) 0.52289(18) 0.0575(13) Uani 1 1 d . . . . .
H25 H 0.0042 0.6086 0.5173 0.069 Uiso 1 1 calc R . . . .
C26 C 0.1039(3) 0.62130(18) 0.49838(19) 0.0541(11) Uani 1 1 d . . . . .
H26 H 0.1247 0.5917 0.4746 0.065 Uiso 1 1 calc R . . . .
C27 C 0.1173(3) 0.69414(19) 0.5404(2) 0.0614(13) Uani 1 1 d . . . . .
H27 H 0.1474 0.7154 0.5463 0.074 Uiso 1 1 calc R . . . .
C28 C 0.0459(3) 0.70702(18) 0.56596(19) 0.0618(14) Uani 1 1 d . . . . .
H28 H 0.0274 0.7363 0.5903 0.074 Uiso 1 1 calc R . . . .
C29 C 0.2222(3) 0.64810(19) 0.4659(2) 0.0588(12) Uani 1 1 d . . . . .
H29A H 0.2463 0.6110 0.4590 0.071 Uiso 1 1 calc R . . . .
H29B H 0.2507 0.6659 0.4809 0.071 Uiso 1 1 calc R . . . .
C30 C 0.2223(2) 0.67225(16) 0.41341(19) 0.0484(11) Uani 1 1 d . . . . .
C31 C 0.2719(3) 0.65062(18) 0.3643(2) 0.0551(12) Uani 1 1 d . . . . .
H31 H 0.3082 0.6213 0.3641 0.066 Uiso 1 1 calc R . . . .
C32 C 0.2696(2) 0.67085(17) 0.3159(2) 0.0511(10) Uani 1 1 d . . . . .
H32 H 0.3044 0.6554 0.2830 0.061 Uiso 1 1 calc R . . . .
C33 C 0.2170(2) 0.71351(16) 0.31464(17) 0.0446(9) Uani 1 1 d . . . . .
C34 C 0.1697(2) 0.73701(15) 0.36371(17) 0.0431(9) Uani 1 1 d . . . . .
H34 H 0.1350 0.7673 0.3639 0.052 Uiso 1 1 calc R . . . .
C35 C 0.1725(2) 0.71702(16) 0.41241(18) 0.0448(9) Uani 1 1 d . . . . .
H35 H 0.1401 0.7340 0.4454 0.054 Uiso 1 1 calc R . . . .
C36 C 0.2142(2) 0.73421(18) 0.26130(17) 0.0478(10) Uani 1 1 d . . . . .
H36A H 0.2445 0.7613 0.2502 0.057 Uiso 1 1 calc R . . . .
H36B H 0.2358 0.7055 0.2338 0.057 Uiso 1 1 calc R . . . .
N1A N 0.61884(19) 0.79120(17) 0.76829(14) 0.0537(9) Uani 1 1 d . . . . .
N2A N 0.23849(19) 0.86650(16) 0.88749(15) 0.0521(9) Uani 1 1 d . . . . .
N3A N 0.22751(17) 0.71574(13) 1.11788(14) 0.0436(8) Uani 1 1 d . . . . .
N4A N 0.60988(17) 0.64346(13) 0.99861(14) 0.0436(8) Uani 1 1 d . . . . .
C1A C 0.5868(2) 0.84064(19) 0.79164(16) 0.0504(10) Uani 1 1 d . . . . .
H1A H 0.6171 0.8627 0.7957 0.061 Uiso 1 1 calc R . . . .
C2A C 0.5158(2) 0.8587(2) 0.80853(16) 0.0504(11) Uani 1 1 d . . . . .
H2A H 0.4978 0.8933 0.8229 0.060 Uiso 1 1 calc R . . . .
C3A C 0.4646(2) 0.8271(2) 0.80585(16) 0.0514(11) Uani 1 1 d . . . . .
C4A C 0.5008(2) 0.7765(2) 0.77979(17) 0.0583(13) Uani 1 1 d . . . . .
H4A H 0.4721 0.7539 0.7742 0.070 Uiso 1 1 calc R . . . .
C5A C 0.5719(3) 0.7602(2) 0.76346(17) 0.0567(12) Uani 1 1 d . . . . .
H5A H 0.5917 0.7262 0.7478 0.068 Uiso 1 1 calc R . . . .
C6A C 0.3906(2) 0.8425(2) 0.82815(16) 0.0524(11) Uani 1 1 d . . . . .
C7A C 0.3534(2) 0.8910(2) 0.85764(17) 0.0523(11) Uani 1 1 d . . . . .
H7A H 0.3809 0.9170 0.8568 0.063 Uiso 1 1 calc R . . . .
C8A C 0.2826(2) 0.9014(2) 0.88595(18) 0.0514(11) Uani 1 1 d . . . . .
H8A H 0.2620 0.9337 0.9055 0.062 Uiso 1 1 calc R . . . .
C9A C 0.2695(2) 0.8208(2) 0.85685(18) 0.0550(12) Uani 1 1 d . . . . .
H9A H 0.2396 0.7969 0.8566 0.066 Uiso 1 1 calc R . . . .
C10A C 0.3400(2) 0.8091(2) 0.82766(18) 0.0553(12) Uani 1 1 d . . . . .
H10A H 0.3581 0.7780 0.8058 0.066 Uiso 1 1 calc R . . . .
C11A C 0.1672(2) 0.8704(2) 0.92907(18) 0.0527(11) Uani 1 1 d . . . . .
H11C H 0.1339 0.8603 0.9129 0.063 Uiso 1 1 calc R . . . .
H11D H 0.1486 0.9072 0.9418 0.063 Uiso 1 1 calc R . . . .
C12A C 0.1663(2) 0.83683(16) 0.97723(17) 0.0411(9) Uani 1 1 d . . . . .
C13A C 0.1006(2) 0.83301(16) 1.01746(18) 0.0459(10) Uani 1 1 d . . . . .
H13A H 0.0567 0.8512 1.0143 0.055 Uiso 1 1 calc R . . . .
C14A C 0.0987(2) 0.80311(16) 1.06188(18) 0.0449(10) Uani 1 1 d . . . . .
H14A H 0.0535 0.8012 1.0892 0.054 Uiso 1 1 calc R . . . .
C15A C 0.16227(19) 0.77574(15) 1.06710(16) 0.0377(8) Uani 1 1 d . . . . .
C16A C 0.22714(19) 0.77834(14) 1.02636(15) 0.0365(8) Uani 1 1 d . . . . .
H16A H 0.2708 0.7588 1.0287 0.044 Uiso 1 1 calc R . . . .
C17A C 0.22973(19) 0.80894(15) 0.98213(16) 0.0373(8) Uani 1 1 d . . . . .
H17A H 0.2751 0.8109 0.9550 0.045 Uiso 1 1 calc R . . . .
C18A C 0.1580(2) 0.74390(17) 1.11710(18) 0.0482(10) Uani 1 1 d . . . . .
H18C H 0.1350 0.7676 1.1493 0.058 Uiso 1 1 calc R . . . .
H18D H 0.1263 0.7185 1.1199 0.058 Uiso 1 1 calc R . . . .
C19A C 0.2594(2) 0.66903(16) 1.08834(17) 0.0448(9) Uani 1 1 d . . . . .
H19A H 0.2292 0.6490 1.0806 0.054 Uiso 1 1 calc R . . . .
C20A C 0.3313(2) 0.65111(15) 1.07036(17) 0.0424(9) Uani 1 1 d . . . . .
H20A H 0.3497 0.6184 1.0515 0.051 Uiso 1 1 calc R . . . .
C21A C 0.3820(2) 0.67987(15) 1.07865(16) 0.0400(9) Uani 1 1 d . . . . .
C22A C 0.3454(2) 0.72655(16) 1.11303(16) 0.0420(9) Uani 1 1 d . . . . .
H22A H 0.3732 0.7461 1.1242 0.050 Uiso 1 1 calc R . . . .
C23A C 0.2733(2) 0.74249(16) 1.12926(16) 0.0445(10) Uani 1 1 d . . . . .
H23A H 0.2528 0.7742 1.1499 0.053 Uiso 1 1 calc R . . . .
C24A C 0.4562(2) 0.66582(15) 1.05486(17) 0.0406(9) Uani 1 1 d . . . . .
C25A C 0.4928(2) 0.62260(15) 1.01656(16) 0.0397(9) Uani 1 1 d . . . . .
H25A H 0.4651 0.5996 1.0102 0.048 Uiso 1 1 calc R . . . .
C26A C 0.5648(2) 0.61392(16) 0.98964(17) 0.0409(9) Uani 1 1 d . . . . .
H26A H 0.5855 0.5863 0.9633 0.049 Uiso 1 1 calc R . . . .
C27A C 0.5778(2) 0.68321(17) 1.03732(18) 0.0476(10) Uani 1 1 d . . . . .
H27A H 0.6077 0.7036 1.0448 0.057 Uiso 1 1 calc R . . . .
C28A C 0.5061(2) 0.69428(17) 1.06481(18) 0.0477(10) Uani 1 1 d . . . . .
H28A H 0.4874 0.7215 1.0916 0.057 Uiso 1 1 calc R . . . .
C29A C 0.6828(2) 0.64235(18) 0.9590(2) 0.0513(11) Uani 1 1 d . . . . .
H29C H 0.7053 0.6058 0.9467 0.062 Uiso 1 1 calc R . . . .
H29D H 0.7124 0.6551 0.9769 0.062 Uiso 1 1 calc R . . . .
C30A C 0.6844(2) 0.67465(17) 0.91035(18) 0.0461(10) Uani 1 1 d . . . . .
C31A C 0.7336(2) 0.6593(2) 0.8590(2) 0.0569(12) Uani 1 1 d . . . . .
H31A H 0.7678 0.6278 0.8544 0.068 Uiso 1 1 calc R . . . .
C32A C 0.7342(2) 0.6886(2) 0.81443(19) 0.0590(13) Uani 1 1 d . . . . .
H32A H 0.7686 0.6766 0.7800 0.071 Uiso 1 1 calc R . . . .
C33A C 0.6869(2) 0.73442(17) 0.81846(18) 0.0472(10) Uani 1 1 d . . . . .
C34A C 0.6373(3) 0.75038(19) 0.86869(19) 0.0587(12) Uani 1 1 d . . . . .
H34A H 0.6032 0.7819 0.8725 0.070 Uiso 1 1 calc R . . . .
C35A C 0.6359(3) 0.72164(18) 0.91373(19) 0.0590(12) Uani 1 1 d . . . . .
H35A H 0.6011 0.7340 0.9479 0.071 Uiso 1 1 calc R . . . .
C36A C 0.6899(2) 0.76591(19) 0.76870(17) 0.0526(11) Uani 1 1 d . . . . .
H36C H 0.7192 0.7929 0.7663 0.063 Uiso 1 1 calc R . . . .
H36D H 0.7146 0.7426 0.7363 0.063 Uiso 1 1 calc R . . . .
N1B N 0.07681(17) 0.78744(13) 0.65581(13) 0.0418(8) Uani 1 1 d . . . . .
N2B N -0.28624(16) 0.89989(13) 0.80958(13) 0.0384(7) Uani 1 1 d . . . . .
N3B N -0.15601(16) 1.09517(12) 0.90331(13) 0.0351(7) Uani 1 1 d . . . . .
N4B N 0.20320(16) 0.96300(13) 0.76432(13) 0.0371(7) Uani 1 1 d . . . . .
C1B C 0.0349(2) 0.82284(16) 0.63417(16) 0.0425(9) Uani 1 1 d . . . . .
H1B H 0.0570 0.8353 0.5992 0.051 Uiso 1 1 calc R . . . .
C2B C -0.0356(2) 0.84041(16) 0.66031(15) 0.0402(9) Uani 1 1 d . . . . .
H2B H -0.0618 0.8636 0.6424 0.048 Uiso 1 1 calc R . . . .
C3B C -0.0739(2) 0.82569(15) 0.71494(15) 0.0361(8) Uani 1 1 d . . . . .
C4B C -0.0270(2) 0.78823(15) 0.73602(17) 0.0413(9) Uani 1 1 d . . . . .
H4B H -0.0472 0.7752 0.7710 0.050 Uiso 1 1 calc R . . . .
C5B C 0.0429(2) 0.77176(16) 0.70794(17) 0.0431(9) Uani 1 1 d . . . . .
H5B H 0.0710 0.7482 0.7242 0.052 Uiso 1 1 calc R . . . .
C6B C -0.1444(2) 0.84656(15) 0.74440(15) 0.0363(8) Uani 1 1 d . . . . .
C7B C -0.1902(2) 0.88555(16) 0.72398(15) 0.0397(9) Uani 1 1 d . . . . .
H7B H -0.1731 0.8932 0.6867 0.048 Uiso 1 1 calc R . . . .
C8B C -0.2550(2) 0.91080(16) 0.75538(16) 0.0404(9) Uani 1 1 d . . . . .
H8B H -0.2809 0.9373 0.7402 0.048 Uiso 1 1 calc R . . . .
C9B C -0.2467(2) 0.86045(16) 0.82984(16) 0.0406(9) Uani 1 1 d . . . . .
H9B H -0.2671 0.8517 0.8666 0.049 Uiso 1 1 calc R . . . .
C10B C -0.1818(2) 0.83450(15) 0.80027(15) 0.0393(9) Uani 1 1 d . . . . .
H10B H -0.1587 0.8069 0.8162 0.047 Uiso 1 1 calc R . . . .
C11B C -0.34122(19) 0.93924(17) 0.84618(17) 0.0418(9) Uani 1 1 d . . . . .
H11E H -0.3689 0.9218 0.8785 0.050 Uiso 1 1 calc R . . . .
H11F H -0.3753 0.9554 0.8282 0.050 Uiso 1 1 calc R . . . .
C12B C -0.31287(18) 0.98195(16) 0.86434(15) 0.0352(8) Uani 1 1 d . . . . .
C13B C -0.36001(18) 1.02461(16) 0.89436(15) 0.0376(9) Uani 1 1 d . . . . .
H13B H -0.4106 1.0272 0.9030 0.045 Uiso 1 1 calc R . . . .
C14B C -0.33507(18) 1.06350(15) 0.91211(15) 0.0356(8) Uani 1 1 d . . . . .
H14B H -0.3685 1.0925 0.9327 0.043 Uiso 1 1 calc R . . . .
C15B C -0.26107(19) 1.06037(15) 0.89988(14) 0.0337(8) Uani 1 1 d . . . . .
C16B C -0.21369(18) 1.01792(15) 0.86904(15) 0.0345(8) Uani 1 1 d . . . . .
H16B H -0.1631 1.0156 0.8598 0.041 Uiso 1 1 calc R . . . .
C17B C -0.23865(19) 0.97910(15) 0.85156(15) 0.0360(8) Uani 1 1 d . . . . .
H17B H -0.2053 0.9503 0.8307 0.043 Uiso 1 1 calc R . . . .
C18B C -0.23446(19) 1.10302(15) 0.92010(16) 0.0367(8) Uani 1 1 d . . . . .
H18E H -0.2523 1.1368 0.9067 0.044 Uiso 1 1 calc R . . . .
H18F H -0.2554 1.1050 0.9600 0.044 Uiso 1 1 calc R . . . .
C19B C -0.12110(19) 1.05703(14) 0.92842(15) 0.0333(8) Uani 1 1 d . . . . .
H19B H -0.1475 1.0467 0.9635 0.040 Uiso 1 1 calc R . . . .
C20B C -0.05129(19) 1.03443(14) 0.90467(14) 0.0322(8) Uani 1 1 d . . . . .
H20B H -0.0299 1.0088 0.9237 0.039 Uiso 1 1 calc R . . . .
C21B C -0.00731(18) 1.04771(14) 0.85099(14) 0.0307(7) Uani 1 1 d . . . . .
C22B C -0.04501(19) 1.09007(14) 0.82826(14) 0.0323(8) Uani 1 1 d . . . . .
H22B H -0.0190 1.1040 0.7950 0.039 Uiso 1 1 calc R . . . .
C23B C -0.11513(19) 1.10996(14) 0.85286(15) 0.0350(8) Uani 1 1 d . . . . .
H23B H -0.1381 1.1356 0.8348 0.042 Uiso 1 1 calc R . . . .
C24B C 0.06226(18) 1.02175(14) 0.82387(14) 0.0304(7) Uani 1 1 d . . . . .
C25B C 0.0961(2) 0.97478(15) 0.84358(15) 0.0365(8) Uani 1 1 d . . . . .
H25B H 0.0710 0.9629 0.8782 0.044 Uiso 1 1 calc R . . . .
C26B C 0.1615(2) 0.94781(16) 0.81436(15) 0.0383(9) Uani 1 1 d . . . . .
H26B H 0.1802 0.9168 0.8287 0.046 Uiso 1 1 calc R . . . .
C27B C 0.17398(19) 1.00787(15) 0.74451(15) 0.0353(8) Uani 1 1 d . . . . .
H27B H 0.2013 1.0189 0.7100 0.042 Uiso 1 1 calc R . . . .
C28B C 0.10902(18) 1.03660(15) 0.77155(14) 0.0333(8) Uani 1 1 d . . . . .
H28B H 0.0928 1.0677 0.7561 0.040 Uiso 1 1 calc R . . . .
C29B C 0.26379(19) 0.92516(16) 0.72884(16) 0.0397(9) Uani 1 1 d . . . . .
H29E H 0.2919 0.9064 0.7502 0.048 Uiso 1 1 calc R . . . .
H29F H 0.2962 0.9440 0.7005 0.048 Uiso 1 1 calc R . . . .
C30B C 0.23927(18) 0.88629(15) 0.70248(14) 0.0351(8) Uani 1 1 d . . . . .
C31B C 0.2443(2) 0.83447(16) 0.71735(15) 0.0397(9) Uani 1 1 d . . . . .
H31B H 0.2656 0.8229 0.7436 0.048 Uiso 1 1 calc R . . . .
C32B C 0.2187(2) 0.79974(16) 0.69452(16) 0.0419(9) Uani 1 1 d . . . . .
H32B H 0.2227 0.7645 0.7051 0.050 Uiso 1 1 calc R . . . .
C33B C 0.1870(2) 0.81574(15) 0.65609(15) 0.0380(8) Uani 1 1 d . . . . .
C34B C 0.18295(19) 0.86746(15) 0.64081(15) 0.0363(8) Uani 1 1 d . . . . .
H34B H 0.1622 0.8789 0.6143 0.044 Uiso 1 1 calc R . . . .
C35B C 0.20849(18) 0.90224(15) 0.66342(15) 0.0362(8) Uani 1 1 d . . . . .
H35B H 0.2052 0.9374 0.6524 0.043 Uiso 1 1 calc R . . . .
C36B C 0.1559(2) 0.77901(17) 0.63255(17) 0.0452(9) Uani 1 1 d . . . . .
H36E H 0.1708 0.7835 0.5930 0.054 Uiso 1 1 calc R . . . .
H36F H 0.1760 0.7427 0.6388 0.054 Uiso 1 1 calc R . . . .
N1C N 0.30433(17) 1.06581(15) 0.74206(14) 0.0444(8) Uani 1 1 d . . . . .
N2C N 0.65082(17) 0.91141(12) 0.60774(13) 0.0404(7) Uani 1 1 d . . . . .
N3C N 0.81215(16) 1.09630(13) 0.68740(13) 0.0386(7) Uani 1 1 d . . . . .
N4C N 0.4615(2) 1.23805(17) 0.8278(2) 0.0640(12) Uani 1 1 d . . . . .
C1C C 0.3308(2) 1.02321(18) 0.76611(16) 0.0444(10) Uani 1 1 d . . . . .
H1C H 0.3037 1.0167 0.8024 0.053 Uiso 1 1 calc R . . . .
C2C C 0.3935(2) 0.99005(17) 0.74053(16) 0.0408(9) Uani 1 1 d . . . . .
H2C H 0.4081 0.9605 0.7589 0.049 Uiso 1 1 calc R . . . .
C3C C 0.43938(19) 0.99844(15) 0.68554(15) 0.0354(8) Uani 1 1 d . . . . .
C4C C 0.4078(2) 1.04345(15) 0.66189(15) 0.0380(8) Uani 1 1 d . . . . .
H4C H 0.4326 1.0510 0.6254 0.046 Uiso 1 1 calc R . . . .
C5C C 0.3455(2) 1.07455(17) 0.68961(16) 0.0414(9) Uani 1 1 d . . . . .
H5C H 0.3286 1.1041 0.6724 0.050 Uiso 1 1 calc R . . . .
C6C C 0.5064(2) 0.96784(15) 0.65946(15) 0.0358(8) Uani 1 1 d . . . . .
C7C C 0.5412(2) 0.92664(16) 0.68507(16) 0.0406(9) Uani 1 1 d . . . . .
H7C H 0.5147 0.9168 0.7203 0.049 Uiso 1 1 calc R . . . .
C8C C 0.6094(2) 0.90211(15) 0.66065(17) 0.0431(9) Uani 1 1 d . . . . .
H8C H 0.6307 0.8772 0.6803 0.052 Uiso 1 1 calc R . . . .
C9C C 0.6172(2) 0.94734(15) 0.58001(16) 0.0382(8) Uani 1 1 d . . . . .
H9C H 0.6430 0.9531 0.5432 0.046 Uiso 1 1 calc R . . . .
C10C C 0.54986(19) 0.97412(15) 0.60332(15) 0.0367(8) Uani 1 1 d . . . . .
H10C H 0.5296 0.9982 0.5824 0.044 Uiso 1 1 calc R . . . .
C11C C 0.7292(2) 0.90027(16) 0.58945(17) 0.0440(9) Uani 1 1 d . . . . .
H11G H 0.7485 0.8949 0.5497 0.053 Uiso 1 1 calc R . . . .
H11H H 0.7449 0.8673 0.6053 0.053 Uiso 1 1 calc R . . . .
C12C C 0.7617(2) 0.94222(15) 0.60377(15) 0.0386(9) Uani 1 1 d . . . . .
C13C C 0.8368(2) 0.93589(16) 0.58817(15) 0.0396(9) Uani 1 1 d . . . . .
H13C H 0.8668 0.9060 0.5672 0.048 Uiso 1 1 calc R . . . .
C14C C 0.86784(19) 0.97244(17) 0.60290(15) 0.0420(9) Uani 1 1 d . . . . .
H14C H 0.9191 0.9675 0.5916 0.050 Uiso 1 1 calc R . . . .
C15C C 0.82624(19) 1.01618(16) 0.63374(15) 0.0370(8) Uani 1 1 d . . . . .
C16C C 0.75133(19) 1.02322(15) 0.64903(16) 0.0395(9) Uani 1 1 d . . . . .
H16C H 0.7217 1.0533 0.6698 0.047 Uiso 1 1 calc R . . . .
C17C C 0.71995(19) 0.98667(15) 0.63419(16) 0.0369(8) Uani 1 1 d . . . . .
H17C H 0.6687 0.9920 0.6450 0.044 Uiso 1 1 calc R . . . .
C18C C 0.86236(19) 1.05421(16) 0.65196(17) 0.0425(9) Uani 1 1 d . . . . .
H18G H 0.8934 1.0347 0.6709 0.051 Uiso 1 1 calc R . . . .
H18H H 0.8941 1.0693 0.6196 0.051 Uiso 1 1 calc R . . . .
C19C C 0.7808(2) 1.13879(15) 0.66485(16) 0.0377(8) Uani 1 1 d . . . . .
H19C H 0.8050 1.1465 0.6283 0.045 Uiso 1 1 calc R . . . .
C20C C 0.7177(2) 1.16919(15) 0.69273(16) 0.0397(9) Uani 1 1 d . . . . .
H20C H 0.6996 1.1982 0.6755 0.048 Uiso 1 1 calc R . . . .
C21C C 0.6757(2) 1.15984(15) 0.74821(17) 0.0388(9) Uani 1 1 d . . . . .
C22C C 0.7133(2) 1.11688(16) 0.77098(17) 0.0429(9) Uani 1 1 d . . . . .
H22C H 0.6924 1.1098 0.8081 0.051 Uiso 1 1 calc R . . . .
C23C C 0.7758(2) 1.08742(17) 0.74121(17) 0.0434(9) Uani 1 1 d . . . . .
H23C H 0.7965 1.0589 0.7577 0.052 Uiso 1 1 calc R . . . .
C24C C 0.6076(2) 1.18719(16) 0.77550(17) 0.0414(9) Uani 1 1 d . . . . .
C25C C 0.5697(2) 1.22812(19) 0.7519(2) 0.0572(12) Uani 1 1 d . . . . .
H25C H 0.5954 1.2392 0.7170 0.069 Uiso 1 1 calc R . . . .
C26C C 0.5016(3) 1.2511(2) 0.7760(2) 0.0644(13) Uani 1 1 d . . . . .
H26C H 0.4797 1.2769 0.7576 0.077 Uiso 1 1 calc R . . . .
C27C C 0.4955(2) 1.20083(19) 0.8537(2) 0.0551(12) Uani 1 1 d . . . . .
H27C H 0.4688 1.1916 0.8891 0.066 Uiso 1 1 calc R . . . .
C28C C 0.5653(2) 1.17709(17) 0.83046(19) 0.0480(10) Uani 1 1 d . . . . .
H28C H 0.5871 1.1532 0.8507 0.058 Uiso 1 1 calc R . . . .
C29C C 0.3820(2) 1.2532(2) 0.8490(2) 0.0748(18) Uani 1 1 d . . . . .
H29G H 0.3682 1.2890 0.8378 0.090 Uiso 1 1 calc R . . . .
H29H H 0.3649 1.2537 0.8890 0.090 Uiso 1 1 calc R . . . .
C30C C 0.3442(2) 1.2174(2) 0.8302(2) 0.0537(12) Uani 1 1 d . . . . .
C31C C 0.3228(2) 1.22803(19) 0.7865(2) 0.0589(13) Uani 1 1 d . . . . .
H31C H 0.3304 1.2595 0.7680 0.071 Uiso 1 1 calc R . . . .
C32C C 0.2904(2) 1.19391(19) 0.76895(19) 0.0538(11) Uani 1 1 d . . . . .
H32C H 0.2759 1.2023 0.7387 0.065 Uiso 1 1 calc R . . . .
C33C C 0.27844(19) 1.14728(19) 0.79511(16) 0.0455(10) Uani 1 1 d . . . . .
C34C C 0.2990(2) 1.1368(2) 0.84003(17) 0.0542(12) Uani 1 1 d . . . . .
H34C H 0.2914 1.1056 0.8590 0.065 Uiso 1 1 calc R . . . .
C35C C 0.3308(2) 1.1725(2) 0.85695(18) 0.0625(15) Uani 1 1 d . . . . .
H35C H 0.3435 1.1654 0.8881 0.075 Uiso 1 1 calc R . . . .
C36C C 0.2481(2) 1.10793(19) 0.77441(17) 0.0483(10) Uani 1 1 d . . . . .
H36G H 0.2139 1.0929 0.8054 0.058 Uiso 1 1 calc R . . . .
H36H H 0.2206 1.1257 0.7521 0.058 Uiso 1 1 calc R . . . .
C1S C 0.5590(3) 0.4144(3) 0.7781(2) 0.0808(19) Uani 1 1 d . . . . .
C2S C 0.6041(3) 0.4497(3) 0.7532(3) 0.0811(18) Uani 1 1 d . . . . .
H2S H 0.6472 0.4482 0.7608 0.097 Uiso 1 1 calc R . . . .
C3S C 0.5893(3) 0.4858(3) 0.7187(3) 0.0834(17) Uani 1 1 d . . . . .
H3S H 0.6222 0.5083 0.7016 0.100 Uiso 1 1 calc R . . . .
C4S C 0.5262(3) 0.4895(2) 0.7087(2) 0.0780(16) Uani 1 1 d . . . . .
H4S H 0.5149 0.5150 0.6849 0.094 Uiso 1 1 calc R . . . .
C5S C 0.4794(3) 0.4566(2) 0.7329(2) 0.0687(14) Uani 1 1 d . . . . .
H5S H 0.4353 0.4602 0.7264 0.082 Uiso 1 1 calc R . . . .
C6S C 0.4949(3) 0.4188(2) 0.7661(2) 0.0726(15) Uani 1 1 d . . . . .
H6S H 0.4627 0.3954 0.7812 0.087 Uiso 1 1 calc R . . . .
C7S C 0.5748(4) 0.3756(3) 0.8144(3) 0.121(3) Uani 1 1 d . . . . .
H7SA H 0.6191 0.3797 0.8201 0.182 Uiso 1 1 calc GR . . . .
H7SB H 0.5817 0.3408 0.7988 0.182 Uiso 1 1 calc GR . . . .
H7SC H 0.5345 0.3798 0.8491 0.182 Uiso 1 1 calc GR . . . .
C22S C 0.1601(2) 0.64344(18) 0.73658(18) 0.0503(10) Uani 1 1 d . . . . .
C23S C 0.2330(3) 0.6441(2) 0.7130(2) 0.0589(12) Uani 1 1 d . . . . .
H23S H 0.2602 0.6484 0.7349 0.071 Uiso 1 1 calc R . . . .
C24S C 0.2666(3) 0.6385(2) 0.6573(2) 0.0650(13) Uani 1 1 d . . . . .
H24S H 0.3165 0.6403 0.6411 0.078 Uiso 1 1 calc R . . . .
C25S C 0.2284(3) 0.6305(2) 0.6254(2) 0.0665(13) Uani 1 1 d . . . . .
H25S H 0.2517 0.6262 0.5874 0.080 Uiso 1 1 calc R . . . .
C26S C 0.1575(3) 0.6287(2) 0.6486(2) 0.0613(12) Uani 1 1 d . . . . .
H26S H 0.1310 0.6227 0.6268 0.074 Uiso 1 1 calc R . . . .
C27S C 0.1233(3) 0.63540(19) 0.7033(2) 0.0564(11) Uani 1 1 d . . . . .
H27S H 0.0732 0.6345 0.7187 0.068 Uiso 1 1 calc R . . . .
C28S C 0.1219(3) 0.6518(3) 0.7967(2) 0.0776(16) Uani 1 1 d . . . . .
H28D H 0.1570 0.6418 0.8150 0.116 Uiso 1 1 calc GR . . . .
H28E H 0.0845 0.6304 0.8094 0.116 Uiso 1 1 calc GR . . . .
H28F H 0.0994 0.6886 0.8049 0.116 Uiso 1 1 calc GR . . . .
C8S C 0.3117(2) 0.46653(18) 0.95605(16) 0.0454(10) Uani 1 1 d . . . . .
C9S C 0.2456(2) 0.45339(18) 0.96350(17) 0.0481(10) Uani 1 1 d . . . . .
H9S H 0.2416 0.4320 0.9370 0.058 Uiso 1 1 calc R . . . .
C10S C 0.1851(2) 0.47067(17) 1.00872(16) 0.0434(9) Uani 1 1 d . . . . .
H10S H 0.1401 0.4613 1.0130 0.052 Uiso 1 1 calc R . . . .
C11S C 0.1905(2) 0.50165(15) 1.04761(16) 0.0395(9) Uani 1 1 d . . . . .
H11S H 0.1494 0.5136 1.0788 0.047 Uiso 1 1 calc R . . . .
C12S C 0.2560(2) 0.51513(16) 1.04092(16) 0.0405(9) Uani 1 1 d . . . . .
H12S H 0.2601 0.5363 1.0676 0.049 Uiso 1 1 calc R . . . .
C13S C 0.3157(2) 0.49785(17) 0.99555(17) 0.0451(9) Uani 1 1 d . . . . .
H13S H 0.3605 0.5076 0.9913 0.054 Uiso 1 1 calc R . . . .
C14S C 0.3775(3) 0.4461(2) 0.90676(19) 0.0621(13) Uani 1 1 d . . . . .
H14D H 0.3890 0.4744 0.8818 0.093 Uiso 1 1 calc GR . . . .
H14E H 0.3671 0.4182 0.8887 0.093 Uiso 1 1 calc GR . . . .
H14F H 0.4188 0.4323 0.9180 0.093 Uiso 1 1 calc GR . . . .
C29S C 0.2534(4) 0.4691(3) 0.7253(2) 0.0639(19) Uani 0.542(4) 1 d . U P C 1
C30S C 0.2923(4) 0.4184(3) 0.7132(2) 0.058(2) Uani 0.542(4) 1 d G U P C 1
H30S H 0.3069 0.4041 0.6777 0.070 Uiso 0.542(4) 1 calc R . P C 1
C31S C 0.3099(4) 0.3887(2) 0.7530(3) 0.062(2) Uani 0.542(4) 1 d G U P C 1
H31S H 0.3365 0.3541 0.7447 0.075 Uiso 0.542(4) 1 calc R . P C 1
C32S C 0.2886(4) 0.4097(3) 0.8049(2) 0.073(2) Uani 0.542(4) 1 d G U P C 1
H32S H 0.3007 0.3894 0.8321 0.088 Uiso 0.542(4) 1 calc R . P C 1
C33S C 0.2498(5) 0.4604(3) 0.8171(2) 0.082(2) Uani 0.542(4) 1 d G U P C 1
H33S H 0.2352 0.4747 0.8526 0.098 Uiso 0.542(4) 1 calc R . P C 1
C34S C 0.2322(5) 0.4900(2) 0.7773(3) 0.076(2) Uani 0.542(4) 1 d G U P C 1
H34S H 0.2056 0.5247 0.7856 0.092 Uiso 0.542(4) 1 calc R . P C 1
C35S C 0.2341(6) 0.5000(4) 0.6836(5) 0.074(3) Uani 0.542(4) 1 d . U P C 1
H35D H 0.2500 0.4786 0.6504 0.111 Uiso 0.542(4) 1 calc GR . P C 1
H35E H 0.2578 0.5303 0.6764 0.111 Uiso 0.542(4) 1 calc GR . P C 1
H35F H 0.1815 0.5118 0.6960 0.111 Uiso 0.542(4) 1 calc GR . P C 1
C29T C 0.2925(5) 0.4123(3) 0.7690(3) 0.070(2) Uani 0.458(4) 1 d . U P C 2
H29T H 0.3101 0.3845 0.7878 0.084 Uiso 0.458(4) 1 calc R . P C 2
C30T C 0.2961(5) 0.4041(2) 0.7165(3) 0.057(2) Uani 0.458(4) 1 d G U P C 2
C31T C 0.2703(5) 0.4449(3) 0.6890(2) 0.0583(19) Uani 0.458(4) 1 d G U P C 2
H31T H 0.2728 0.4393 0.6532 0.070 Uiso 0.458(4) 1 calc R . P C 2
C32T C 0.2409(5) 0.4939(3) 0.7140(3) 0.074(3) Uani 0.458(4) 1 d G U P C 2
H32T H 0.2232 0.5218 0.6952 0.088 Uiso 0.458(4) 1 calc R . P C 2
C33T C 0.2373(7) 0.5021(3) 0.7665(3) 0.083(3) Uani 0.458(4) 1 d G U P C 2
H33T H 0.2172 0.5356 0.7836 0.099 Uiso 0.458(4) 1 calc R . P C 2
C34T C 0.2631(6) 0.4613(4) 0.7940(3) 0.082(3) Uani 0.458(4) 1 d G U P C 2
H34T H 0.2606 0.4669 0.8299 0.098 Uiso 0.458(4) 1 calc R . P C 2
C35T C 0.3338(7) 0.3479(5) 0.6838(5) 0.077(3) Uani 0.458(4) 1 d . U P C 2
H35G H 0.3777 0.3333 0.6915 0.116 Uiso 0.458(4) 1 calc GR . P C 2
H35H H 0.3464 0.3531 0.6449 0.116 Uiso 0.458(4) 1 calc GR . P C 2
H35I H 0.2998 0.3238 0.6955 0.116 Uiso 0.458(4) 1 calc GR . P C 2
C08W C 0.3278(4) 0.5188(2) 0.4922(2) 0.0736(15) Uani 1 1 d . . . . .
H08W H 0.3710 0.5280 0.4928 0.088 Uiso 1 1 calc R . . . .
C08Y C 0.2582(4) 0.4915(2) 0.4455(2) 0.0835(19) Uani 1 1 d . . . . .
H08Y H 0.2545 0.4822 0.4124 0.100 Uiso 1 1 calc R . . . .
C08Z C 0.2006(4) 0.4910(2) 0.4918(3) 0.0821(17) Uani 1 1 d . . . . .
C09U C 0.1308(6) 0.4754(3) 0.4959(4) 0.141(4) Uani 1 1 d . . . . .
H09A H 0.0901 0.5033 0.5145 0.212 Uiso 1 1 calc GR . . . .
H09B H 0.1257 0.4434 0.5163 0.212 Uiso 1 1 calc GR . . . .
H09C H 0.1309 0.4694 0.4596 0.212 Uiso 1 1 calc GR . . . .
C090 C 0.3217(4) 0.5048(3) 0.4443(3) 0.0854(19) Uani 1 1 d . . . . .
H090 H 0.3609 0.5045 0.4111 0.103 Uiso 1 1 calc R . . . .
C095 C 0.2702(4) 0.5188(2) 0.5381(3) 0.0815(17) Uani 1 1 d . . . . .
H095 H 0.2743 0.5284 0.5709 0.098 Uiso 1 1 calc R . . . .
C096 C 0.2059(4) 0.5059(2) 0.5404(3) 0.0861(18) Uani 1 1 d . . . . .
H096 H 0.1666 0.5070 0.5736 0.103 Uiso 1 1 calc R . . . .
C15S C -0.0270(3) 0.5562(2) 0.7583(3) 0.0774(16) Uani 1 1 d . . . . .
C16S C -0.0085(4) 0.5605(3) 0.7035(2) 0.087(2) Uani 1 1 d . . . . .
H16S H 0.0165 0.5300 0.6817 0.104 Uiso 1 1 calc R . . . .
C17S C -0.0229(5) 0.6042(4) 0.6782(3) 0.108(3) Uani 1 1 d . . . . .
H17S H -0.0065 0.6041 0.6399 0.130 Uiso 1 1 calc R . . . .
C18S C -0.0641(4) 0.6525(3) 0.7095(3) 0.096(2) Uani 1 1 d . . . . .
H18S H -0.0770 0.6845 0.6940 0.115 Uiso 1 1 calc R . . . .
C19S C -0.0809(3) 0.6455(4) 0.7615(4) 0.116(3) Uani 1 1 d . . . . .
H19S H -0.1057 0.6760 0.7834 0.139 Uiso 1 1 calc R . . . .
C20S C -0.0688(3) 0.6021(2) 0.7895(2) 0.0611(12) Uani 1 1 d . . . . .
H20S H -0.0872 0.6023 0.8278 0.073 Uiso 1 1 calc R . . . .
C21S C -0.0116(5) 0.5097(3) 0.7842(3) 0.105(2) Uani 1 1 d . . . . .
H21A H -0.0099 0.4799 0.7624 0.158 Uiso 1 1 calc GR . . . .
H21B H -0.0494 0.5097 0.8198 0.158 Uiso 1 1 calc GR . . . .
H21C H 0.0353 0.5073 0.7886 0.158 Uiso 1 1 calc GR . . . .
O11 O 0.6899(3) 0.7074(2) 0.3293(2) 0.0402(13) Uani 0.542(4) 1 d . . P C 1
H11I H 0.6749 0.7123 0.3642 0.060 Uiso 0.542(4) 1 d G . P C 1
H11J H 0.7360 0.6938 0.3173 0.060 Uiso 0.542(4) 1 d G . P C 1
O12 O 0.2319(4) 0.7158(3) 0.8318(3) 0.0544(18) Uani 0.458(4) 1 d . . P . .
H12A H 0.2751 0.6950 0.8302 0.082 Uiso 0.458(4) 1 d G . P . .
H12B H 0.2013 0.6962 0.8322 0.082 Uiso 0.458(4) 1 d G . P . .
O3D O 0.2574(5) 0.6026(5) 0.8642(4) 0.077(2) Uani 0.461(9) 1 d . U P A 2
C45D C 0.1875(7) 0.6409(6) 0.9575(7) 0.092(4) Uani 0.461(9) 1 d . U P A 2
H45C H 0.2188 0.6670 0.9523 0.111 Uiso 0.461(9) 1 calc R . P A 2
H45D H 0.1733 0.6301 0.9956 0.111 Uiso 0.461(9) 1 calc R . P A 2
C46D C 0.2247(7) 0.5968(6) 0.9218(4) 0.093(3) Uani 0.461(9) 1 d . U P A 2
H46C H 0.1900 0.5731 0.9271 0.112 Uiso 0.461(9) 1 calc R . P A 2
H46D H 0.2635 0.5784 0.9344 0.112 Uiso 0.461(9) 1 calc R . P A 2
C47D C 0.3297(5) 0.6095(7) 0.8585(4) 0.095(3) Uani 0.461(9) 1 d . U P A 2
H47C H 0.3267 0.6459 0.8695 0.114 Uiso 0.461(9) 1 calc R . P A 2
H47D H 0.3462 0.5864 0.8839 0.114 Uiso 0.461(9) 1 calc R . P A 2
O2E O 0.3917(5) 1.3327(3) 0.5324(4) 0.066(2) Uani 0.352(6) 1 d . U P B 2
C45E C 0.3358(5) 1.3308(7) 0.5116(6) 0.078(3) Uani 0.352(6) 1 d . U P B 2
H45G H 0.3383 1.3574 0.4837 0.094 Uiso 0.352(6) 1 calc R . P B 2
H45H H 0.3462 1.2963 0.4935 0.094 Uiso 0.352(6) 1 calc R . P B 2
C46E C 0.2647(6) 1.3388(6) 0.5487(4) 0.077(3) Uani 0.352(6) 1 d . U P B 2
H46G H 0.2545 1.3037 0.5603 0.092 Uiso 0.352(6) 1 calc R . P B 2
H46H H 0.2332 1.3525 0.5278 0.092 Uiso 0.352(6) 1 calc R . P B 2

loop_
_atom_site_aniso_label
_atom_site_aniso_U_11
_atom_site_aniso_U_22
_atom_site_aniso_U_33
_atom_site_aniso_U_23
_atom_site_aniso_U_13
_atom_site_aniso_U_12
O1 0.0536(17) 0.0469(17) 0.0491(16) 0.0044(13) -0.0198(14) -0.0118(14)
O2 0.057(2) 0.139(4) 0.060(2) 0.032(2) -0.0226(18) -0.005(2)
O3 0.084(2) 0.0478(19) 0.075(2) 0.0041(17) -0.033(2) -0.0201(17)
O4 0.065(2) 0.0514(19) 0.079(2) -0.0001(17) -0.0330(18) -0.0057(16)
O5 0.0625(19) 0.060(2) 0.0588(19) -0.0022(16) -0.0218(16) -0.0141(16)
O6 0.0644(19) 0.0553(19) 0.0439(16) 0.0019(14) -0.0159(15) -0.0081(16)
O7 0.0525(19) 0.072(2) 0.097(3) 0.001(2) -0.0191(19) -0.0279(18)
O8 0.075(2) 0.074(2) 0.059(2) 0.0039(18) -0.0167(18) -0.0189(19)
O9 0.0611(18) 0.0468(18) 0.0628(19) 0.0056(14) -0.0367(16) -0.0041(14)
O10 0.0548(18) 0.0506(19) 0.081(2) -0.0096(17) -0.0285(17) -0.0116(15)
C37 0.059(3) 0.045(2) 0.055(3) -0.006(2) -0.027(2) -0.010(2)
C38 0.053(3) 0.059(3) 0.135(6) -0.009(3) -0.022(3) -0.023(3)
C39 0.058(3) 0.042(3) 0.112(5) -0.007(3) -0.020(3) -0.017(2)
C40 0.051(2) 0.046(2) 0.036(2) 0.0064(17) -0.0193(18) -0.0167(19)
C41 0.053(2) 0.048(3) 0.041(2) 0.0020(19) -0.0146(19) -0.016(2)
C42 0.063(3) 0.043(2) 0.042(2) 0.0048(18) -0.021(2) -0.022(2)
C43 0.069(3) 0.044(3) 0.062(3) 0.009(2) -0.032(2) -0.012(2)
C44 0.073(3) 0.063(3) 0.051(3) 0.012(2) -0.017(2) -0.002(3)
C45 0.093(5) 0.198(9) 0.059(4) -0.007(5) -0.018(3) -0.074(6)
C46 0.074(3) 0.076(4) 0.071(3) 0.006(3) -0.024(3) -0.024(3)
C47 0.106(4) 0.050(3) 0.086(4) 0.015(3) -0.060(4) -0.013(3)
C48 0.065(3) 0.051(3) 0.106(4) -0.005(3) -0.050(3) 0.002(2)
C49 0.060(3) 0.073(4) 0.077(4) -0.008(3) -0.020(3) -0.024(3)
C50 0.067(3) 0.055(3) 0.070(3) -0.006(3) -0.014(3) -0.012(2)
C51 0.052(2) 0.045(3) 0.061(3) 0.002(2) -0.023(2) -0.014(2)
C52 0.076(3) 0.061(3) 0.045(2) 0.004(2) -0.014(2) -0.027(3)
C53 0.076(3) 0.050(3) 0.044(2) 0.006(2) -0.014(2) -0.011(2)
C54 0.059(3) 0.051(3) 0.040(2) 0.0080(19) -0.019(2) -0.023(2)
C55 0.050(2) 0.056(3) 0.047(2) -0.002(2) -0.018(2) -0.013(2)
C56 0.061(3) 0.062(3) 0.040(2) 0.006(2) -0.024(2) -0.029(2)
C57 0.072(3) 0.057(3) 0.048(2) 0.016(2) -0.028(2) -0.029(2)
C58 0.056(3) 0.054(3) 0.056(3) 0.004(2) -0.022(2) -0.017(2)
C59 0.052(3) 0.055(3) 0.064(3) -0.005(2) -0.013(2) -0.009(2)
C60 0.068(3) 0.132(6) 0.049(3) -0.033(3) -0.003(3) 0.032(4)
C61 0.062(3) 0.054(3) 0.081(4) -0.005(3) -0.034(3) -0.002(2)
C62 0.068(3) 0.047(3) 0.073(3) 0.004(2) -0.040(3) -0.003(2)
C63 0.063(3) 0.049(3) 0.059(3) 0.004(2) -0.026(2) -0.010(2)
C64 0.059(3) 0.043(2) 0.040(2) -0.0001(18) -0.021(2) -0.009(2)
O1A 0.0381(14) 0.0411(15) 0.0466(15) 0.0037(12) -0.0159(12) -0.0001(12)
O2A 0.0362(13) 0.0404(15) 0.0342(13) -0.0024(11) -0.0154(11) 0.0020(11)
O3A 0.0323(12) 0.0404(14) 0.0323(13) 0.0025(11) -0.0136(11) -0.0043(11)
O4A 0.0317(13) 0.0475(16) 0.0426(15) -0.0028(12) -0.0136(11) -0.0051(12)
O5A 0.0349(13) 0.0558(18) 0.0329(13) -0.0006(12) -0.0066(11) -0.0026(12)
O6A 0.116(3) 0.055(2) 0.0539(19) -0.0109(16) -0.050(2) 0.040(2)
O7A 0.065(2) 0.082(3) 0.0573(19) 0.0103(18) -0.0285(17) -0.0260(19)
O8A 0.0439(16) 0.0436(17) 0.066(2) 0.0008(15) -0.0081(15) -0.0060(13)
O9A 0.0416(15) 0.0453(17) 0.0620(19) -0.0005(14) -0.0120(14) -0.0023(13)
O10A 0.0326(13) 0.0426(16) 0.0592(17) -0.0056(13) -0.0117(13) -0.0039(12)
C37A 0.0344(19) 0.039(2) 0.044(2) -0.0070(17) -0.0162(17) -0.0029(16)
C38A 0.037(2) 0.042(2) 0.055(2) -0.0020(19) -0.0116(19) -0.0125(17)
C39A 0.048(2) 0.038(2) 0.049(2) -0.0005(18) -0.0193(19) -0.0088(18)
C40A 0.0352(19) 0.042(2) 0.0336(19) -0.0023(16) -0.0159(16) -0.0036(16)
C41A 0.0357(19) 0.044(2) 0.036(2) 0.0042(17) -0.0131(16) -0.0038(17)
C42A 0.039(2) 0.042(2) 0.040(2) 0.0037(17) -0.0155(17) -0.0060(17)
C43A 0.040(2) 0.048(2) 0.039(2) 0.0054(18) -0.0147(17) 0.0000(18)
C44A 0.045(2) 0.051(2) 0.035(2) -0.0017(18) -0.0176(18) 0.0027(18)
C45A 0.0327(18) 0.0326(19) 0.0370(19) -0.0012(15) -0.0118(16) -0.0015(15)
C46A 0.0378(19) 0.034(2) 0.038(2) 0.0039(16) -0.0140(16) 0.0003(16)
C47A 0.0357(19) 0.047(2) 0.0319(19) 0.0003(17) -0.0137(16) 0.0022(17)
C48A 0.0333(19) 0.053(2) 0.039(2) -0.0040(18) -0.0169(17) -0.0005(17)
C49A 0.0330(19) 0.058(3) 0.040(2) -0.0139(19) -0.0036(17) -0.0124(18)
C50A 0.043(2) 0.054(3) 0.036(2) -0.0045(18) -0.0037(17) -0.0133(19)
C51A 0.0379(19) 0.037(2) 0.038(2) -0.0011(16) -0.0161(16) -0.0081(16)
C52A 0.067(3) 0.056(3) 0.034(2) 0.0054(19) -0.015(2) -0.023(2)
C53A 0.099(4) 0.038(2) 0.048(3) 0.011(2) -0.036(3) -0.012(2)
C54A 0.072(3) 0.040(2) 0.045(2) -0.0066(19) -0.033(2) 0.001(2)
C55A 0.046(2) 0.042(2) 0.039(2) -0.0043(17) -0.0221(18) 0.0000(18)
C56A 0.0376(19) 0.037(2) 0.0323(18) 0.0036(15) -0.0174(16) -0.0059(16)
C57A 0.076(3) 0.059(3) 0.058(3) 0.009(2) -0.030(3) -0.006(3)
C58A 0.046(2) 0.045(3) 0.102(4) -0.021(3) -0.034(3) 0.010(2)
C59A 0.064(3) 0.057(3) 0.053(3) -0.005(2) -0.002(2) -0.013(2)
C60A 0.061(3) 0.052(3) 0.055(3) -0.003(2) 0.000(2) -0.016(2)
C61A 0.045(2) 0.053(3) 0.054(3) 0.002(2) -0.008(2) -0.010(2)
C62A 0.044(2) 0.049(3) 0.059(3) 0.007(2) -0.012(2) -0.004(2)
C63A 0.035(2) 0.042(2) 0.069(3) 0.001(2) -0.007(2) -0.0030(18)
C64A 0.039(2) 0.044(2) 0.059(3) 0.002(2) -0.010(2) -0.0063(18)
O1B 0.064(2) 0.092(3) 0.068(2) 0.020(2) -0.0285(19) -0.008(2)
O2B 0.108(3) 0.057(2) 0.150(4) -0.016(3) -0.091(3) 0.009(2)
O3B 0.090(5) 0.090(4) 0.087(4) 0.029(4) -0.016(4) -0.018(4)
O4B 0.077(3) 0.186(6) 0.078(3) 0.056(3) -0.030(2) 0.016(3)
O5B 0.064(2) 0.0440(18) 0.121(3) 0.0178(19) -0.063(2) -0.0113(16)
O6B 0.0383(13) 0.0443(16) 0.0385(14) 0.0030(12) -0.0130(11) -0.0113(12)
O7B 0.0354(13) 0.0514(17) 0.0494(16) 0.0030(13) -0.0158(12) -0.0121(12)
O8B 0.0325(13) 0.0508(17) 0.0473(15) 0.0186(13) -0.0163(12) -0.0050(12)
O9B 0.0408(14) 0.0338(14) 0.0539(16) 0.0080(12) -0.0259(13) -0.0108(11)
O10B 0.0342(13) 0.0505(17) 0.0468(16) 0.0037(13) -0.0112(12) -0.0020(12)
C37B 0.055(2) 0.046(2) 0.043(2) 0.0075(19) -0.024(2) -0.019(2)
C38B 0.057(3) 0.092(4) 0.057(3) 0.011(3) -0.015(2) -0.022(3)
C39B 0.082(4) 0.083(4) 0.040(2) 0.016(2) -0.014(2) -0.041(3)
C40B 0.051(3) 0.059(3) 0.076(3) -0.006(3) -0.025(3) -0.006(2)
C41B 0.071(3) 0.059(3) 0.055(3) 0.005(2) -0.034(3) -0.006(2)
C42B 0.061(3) 0.048(3) 0.052(2) -0.004(2) -0.035(2) -0.001(2)
C43B 0.081(4) 0.065(3) 0.084(4) 0.020(3) -0.045(3) -0.032(3)
C44B 0.132(5) 0.063(4) 0.052(3) 0.012(3) -0.039(3) -0.012(3)
C45B 0.081(5) 0.070(6) 0.063(4) 0.014(4) -0.034(4) -0.023(4)
C46B 0.078(4) 0.084(5) 0.076(5) 0.005(4) -0.033(4) -0.035(4)
C47B 0.102(5) 0.082(5) 0.078(5) 0.018(4) -0.034(4) -0.012(5)
C48B 0.111(6) 0.133(7) 0.103(5) 0.038(5) -0.066(5) 0.005(5)
C49B 0.094(5) 0.077(5) 0.195(9) 0.068(5) -0.088(6) -0.029(4)
C50B 0.059(3) 0.115(5) 0.111(5) 0.046(4) -0.052(3) -0.013(3)
C51B 0.038(2) 0.038(2) 0.071(3) -0.001(2) -0.031(2) 0.0020(17)
C52B 0.046(2) 0.038(2) 0.071(3) -0.009(2) -0.030(2) -0.0005(18)
C53B 0.040(2) 0.048(2) 0.049(2) -0.0092(19) -0.0201(19) -0.0018(18)
C54B 0.0259(17) 0.044(2) 0.038(2) -0.0055(17) -0.0071(15) -0.0043(15)
C55B 0.0299(18) 0.040(2) 0.052(2) -0.0023(18) -0.0151(17) -0.0052(16)
C56B 0.0321(19) 0.047(2) 0.061(3) -0.007(2) -0.0238(19) -0.0011(17)
C57B 0.0346(19) 0.048(2) 0.051(2) 0.0054(19) -0.0157(18) -0.0160(17)
C58B 0.038(2) 0.053(3) 0.054(2) 0.013(2) -0.0168(19) -0.0176(19)
C59B 0.039(2) 0.049(2) 0.044(2) 0.0053(18) -0.0131(18) -0.0135(18)
C60B 0.044(2) 0.047(2) 0.040(2) 0.0120(18) -0.0165(18) -0.0137(18)
C61B 0.0376(19) 0.038(2) 0.051(2) 0.0054(18) -0.0248(18) -0.0059(16)
C62B 0.0351(19) 0.036(2) 0.052(2) -0.0003(17) -0.0224(18) -0.0075(16)
C63B 0.0318(19) 0.040(2) 0.059(3) 0.0059(19) -0.0191(18) -0.0068(16)
C64B 0.0300(18) 0.039(2) 0.042(2) 0.0026(17) -0.0135(16) -0.0026(15)
O1C 0.109(3) 0.046(2) 0.062(2) 0.0007(16) -0.043(2) 0.0095(19)
O2C 0.069(3) 0.079(4) 0.049(3) 0.001(2) -0.019(2) 0.020(3)
O3C 0.074(3) 0.121(4) 0.053(2) -0.024(2) -0.0205(19) 0.033(2)
O4C 0.0415(14) 0.0412(16) 0.0538(17) 0.0084(13) -0.0197(13) -0.0034(12)
O5C 0.0408(14) 0.0357(15) 0.0531(16) 0.0061(12) -0.0223(13) -0.0065(11)
O6C 0.0435(14) 0.0449(16) 0.0383(14) 0.0106(12) -0.0223(12) -0.0143(12)
O7C 0.0405(15) 0.066(2) 0.0534(17) 0.0178(15) -0.0238(14) -0.0045(14)
O8C 0.0465(17) 0.119(3) 0.0505(18) 0.030(2) -0.0187(15) -0.0159(19)
O9C 0.0505(18) 0.094(3) 0.077(2) 0.034(2) -0.0437(18) -0.0239(18)
O10C 0.0395(14) 0.0475(17) 0.0559(17) 0.0087(14) -0.0220(13) -0.0080(12)
C37C 0.040(2) 0.032(2) 0.057(2) 0.0053(18) -0.0271(19) -0.0101(16)
C38C 0.034(2) 0.048(2) 0.052(2) 0.005(2) -0.0066(18) -0.0057(18)
C39C 0.048(2) 0.049(3) 0.052(2) 0.004(2) -0.011(2) -0.008(2)
C40C 0.060(3) 0.040(2) 0.054(3) 0.0032(19) -0.029(2) -0.009(2)
C41C 0.064(3) 0.039(2) 0.060(3) -0.002(2) -0.031(2) 0.008(2)
C42C 0.062(3) 0.039(2) 0.048(2) -0.0088(19) -0.023(2) 0.001(2)
C43C 0.199(9) 0.043(3) 0.115(6) 0.013(3) -0.100(6) -0.021(4)
C44C 0.057(3) 0.042(2) 0.049(2) 0.002(2) -0.010(2) 0.003(2)
C45C 0.072(4) 0.071(4) 0.035(3) -0.002(3) -0.023(3) 0.027(3)
C46C 0.093(4) 0.046(4) 0.066(4) -0.006(4) -0.016(4) 0.002(4)
C47C 0.115(5) 0.058(3) 0.087(4) 0.023(3) -0.074(4) -0.024(3)
C48C 0.042(2) 0.067(3) 0.070(3) 0.024(3) -0.023(2) -0.005(2)
C49C 0.0321(19) 0.037(2) 0.055(2) -0.0011(19) -0.0024(18) -0.0027(16)
C50C 0.039(2) 0.036(2) 0.049(2) -0.0046(18) -0.0101(18) -0.0059(17)
C51C 0.0280(17) 0.034(2) 0.0373(19) 0.0000(16) -0.0090(15) 0.0002(15)
C52C 0.0290(17) 0.038(2) 0.0331(18) 0.0012(15) -0.0128(15) -0.0060(15)
C53C 0.0248(16) 0.037(2) 0.0336(18) 0.0011(15) -0.0115(14) -0.0047(14)
C54C 0.0246(16) 0.044(2) 0.0322(18) 0.0027(16) -0.0100(15) -0.0043(15)
C55C 0.0350(19) 0.045(2) 0.0347(19) -0.0048(17) -0.0163(16) -0.0030(16)
C56C 0.0317(18) 0.036(2) 0.047(2) -0.0049(17) -0.0149(17) -0.0054(15)
C57C 0.0335(18) 0.044(2) 0.040(2) 0.0083(17) -0.0153(16) -0.0071(16)
C58C 0.039(2) 0.056(3) 0.044(2) 0.016(2) -0.0172(18) -0.0097(19)
C59C 0.046(2) 0.086(4) 0.049(3) 0.018(2) -0.024(2) -0.016(2)
C60C 0.043(2) 0.119(5) 0.041(2) 0.026(3) -0.019(2) -0.013(3)
C61C 0.044(3) 0.130(5) 0.051(3) -0.002(3) -0.025(2) -0.020(3)
C62C 0.067(4) 0.194(8) 0.049(3) 0.008(4) -0.015(3) -0.057(4)
C63C 0.033(2) 0.092(4) 0.075(3) 0.039(3) -0.020(2) -0.009(2)
C64C 0.049(2) 0.044(2) 0.060(3) 0.003(2) -0.032(2) -0.0090(19)
N1 0.056(2) 0.0404(19) 0.0407(18) 0.0030(15) -0.0225(16) -0.0121(16)
N2 0.055(2) 0.0392(19) 0.056(2) 0.0035(16) -0.0324(18) -0.0070(16)
N3 0.089(3) 0.043(2) 0.050(2) 0.0137(18) -0.016(2) -0.004(2)
N4 0.105(3) 0.036(2) 0.059(2) 0.0060(17) -0.060(2) -0.012(2)
C1 0.063(3) 0.042(2) 0.036(2) 0.0093(17) -0.0268(19) -0.021(2)
C2 0.066(3) 0.032(2) 0.039(2) 0.0085(16) -0.032(2) -0.0133(19)
C3 0.061(2) 0.032(2) 0.0314(18) 0.0071(15) -0.0266(18) -0.0122(18)
C4 0.055(2) 0.039(2) 0.0329(19) 0.0010(16) -0.0208(18) -0.0105(18)
C5 0.062(3) 0.037(2) 0.035(2) -0.0002(17) -0.0221(19) -0.0106(19)
C6 0.061(2) 0.0297(19) 0.0351(19) 0.0058(15) -0.0288(19) -0.0098(17)
C7 0.061(3) 0.031(2) 0.046(2) 0.0081(17) -0.033(2) -0.0111(18)
C8 0.064(3) 0.031(2) 0.050(2) 0.0035(17) -0.036(2) -0.0044(19)
C9 0.062(3) 0.036(2) 0.049(2) 0.0032(18) -0.036(2) -0.0099(19)
C10 0.060(3) 0.031(2) 0.040(2) 0.0031(16) -0.029(2) -0.0088(18)
C11 0.053(3) 0.047(3) 0.067(3) -0.004(2) -0.032(2) 0.000(2)
C12 0.054(2) 0.037(2) 0.056(3) -0.0061(19) -0.022(2) -0.0091(19)
C13 0.052(3) 0.050(3) 0.076(3) -0.008(2) -0.021(2) -0.011(2)
C14 0.071(3) 0.055(3) 0.058(3) -0.005(2) -0.005(3) -0.021(3)
C15 0.067(3) 0.033(2) 0.063(3) 0.005(2) -0.019(2) -0.011(2)
C16 0.056(3) 0.039(2) 0.049(2) 0.0022(19) -0.017(2) -0.0079(19)
C17 0.050(2) 0.035(2) 0.050(2) -0.0008(18) -0.018(2) -0.0050(18)
C18 0.097(4) 0.053(3) 0.049(3) 0.002(2) -0.007(3) -0.022(3)
C19 0.108(4) 0.038(3) 0.050(3) 0.013(2) -0.026(3) -0.025(3)
C20 0.087(4) 0.036(2) 0.050(3) 0.008(2) -0.019(3) -0.007(2)
C21 0.111(4) 0.034(2) 0.042(2) 0.0091(19) -0.039(3) -0.013(3)
C22 0.094(4) 0.041(3) 0.048(3) 0.006(2) -0.033(3) -0.007(2)
C23 0.118(5) 0.043(3) 0.038(2) 0.010(2) -0.030(3) -0.026(3)
C24 0.087(4) 0.039(2) 0.046(2) 0.0069(19) -0.035(3) -0.006(2)
C25 0.109(4) 0.032(2) 0.047(2) 0.0082(19) -0.044(3) -0.018(2)
C26 0.082(3) 0.039(2) 0.047(2) 0.0068(19) -0.031(2) -0.008(2)
C27 0.095(4) 0.052(3) 0.058(3) 0.002(2) -0.053(3) -0.012(3)
C28 0.121(5) 0.037(2) 0.046(3) 0.001(2) -0.053(3) -0.016(3)
C29 0.075(3) 0.050(3) 0.068(3) 0.009(2) -0.047(3) -0.010(2)
C30 0.064(3) 0.037(2) 0.065(3) 0.009(2) -0.046(2) -0.014(2)
C31 0.061(3) 0.042(2) 0.073(3) -0.003(2) -0.040(3) -0.002(2)
C32 0.052(2) 0.045(2) 0.061(3) -0.002(2) -0.025(2) -0.009(2)
C33 0.047(2) 0.043(2) 0.049(2) -0.0003(19) -0.022(2) -0.0110(18)
C34 0.054(2) 0.031(2) 0.052(2) 0.0067(18) -0.027(2) -0.0117(18)
C35 0.055(2) 0.039(2) 0.049(2) 0.0055(18) -0.027(2) -0.0129(19)
C36 0.054(2) 0.047(2) 0.045(2) 0.0007(19) -0.020(2) -0.010(2)
N1A 0.0432(19) 0.080(3) 0.0395(19) -0.0078(19) -0.0107(16) -0.0220(19)
N2A 0.048(2) 0.070(3) 0.045(2) 0.0152(19) -0.0262(17) -0.0090(18)
N3A 0.0378(17) 0.0364(18) 0.0466(19) 0.0085(15) -0.0063(15) -0.0016(14)
N4A 0.0378(17) 0.0384(18) 0.055(2) -0.0053(16) -0.0161(16) -0.0063(14)
C1A 0.056(3) 0.063(3) 0.033(2) -0.005(2) -0.0132(19) -0.017(2)
C2A 0.048(2) 0.073(3) 0.033(2) 0.001(2) -0.0153(18) -0.017(2)
C3A 0.053(2) 0.079(3) 0.029(2) -0.002(2) -0.0172(18) -0.019(2)
C4A 0.055(3) 0.092(4) 0.038(2) -0.004(2) -0.018(2) -0.032(3)
C5A 0.056(3) 0.079(3) 0.038(2) -0.012(2) -0.013(2) -0.022(2)
C6A 0.049(2) 0.084(3) 0.033(2) 0.008(2) -0.0227(19) -0.020(2)
C7A 0.052(3) 0.070(3) 0.041(2) 0.011(2) -0.025(2) -0.012(2)
C8A 0.051(2) 0.065(3) 0.045(2) 0.018(2) -0.025(2) -0.013(2)
C9A 0.052(3) 0.079(3) 0.050(2) 0.015(2) -0.033(2) -0.022(2)
C10A 0.052(3) 0.080(3) 0.043(2) -0.002(2) -0.027(2) -0.015(2)
C11A 0.041(2) 0.067(3) 0.055(3) 0.011(2) -0.027(2) -0.004(2)
C12A 0.038(2) 0.042(2) 0.046(2) -0.0001(18) -0.0211(18) -0.0028(17)
C13A 0.0326(19) 0.042(2) 0.061(3) -0.001(2) -0.0188(19) 0.0010(17)
C14A 0.0291(18) 0.042(2) 0.054(2) -0.0035(19) -0.0054(17) -0.0002(16)
C15A 0.0317(18) 0.034(2) 0.042(2) -0.0004(16) -0.0072(16) -0.0048(15)
C16A 0.0310(18) 0.033(2) 0.044(2) 0.0020(16) -0.0141(16) -0.0007(15)
C17A 0.0289(18) 0.043(2) 0.041(2) 0.0011(17) -0.0132(16) -0.0072(16)
C18A 0.0326(19) 0.045(2) 0.052(2) 0.0054(19) -0.0004(18) -0.0010(17)
C19A 0.040(2) 0.035(2) 0.054(2) 0.0068(18) -0.0110(19) -0.0069(17)
C20A 0.043(2) 0.030(2) 0.049(2) 0.0062(17) -0.0103(18) -0.0045(16)
C21A 0.042(2) 0.033(2) 0.042(2) 0.0035(17) -0.0138(17) -0.0026(16)
C22A 0.046(2) 0.037(2) 0.040(2) 0.0015(17) -0.0141(18) -0.0030(17)
C23A 0.052(2) 0.035(2) 0.037(2) 0.0049(17) -0.0105(18) 0.0022(18)
C24A 0.041(2) 0.033(2) 0.048(2) -0.0003(17) -0.0168(18) -0.0041(16)
C25A 0.039(2) 0.031(2) 0.050(2) -0.0016(17) -0.0175(18) -0.0059(16)
C26A 0.042(2) 0.037(2) 0.046(2) -0.0033(17) -0.0186(18) -0.0057(17)
C27A 0.044(2) 0.043(2) 0.060(3) -0.006(2) -0.023(2) -0.0090(18)
C28A 0.045(2) 0.043(2) 0.054(2) -0.009(2) -0.017(2) -0.0059(18)
C29A 0.033(2) 0.044(2) 0.076(3) -0.008(2) -0.019(2) -0.0031(18)
C30A 0.0314(19) 0.047(2) 0.061(3) -0.006(2) -0.0139(19) -0.0121(17)
C31A 0.035(2) 0.060(3) 0.069(3) -0.025(2) -0.015(2) 0.007(2)
C32A 0.042(2) 0.084(4) 0.046(3) -0.021(2) -0.013(2) -0.001(2)
C33A 0.0327(19) 0.050(2) 0.055(3) -0.018(2) -0.0057(18) -0.0123(18)
C34A 0.059(3) 0.044(3) 0.049(3) -0.003(2) 0.006(2) 0.000(2)
C35A 0.055(3) 0.043(3) 0.051(3) -0.006(2) 0.010(2) 0.003(2)
C36A 0.047(2) 0.068(3) 0.038(2) -0.013(2) -0.0013(18) -0.022(2)
N1B 0.0415(17) 0.0402(19) 0.0434(18) -0.0035(15) -0.0144(15) -0.0073(15)
N2B 0.0361(16) 0.0468(19) 0.0371(17) 0.0056(14) -0.0169(14) -0.0122(14)
N3B 0.0304(15) 0.0353(17) 0.0407(17) 0.0051(14) -0.0150(13) -0.0047(13)
N4B 0.0313(15) 0.0424(18) 0.0379(17) -0.0035(14) -0.0147(13) -0.0021(13)
C1B 0.050(2) 0.045(2) 0.036(2) -0.0003(17) -0.0185(18) -0.0093(19)
C2B 0.045(2) 0.046(2) 0.035(2) 0.0048(17) -0.0182(17) -0.0122(18)
C3B 0.043(2) 0.033(2) 0.038(2) 0.0015(16) -0.0186(17) -0.0116(16)
C4B 0.052(2) 0.033(2) 0.043(2) 0.0035(17) -0.0196(19) -0.0119(18)
C5B 0.048(2) 0.035(2) 0.049(2) -0.0009(18) -0.023(2) -0.0043(17)
C6B 0.045(2) 0.039(2) 0.0336(19) 0.0043(16) -0.0205(17) -0.0142(17)
C7B 0.040(2) 0.052(2) 0.0325(19) 0.0097(17) -0.0170(17) -0.0156(18)
C8B 0.038(2) 0.050(2) 0.042(2) 0.0128(18) -0.0246(18) -0.0124(18)
C9B 0.049(2) 0.044(2) 0.0337(19) 0.0104(17) -0.0173(18) -0.0156(18)
C10B 0.046(2) 0.036(2) 0.039(2) 0.0095(17) -0.0183(18) -0.0098(17)
C11B 0.0294(18) 0.051(2) 0.047(2) 0.0048(19) -0.0166(17) -0.0088(17)
C12B 0.0272(17) 0.047(2) 0.0350(19) 0.0075(17) -0.0146(15) -0.0092(16)
C13B 0.0226(16) 0.052(2) 0.038(2) 0.0080(17) -0.0117(15) -0.0044(16)
C14B 0.0254(17) 0.042(2) 0.0357(19) 0.0025(16) -0.0112(15) 0.0026(15)
C15B 0.0319(18) 0.038(2) 0.0324(18) 0.0082(15) -0.0151(15) -0.0034(15)
C16B 0.0229(16) 0.043(2) 0.0384(19) 0.0051(16) -0.0133(15) -0.0045(15)
C17B 0.0291(17) 0.042(2) 0.0370(19) 0.0049(16) -0.0138(15) -0.0032(16)
C18B 0.0300(18) 0.035(2) 0.042(2) -0.0006(16) -0.0131(16) 0.0014(15)
C19B 0.0318(18) 0.036(2) 0.0341(18) 0.0053(15) -0.0142(15) -0.0071(15)
C20B 0.0354(18) 0.0326(19) 0.0321(18) 0.0087(15) -0.0169(15) -0.0070(15)
C21B 0.0325(17) 0.0321(19) 0.0319(18) 0.0042(15) -0.0169(15) -0.0066(15)
C22B 0.0364(19) 0.0306(19) 0.0328(18) 0.0064(15) -0.0157(15) -0.0079(15)
C23B 0.0362(19) 0.0316(19) 0.041(2) 0.0063(16) -0.0202(17) -0.0042(15)
C24B 0.0304(17) 0.0353(19) 0.0295(17) 0.0017(15) -0.0153(15) -0.0065(15)
C25B 0.0379(19) 0.041(2) 0.0296(18) 0.0028(16) -0.0159(16) 0.0028(16)
C26B 0.044(2) 0.040(2) 0.0329(19) 0.0025(16) -0.0214(17) -0.0003(17)
C27B 0.0346(19) 0.043(2) 0.0329(18) 0.0002(16) -0.0157(16) -0.0099(16)
C28B 0.0332(18) 0.036(2) 0.0346(18) 0.0039(15) -0.0165(16) -0.0072(15)
C29B 0.0287(18) 0.047(2) 0.040(2) -0.0038(17) -0.0128(16) 0.0018(16)
C30B 0.0235(16) 0.046(2) 0.0312(18) -0.0014(16) -0.0070(14) 0.0006(15)
C31B 0.0352(19) 0.048(2) 0.0335(19) 0.0002(17) -0.0150(16) 0.0025(17)
C32B 0.043(2) 0.034(2) 0.044(2) 0.0017(17) -0.0148(18) 0.0012(17)
C33B 0.0339(18) 0.041(2) 0.0334(19) -0.0071(16) -0.0077(16) 0.0003(16)
C34B 0.0317(18) 0.043(2) 0.0328(19) 0.0001(16) -0.0127(15) -0.0017(16)
C35B 0.0301(17) 0.039(2) 0.0369(19) 0.0032(16) -0.0109(16) -0.0020(15)
C36B 0.042(2) 0.042(2) 0.048(2) -0.0097(19) -0.0128(19) -0.0036(18)
N1C 0.0351(16) 0.059(2) 0.0429(18) -0.0016(16) -0.0181(15) -0.0089(15)
N2C 0.0424(17) 0.0317(17) 0.0452(18) 0.0058(14) -0.0153(15) -0.0039(14)
N3C 0.0334(16) 0.0432(19) 0.0432(18) 0.0085(15) -0.0197(14) -0.0066(14)
N4C 0.0369(19) 0.062(3) 0.096(3) -0.035(2) -0.033(2) 0.0101(18)
C1C 0.036(2) 0.063(3) 0.037(2) -0.0017(19) -0.0138(17) -0.0152(19)
C2C 0.042(2) 0.050(2) 0.040(2) 0.0075(18) -0.0218(18) -0.0185(18)
C3C 0.0376(19) 0.040(2) 0.0355(19) 0.0019(16) -0.0168(16) -0.0155(16)
C4C 0.041(2) 0.041(2) 0.0351(19) -0.0031(16) -0.0161(17) -0.0074(17)
C5C 0.039(2) 0.051(2) 0.040(2) -0.0032(18) -0.0201(18) -0.0069(18)
C6C 0.040(2) 0.036(2) 0.039(2) 0.0083(16) -0.0175(17) -0.0183(16)
C7C 0.043(2) 0.041(2) 0.038(2) 0.0072(17) -0.0126(17) -0.0139(18)
C8C 0.058(2) 0.031(2) 0.048(2) 0.0124(17) -0.027(2) -0.0131(18)
C9C 0.044(2) 0.034(2) 0.040(2) 0.0089(16) -0.0165(17) -0.0136(17)
C10C 0.0361(19) 0.035(2) 0.042(2) 0.0077(16) -0.0148(17) -0.0117(16)
C11C 0.047(2) 0.034(2) 0.047(2) 0.0022(17) -0.0157(19) 0.0003(17)
C12C 0.0366(19) 0.038(2) 0.0362(19) 0.0062(16) -0.0133(16) 0.0036(16)
C13C 0.0349(19) 0.041(2) 0.0348(19) 0.0015(17) -0.0102(16) 0.0071(17)
C14C 0.0262(17) 0.054(3) 0.036(2) 0.0063(18) -0.0080(16) 0.0072(17)
C15C 0.0288(17) 0.044(2) 0.0370(19) 0.0077(17) -0.0135(16) -0.0018(16)
C16C 0.0278(18) 0.037(2) 0.049(2) -0.0009(17) -0.0133(17) 0.0044(15)
C17C 0.0275(17) 0.036(2) 0.045(2) 0.0064(17) -0.0121(16) -0.0016(15)
C18C 0.0279(18) 0.048(2) 0.050(2) 0.0038(19) -0.0148(17) -0.0022(16)
C19C 0.0371(19) 0.040(2) 0.042(2) 0.0096(17) -0.0207(17) -0.0097(17)
C20C 0.043(2) 0.036(2) 0.049(2) 0.0071(17) -0.0257(19) -0.0094(17)
C21C 0.0354(19) 0.033(2) 0.053(2) 0.0001(17) -0.0217(18) -0.0079(16)
C22C 0.038(2) 0.046(2) 0.045(2) 0.0102(18) -0.0157(18) -0.0091(18)
C23C 0.039(2) 0.045(2) 0.049(2) 0.0133(19) -0.0203(18) -0.0047(18)
C24C 0.0345(19) 0.039(2) 0.054(2) -0.0079(18) -0.0189(18) -0.0055(16)
C25C 0.049(2) 0.051(3) 0.070(3) -0.008(2) -0.025(2) 0.006(2)
C26C 0.053(3) 0.063(3) 0.072(3) -0.014(3) -0.025(3) 0.008(2)
C27C 0.040(2) 0.061(3) 0.065(3) -0.021(2) -0.014(2) -0.011(2)
C28C 0.037(2) 0.046(2) 0.061(3) -0.014(2) -0.017(2) -0.0062(18)
C29C 0.036(2) 0.088(4) 0.096(4) -0.056(3) -0.024(3) 0.012(2)
C30C 0.030(2) 0.064(3) 0.058(3) -0.028(2) -0.010(2) 0.008(2)
C31C 0.045(2) 0.049(3) 0.084(3) -0.017(2) -0.032(2) 0.009(2)
C32C 0.048(2) 0.059(3) 0.058(3) -0.009(2) -0.030(2) 0.006(2)
C33C 0.0230(17) 0.073(3) 0.036(2) -0.014(2) -0.0088(16) 0.0021(18)
C34C 0.036(2) 0.090(4) 0.034(2) -0.003(2) -0.0074(18) -0.013(2)
C35C 0.032(2) 0.118(5) 0.036(2) -0.025(3) -0.0109(18) -0.008(2)
C36C 0.0333(19) 0.067(3) 0.043(2) -0.009(2) -0.0135(18) -0.0042(19)
C1S 0.083(4) 0.091(4) 0.045(3) -0.012(3) -0.015(3) 0.027(4)
C2S 0.076(4) 0.094(5) 0.071(4) -0.032(4) -0.029(3) 0.004(3)
C3S 0.077(4) 0.083(4) 0.090(4) -0.009(4) -0.037(3) 0.000(3)
C4S 0.089(4) 0.075(4) 0.066(3) 0.002(3) -0.030(3) -0.001(3)
C5S 0.070(3) 0.075(4) 0.053(3) 0.008(3) -0.014(3) -0.011(3)
C6S 0.063(3) 0.088(4) 0.048(3) 0.002(3) -0.005(2) 0.002(3)
C7S 0.118(6) 0.137(7) 0.067(4) 0.012(4) -0.019(4) 0.045(5)
C22S 0.052(2) 0.047(3) 0.045(2) 0.0112(19) -0.011(2) -0.006(2)
C23S 0.060(3) 0.060(3) 0.060(3) 0.002(2) -0.022(2) -0.016(2)
C24S 0.052(3) 0.074(4) 0.056(3) -0.002(3) -0.002(2) -0.016(2)
C25S 0.082(4) 0.067(3) 0.049(3) -0.001(2) -0.018(3) -0.023(3)
C26S 0.080(3) 0.059(3) 0.052(3) 0.011(2) -0.031(3) -0.019(3)
C27S 0.050(2) 0.054(3) 0.063(3) 0.012(2) -0.020(2) -0.006(2)
C28S 0.074(3) 0.099(5) 0.050(3) 0.008(3) -0.008(3) -0.021(3)
C8S 0.039(2) 0.054(3) 0.038(2) 0.0034(19) -0.0065(17) -0.0096(19)
C9S 0.053(2) 0.055(3) 0.038(2) -0.0036(19) -0.0163(19) -0.012(2)
C10S 0.036(2) 0.050(2) 0.042(2) 0.0030(19) -0.0133(17) -0.0054(18)
C11S 0.038(2) 0.036(2) 0.038(2) 0.0014(17) -0.0104(17) 0.0019(16)
C12S 0.042(2) 0.042(2) 0.039(2) 0.0013(17) -0.0166(17) -0.0040(17)
C13S 0.040(2) 0.052(3) 0.044(2) 0.0056(19) -0.0142(18) -0.0129(18)
C14S 0.051(3) 0.080(4) 0.049(3) -0.006(2) -0.008(2) -0.015(2)
C29S 0.066(4) 0.061(4) 0.059(4) 0.007(3) -0.012(3) -0.017(3)
C30S 0.058(4) 0.055(4) 0.061(4) 0.005(3) -0.013(3) -0.023(3)
C31S 0.057(4) 0.061(4) 0.066(4) 0.001(3) -0.016(3) -0.017(3)
C32S 0.073(4) 0.079(4) 0.058(4) -0.004(4) -0.014(4) -0.011(4)
C33S 0.086(5) 0.080(4) 0.059(4) 0.001(4) -0.008(4) -0.001(4)
C34S 0.084(4) 0.069(4) 0.058(4) -0.002(4) -0.005(4) -0.006(4)
C35S 0.080(6) 0.068(6) 0.076(6) 0.005(5) -0.029(5) -0.012(5)
C29T 0.070(4) 0.078(4) 0.059(4) 0.010(4) -0.017(4) -0.016(4)
C30T 0.050(4) 0.066(4) 0.058(4) 0.017(3) -0.017(3) -0.026(4)
C31T 0.058(4) 0.064(4) 0.054(4) 0.012(3) -0.017(3) -0.024(4)
C32T 0.080(5) 0.072(5) 0.058(4) 0.013(4) -0.014(4) -0.010(4)
C33T 0.088(5) 0.079(5) 0.060(4) 0.000(4) -0.006(4) -0.003(5)
C34T 0.088(5) 0.086(4) 0.054(4) 0.008(4) -0.011(4) -0.004(4)
C35T 0.059(6) 0.086(7) 0.073(7) 0.005(5) -0.013(6) -0.002(6)
C08W 0.091(4) 0.057(3) 0.073(4) -0.002(3) -0.037(3) 0.003(3)
C08Y 0.114(5) 0.066(4) 0.067(4) -0.019(3) -0.047(4) 0.027(3)
C08Z 0.092(4) 0.059(4) 0.098(5) -0.006(3) -0.042(4) -0.003(3)
C09U 0.206(11) 0.084(6) 0.118(7) 0.022(5) -0.047(7) -0.014(6)
C090 0.087(4) 0.086(4) 0.078(4) -0.014(3) -0.039(3) 0.020(3)
C095 0.103(5) 0.074(4) 0.074(4) -0.007(3) -0.040(4) -0.016(3)
C096 0.117(5) 0.060(4) 0.075(4) 0.003(3) -0.031(4) -0.008(3)
C15S 0.086(4) 0.070(4) 0.093(4) 0.018(3) -0.048(4) -0.028(3)
C16S 0.144(6) 0.086(4) 0.057(3) 0.011(3) -0.051(4) -0.055(4)
C17S 0.143(7) 0.128(7) 0.090(5) 0.033(5) -0.072(5) -0.059(6)
C18S 0.113(5) 0.105(6) 0.111(5) 0.063(5) -0.078(5) -0.059(5)
C19S 0.058(4) 0.137(7) 0.171(8) 0.051(6) -0.064(5) -0.028(4)
C20S 0.063(3) 0.064(3) 0.063(3) 0.009(3) -0.029(3) -0.018(2)
C21S 0.151(7) 0.076(4) 0.121(6) 0.046(4) -0.068(5) -0.065(5)
O11 0.037(3) 0.042(3) 0.039(3) -0.005(2) -0.016(2) 0.004(2)
O12 0.054(4) 0.045(4) 0.060(4) 0.002(3) -0.020(3) -0.001(3)
O3D 0.086(4) 0.091(4) 0.076(4) 0.031(3) -0.048(3) -0.041(3)
C45D 0.095(6) 0.113(8) 0.069(5) 0.033(6) -0.034(5) -0.017(6)
C46D 0.090(5) 0.098(5) 0.078(5) 0.036(5) -0.023(4) -0.006(4)
C47D 0.091(5) 0.110(6) 0.093(6) 0.026(5) -0.040(5) -0.035(5)
O2E 0.067(4) 0.056(5) 0.063(4) 0.007(4) -0.016(4) 0.003(4)
C45E 0.083(4) 0.072(5) 0.062(5) 0.008(4) -0.019(4) 0.016(4)
C46E 0.091(5) 0.062(6) 0.054(5) -0.006(5) -0.025(5) 0.040(5)

loop_
_atom_type_symbol
_atom_type_description
_atom_type_scat_dispersion_real
_atom_type_scat_dispersion_imag
_atom_type_scat_source
C C 0.0181 0.0091 'International Tables Vol C Tables 4.2.6.8 and 6.1.1.4'
H H 0.0000 0.0000 'International Tables Vol C Tables 4.2.6.8 and 6.1.1.4'
N N 0.0311 0.0180 'International Tables Vol C Tables 4.2.6.8 and 6.1.1.4'
O O 0.0492 0.0322 'International Tables Vol C Tables 4.2.6.8 and 6.1.1.4'

loop_
_geom_angle_atom_site_label_1
_geom_angle_atom_site_label_2
_geom_angle_atom_site_label_3
_geom_angle
C40 O1 C43 117.5(3)
C45 O2 C44 118.2(5)
C47 O3 C46 111.6(4)
C48 O4 C49 110.8(4)
C51 O5 C50 117.7(4)
C54 O6 C57 116.9(3)
C58 O7 C59 113.0(4)
C60 O8 C61 109.3(5)
C62 O9 C63 116.7(3)
C37 O10 C64 117.1(3)
O10 C37 C38 116.9(4)
C42 C37 O10 124.8(4)
C42 C37 C38 118.3(4)
C37 C38 H38 119.3
C39 C38 C37 121.3(5)
C39 C38 H38 119.3
C38 C39 H39 120.1
C40 C39 C38 119.9(5)
C40 C39 H39 120.1
C39 C40 O1 125.0(4)
C41 C40 O1 115.8(4)
C41 C40 C39 119.1(4)
C40 C41 H41 119.5
C40 C41 C42 121.0(4)
C42 C41 H41 119.5
C37 C42 C41 120.2(4)
C37 C42 H42 119.9
C41 C42 H42 119.9
O1 C43 H43E 110.3
O1 C43 H43F 110.3
O1 C43 C44 107.1(4)
H43E C43 H43F 108.6
C44 C43 H43E 110.3
C44 C43 H43F 110.3
O2 C44 C43 109.4(4)
O2 C44 H44G 109.8
O2 C44 H44H 109.8
C43 C44 H44G 109.8
C43 C44 H44H 109.8
H44G C44 H44H 108.2
O2 C45 H45I 108.9
O2 C45 H45J 108.9
O2 C45 C46 113.4(6)
H45I C45 H45J 107.7
C46 C45 H45I 108.9
C46 C45 H45J 108.9
O3 C46 C45 110.0(5)
O3 C46 H46I 109.7
O3 C46 H46J 109.7
C45 C46 H46I 109.7
C45 C46 H46J 109.7
H46I C46 H46J 108.2
O3 C47 H47G 110.1
O3 C47 H47H 110.1
O3 C47 C48 107.8(5)
H47G C47 H47H 108.5
C48 C47 H47G 110.1
C48 C47 H47H 110.1
O4 C48 C47 108.3(4)
O4 C48 H48G 110.0
O4 C48 H48H 110.0
C47 C48 H48G 110.0
C47 C48 H48H 110.0
H48G C48 H48H 108.4
O4 C49 H49E 110.1
O4 C49 H49F 110.1
O4 C49 C50 108.0(4)
H49E C49 H49F 108.4
C50 C49 H49E 110.1
C50 C49 H49F 110.1
O5 C50 C49 109.1(5)
O5 C50 H50E 109.9
O5 C50 H50F 109.9
C49 C50 H50E 109.9
C49 C50 H50F 109.9
H50E C50 H50F 108.3
O5 C51 C52 125.6(4)
O5 C51 C56 116.1(4)
C52 C51 C56 118.3(4)
C51 C52 H52 119.8
C53 C52 C51 120.4(5)
C53 C52 H52 119.8
C52 C53 H53 119.2
C52 C53 C54 121.6(4)
C54 C53 H53 119.2
O6 C54 C53 126.0(4)
O6 C54 C55 117.2(4)
C55 C54 C53 116.9(4)
C54 C55 H55 119.2
C56 C55 C54 121.6(4)
C56 C55 H55 119.2
C51 C56 H56 119.4
C55 C56 C51 121.2(4)
C55 C56 H56 119.4
O6 C57 H57E 109.9
O6 C57 H57F 109.9
O6 C57 C58 108.8(4)
H57E C57 H57F 108.3
C58 C57 H57E 109.9
C58 C57 H57F 109.9
O7 C58 C57 106.9(4)
O7 C58 H58E 110.3
O7 C58 H58F 110.3
C57 C58 H58E 110.3
C57 C58 H58F 110.3
H58E C58 H58F 108.6
O7 C59 H59E 110.6
O7 C59 H59F 110.6
O7 C59 C60 105.8(4)
H59E C59 H59F 108.7
C60 C59 H59E 110.6
C60 C59 H59F 110.6
O8 C60 C59 108.4(5)
O8 C60 H60E 110.0
O8 C60 H60F 110.0
C59 C60 H60E 110.0
C59 C60 H60F 110.0
H60E C60 H60F 108.4
O8 C61 H61E 108.3
O8 C61 H61F 108.3
O8 C61 C62 116.1(4)
H61E C61 H61F 107.4
C62 C61 H61E 108.3
C62 C61 H61F 108.3
O9 C62 C61 106.0(4)
O9 C62 H62E 110.5
O9 C62 H62F 110.5
C61 C62 H62E 110.5
C61 C62 H62F 110.5
H62E C62 H62F 108.7
O9 C63 H63E 109.1
O9 C63 H63F 109.1
O9 C63 C64 112.5(4)
H63E C63 H63F 107.8
C64 C63 H63E 109.1
C64 C63 H63F 109.1
O10 C64 C63 108.5(4)
O10 C64 H64E 110.0
O10 C64 H64F 110.0
C63 C64 H64E 110.0
C63 C64 H64F 110.0
H64E C64 H64F 108.4
C40A O1A C43A 116.2(3)
C44A O2A C45A 111.8(3)
C46A O3A C47A 111.8(3)
C48A O4A C49A 112.2(3)
C51A O5A C50A 117.6(3)
C54A O6A C57A 121.3(4)
C58A O7A C59A 115.2(4)
C60A O8A C61A 109.8(4)
C62A O9A C63A 115.1(3)
C37A O10A C64A 116.2(3)
O10A C37A C38A 116.2(3)
O10A C37A C42A 124.4(4)
C42A C37A C38A 119.4(4)
C37A C38A H38A 119.6
C39A C38A C37A 120.7(4)
C39A C38A H38A 119.6
C38A C39A H39A 120.0
C38A C39A C40A 120.0(4)
C40A C39A H39A 120.0
O1A C40A C39A 116.2(4)
C41A C40A O1A 124.5(3)
C41A C40A C39A 119.3(4)
C40A C41A H41A 119.8
C40A C41A C42A 120.5(4)
C42A C41A H41A 119.8
C37A C42A C41A 120.1(4)
C37A C42A H42A 120.0
C41A C42A H42A 120.0
O1A C43A H43G 110.0
O1A C43A H43H 110.0
O1A C43A C44A 108.6(3)
H43G C43A H43H 108.4
C44A C43A H43G 110.0
C44A C43A H43H 110.0
O2A C44A C43A 109.2(3)
O2A C44A H44I 109.8
O2A C44A H44J 109.8
C43A C44A H44I 109.8
C43A C44A H44J 109.8
H44I C44A H44J 108.3
O2A C45A H45K 109.8
O2A C45A H45L 109.8
O2A C45A C46A 109.2(3)
H45K C45A H45L 108.3
C46A C45A H45K 109.8
C46A C45A H45L 109.8
O3A C46A C45A 109.4(3)
O3A C46A H46K 109.8
O3A C46A H46L 109.8
C45A C46A H46K 109.8
C45A C46A H46L 109.8
H46K C46A H46L 108.2
O3A C47A H47I 109.8
O3A C47A H47J 109.8
O3A C47A C48A 109.5(3)
H47I C47A H47J 108.2
C48A C47A H47I 109.8
C48A C47A H47J 109.8
O4A C48A C47A 110.1(3)
O4A C48A H48I 109.6
O4A C48A H48J 109.6
C47A C48A H48I 109.6
C47A C48A H48J 109.6
H48I C48A H48J 108.1
O4A C49A H49G 109.8
O4A C49A H49H 109.8
O4A C49A C50A 109.6(3)
H49G C49A H49H 108.2
C50A C49A H49G 109.8
C50A C49A H49H 109.8
O5A C50A C49A 108.0(3)
O5A C50A H50G 110.1
O5A C50A H50H 110.1
C49A C50A H50G 110.1
C49A C50A H50H 110.1
H50G C50A H50H 108.4
O5A C51A C52A 126.7(4)
O5A C51A C56A 114.9(3)
C52A C51A C56A 118.3(4)
C51A C52A H52A 119.7
C51A C52A C53A 120.7(4)
C53A C52A H52A 119.7
C52A C53A H53A 120.0
C54A C53A C52A 120.0(4)
C54A C53A H53A 120.0
O6A C54A C53A 125.8(4)
C55A C54A O6A 115.4(4)
C55A C54A C53A 118.8(4)
C54A C55A H55A 119.3
C56A C55A C54A 121.5(4)
C56A C55A H55A 119.3
C51A C56A H56A 119.7
C55A C56A C51A 120.7(4)
C55A C56A H56A 119.7
O6A C57A H57G 109.2
O6A C57A H57H 109.2
O6A C57A C58A 112.0(5)
H57G C57A H57H 107.9
C58A C57A H57G 109.2
C58A C57A H57H 109.2
O7A C58A C57A 113.6(5)
O7A C58A H58G 108.9
O7A C58A H58H 108.9
C57A C58A H58G 108.9
C57A C58A H58H 108.9
H58G C58A H58H 107.7
O7A C59A H59G 109.0
O7A C59A H59H 109.0
O7A C59A C60A 112.7(4)
H59G C59A H59H 107.8
C60A C59A H59G 109.0
C60A C59A H59H 109.0
O8A C60A C59A 110.5(4)
O8A C60A H60G 109.6
O8A C60A H60H 109.6
C59A C60A H60G 109.6
C59A C60A H60H 109.6
H60G C60A H60H 108.1
O8A C61A H61G 109.9
O8A C61A H61H 109.9
O8A C61A C62A 109.1(4)
H61G C61A H61H 108.3
C62A C61A H61G 109.9
C62A C61A H61H 109.9
O9A C62A C61A 106.0(4)
O9A C62A H62G 110.5
O9A C62A H62H 110.5
C61A C62A H62G 110.5
C61A C62A H62H 110.5
H62G C62A H62H 108.7
O9A C63A H63G 109.6
O9A C63A H63H 109.6
O9A C63A C64A 110.3(3)
H63G C63A H63H 108.1
C64A C63A H63G 109.6
C64A C63A H63H 109.6
O10A C64A C63A 107.3(3)
O10A C64A H64G 110.3
O10A C64A H64H 110.3
C63A C64A H64G 110.3
C63A C64A H64H 110.3
H64G C64A H64H 108.5
C43B O1B C40B 120.3(4)
C44B O2B C45B 123.2(6)
C44B O2B C45D 106.4(6)
C46B O3B C47B 107.7(7)
C49B O4B C48B 117.3(5)
C50B O5B C51B 119.0(3)
C54B O6B C57B 117.2(3)
C59B O7B C58B 113.4(3)
C61B O8B C60B 112.5(3)
C62B O9B C63B 113.1(3)
C37B O10B C64B 115.7(3)
O10B C37B C42B 123.6(4)
C38B C37B O10B 118.7(4)
C38B C37B C42B 117.7(4)
C37B C38B H38B 120.7
C37B C38B C39B 118.6(5)
C39B C38B H38B 120.7
C38B C39B H39B 120.7
C40B C39B C38B 118.6(5)
C40B C39B H39B 120.7
C39B C40B O1B 122.1(5)
C39B C40B C41B 123.2(5)
C41B C40B O1B 114.7(4)
C40B C41B H41B 120.5
C40B C41B C42B 118.9(5)
C42B C41B H41B 120.5
C37B C42B H42B 118.5
C41B C42B C37B 123.0(5)
C41B C42B H42B 118.5
O1B C43B H43A 109.2
O1B C43B H43B 109.2
O1B C43B C44B 112.1(5)
H43A C43B H43B 107.9
C44B C43B H43A 109.2
C44B C43B H43B 109.2
O2B C44B C43B 111.7(5)
O2B C44B H44A 109.3
O2B C44B H44B 109.3
C43B C44B H44A 109.3
C43B C44B H44B 109.3
H44A C44B H44B 107.9
O2B C45B H45A 109.1
O2B C45B H45B 109.1
O2B C45B C46B 112.6(10)
H45A C45B H45B 107.8
C46B C45B H45A 109.1
C46B C45B H45B 109.1
O3B C46B C45B 106.7(10)
O3B C46B H46A 110.4
O3B C46B H46B 110.4
C45B C46B H46A 110.4
C45B C46B H46B 110.4
H46A C46B H46B 108.6
O3B C47B H47A 111.4
O3B C47B H47B 111.4
O3B C47B C48B 101.9(8)
H47A C47B H47B 109.2
C48B C47B H47A 111.4
C48B C47B H47B 111.4
O4B C48B H48A 108.7
O4B C48B H48B 108.7
O4B C48B H48C 110.7
O4B C48B H48D 110.7
C47B C48B O4B 114.3(7)
C47B C48B H48A 108.7
C47B C48B H48B 108.7
H48A C48B H48B 107.6
H48C C48B H48D 108.8
C47D C48B O4B 105.2(8)
C47D C48B H48C 110.7
C47D C48B H48D 110.7
O4B C49B H49A 108.0
O4B C49B H49B 108.0
O4B C49B C50B 117.2(6)
H49A C49B H49B 107.2
C50B C49B H49A 108.0
C50B C49B H49B 108.0
O5B C50B C49B 112.2(5)
O5B C50B H50A 109.2
O5B C50B H50B 109.2
C49B C50B H50A 109.2
C49B C50B H50B 109.2
H50A C50B H50B 107.9
C52B C51B O5B 122.9(4)
C56B C51B O5B 117.5(4)
C56B C51B C52B 119.6(4)
C51B C52B H52B 120.1
C51B C52B C53B 119.8(4)
C53B C52B H52B 120.1
C52B C53B H53B 119.7
C54B C53B C52B 120.6(4)
C54B C53B H53B 119.7
O6B C54B C53B 116.4(3)
O6B C54B C55B 124.1(4)
C53B C54B C55B 119.5(4)
C54B C55B H55B 120.2
C56B C55B C54B 119.6(4)
C56B C55B H55B 120.2
C51B C56B C55B 120.8(4)
C51B C56B H56B 119.6
C55B C56B H56B 119.6
O6B C57B H57A 109.7
O6B C57B H57B 109.7
O6B C57B C58B 109.9(3)
H57A C57B H57B 108.2
C58B C57B H57A 109.7
C58B C57B H57B 109.7
O7B C58B C57B 114.8(3)
O7B C58B H58A 108.6
O7B C58B H58B 108.6
C57B C58B H58A 108.6
C57B C58B H58B 108.6
H58A C58B H58B 107.6
O7B C59B H59A 109.9
O7B C59B H59B 109.9
O7B C59B C60B 109.0(3)
H59A C59B H59B 108.3
C60B C59B H59A 109.9
C60B C59B H59B 109.9
O8B C60B C59B 109.6(3)
O8B C60B H60A 109.7
O8B C60B H60B 109.7
C59B C60B H60A 109.7
C59B C60B H60B 109.7
H60A C60B H60B 108.2
O8B C61B H61A 109.7
O8B C61B H61B 109.7
O8B C61B C62B 109.6(3)
H61A C61B H61B 108.2
C62B C61B H61A 109.7
C62B C61B H61B 109.7
O9B C62B C61B 110.3(3)
O9B C62B H62A 109.6
O9B C62B H62B 109.6
C61B C62B H62A 109.6
C61B C62B H62B 109.6
H62A C62B H62B 108.1
O9B C63B H63A 109.4
O9B C63B H63B 109.4
O9B C63B C64B 111.2(3)
H63A C63B H63B 108.0
C64B C63B H63A 109.4
C64B C63B H63B 109.4
O10B C64B C63B 107.4(3)
O10B C64B H64A 110.2
O10B C64B H64B 110.2
C63B C64B H64A 110.2
C63B C64B H64B 110.2
H64A C64B H64B 108.5
C43C O1C C40C 118.8(4)
C45C O2C C44C 111.4(5)
C47C O3C C46C 119.4(5)
C47C O3C C46E 99.3(5)
C49C O4C C48C 111.1(3)
C51C O5C C50C 116.6(3)
C54C O6C C57C 117.2(3)
C59C O7C C58C 114.2(4)
C61C O8C C60C 115.6(4)
C62C O9C C63C 116.4(4)
C37C O10C C64C 116.1(3)
O10C C37C C42C 123.8(4)
C38C C37C O10C 116.4(4)
C38C C37C C42C 119.7(4)
C37C C38C H38C 119.6
C37C C38C C39C 120.7(4)
C39C C38C H38C 119.6
C38C C39C H39C 120.1
C40C C39C C38C 119.7(4)
C40C C39C H39C 120.1
O1C C40C C39C 118.3(4)
C41C C40C O1C 122.0(4)
C41C C40C C39C 119.7(4)
C40C C41C H41C 119.7
C40C C41C C42C 120.6(4)
C42C C41C H41C 119.7
C37C C42C C41C 119.5(4)
C37C C42C H42C 120.3
C41C C42C H42C 120.3
O1C C43C H43C 107.5
O1C C43C H43D 107.5
O1C C43C C44C 119.3(5)
H43C C43C H43D 107.0
C44C C43C H43C 107.5
C44C C43C H43D 107.5
O2C C44C H44C 112.0
O2C C44C H44D 112.0
C43C C44C O2C 98.9(5)
C43C C44C H44C 112.0
C43C C44C H44D 112.0
C43C C44C H44E 105.7
C43C C44C H44F 105.7
H44C C44C H44D 109.7
H44E C44C H44F 106.2
O2E C44C C43C 126.4(6)
O2E C44C H44E 105.7
O2E C44C H44F 105.7
O2C C45C H45E 104.7
O2C C45C H45F 104.7
O2C C45C C46C 130.4(7)
H45E C45C H45F 105.7
C46C C45C H45E 104.7
C46C C45C H45F 104.7
O3C C46C C45C 108.5(6)
O3C C46C H46E 110.0
O3C C46C H46F 110.0
C45C C46C H46E 110.0
C45C C46C H46F 110.0
H46E C46C H46F 108.4
O3C C47C H47E 109.3
O3C C47C H47F 109.3
O3C C47C C48C 111.5(4)
H47E C47C H47F 108.0
C48C C47C H47E 109.3
C48C C47C H47F 109.3
O4C C48C C47C 110.3(4)
O4C C48C H48E 109.6
O4C C48C H48F 109.6
C47C C48C H48E 109.6
C47C C48C H48F 109.6
H48E C48C H48F 108.1
O4C C49C H49C 109.6
O4C C49C H49D 109.6
O4C C49C C50C 110.4(3)
H49C C49C H49D 108.1
C50C C49C H49C 109.6
C50C C49C H49D 109.6
O5C C50C C49C 108.6(3)
O5C C50C H50C 110.0
O5C C50C H50D 110.0
C49C C50C H50C 110.0
C49C C50C H50D 110.0
H50C C50C H50D 108.4
O5C C51C C52C 116.7(3)
O5C C51C C56C 124.1(3)
C52C C51C C56C 119.2(3)
C51C C52C H52C 119.7
C51C C52C C53C 120.5(3)
C53C C52C H52C 119.7
C52C C53C H53C 120.1
C54C C53C C52C 119.8(3)
C54C C53C H53C 120.1
O6C C54C C53C 124.8(3)
O6C C54C C55C 115.7(3)
C55C C54C C53C 119.5(3)
C54C C55C H55C 119.5
C56C C55C C54C 121.0(3)
C56C C55C H55C 119.5
C51C C56C H56C 120.0
C55C C56C C51C 120.0(4)
C55C C56C H56C 120.0
O6C C57C H57C 109.9
O6C C57C H57D 109.9
O6C C57C C58C 109.1(3)
H57C C57C H57D 108.3
C58C C57C H57C 109.9
C58C C57C H57D 109.9
O7C C58C C57C 113.8(3)
O7C C58C H58C 108.8
O7C C58C H58D 108.8
C57C C58C H58C 108.8
C57C C58C H58D 108.8
H58C C58C H58D 107.7
O7C C59C H59C 109.8
O7C C59C H59D 109.8
O7C C59C C60C 109.2(4)
H59C C59C H59D 108.3
C60C C59C H59C 109.8
C60C C59C H59D 109.8
O8C C60C C59C 108.5(4)
O8C C60C H60C 110.0
O8C C60C H60D 110.0
C59C C60C H60C 110.0
C59C C60C H60D 110.0
H60C C60C H60D 108.4
O8C C61C H61C 109.6
O8C C61C H61D 109.6
O8C C61C C62C 110.3(5)
H61C C61C H61D 108.1
C62C C61C H61C 109.6
C62C C61C H61D 109.6
O9C C62C C61C 114.6(5)
O9C C62C H62C 108.6
O9C C62C H62D 108.6
C61C C62C H62C 108.6
C61C C62C H62D 108.6
H62C C62C H62D 107.6
O9C C63C H63C 108.9
O9C C63C H63D 108.9
O9C C63C C64C 113.2(4)
H63C C63C H63D 107.8
C64C C63C H63C 108.9
C64C C63C H63D 108.9
O10C C64C C63C 107.1(4)
O10C C64C H64C 110.3
O10C C64C H64D 110.3
C63C C64C H64C 110.3
C63C C64C H64D 110.3
H64C C64C H64D 108.6
C1 N1 C5 116.7(4)
C1 N1 C36 121.4(3)
C5 N1 C36 120.5(3)
C8 N2 C9 116.8(4)
C8 N2 C11 121.2(4)
C9 N2 C11 119.1(4)
C19 N3 C18 118.0(5)
C23 N3 C18 121.9(4)
C23 N3 C19 115.0(5)
C26 N4 C29 119.5(4)
C27 N4 C26 116.8(5)
C27 N4 C29 120.4(4)
N1 C1 H1 118.6
C2 C1 N1 122.7(4)
C2 C1 H1 118.6
C1 C2 H2 118.4
C1 C2 C3 123.2(4)
C3 C2 H2 118.4
C2 C3 C4 111.6(4)
C6 C3 C2 124.6(4)
C6 C3 C4 123.7(4)
C3 C4 H4 119.0
C5 C4 C3 122.0(4)
C5 C4 H4 119.0
N1 C5 H5 118.4
C4 C5 N1 123.3(4)
C4 C5 H5 118.4
C3 C6 C7 122.8(4)
C3 C6 C10 125.1(4)
C7 C6 C10 112.0(4)
C6 C7 H7 118.9
C8 C7 C6 122.3(4)
C8 C7 H7 118.9
N2 C8 H8 118.4
C7 C8 N2 123.1(4)
C7 C8 H8 118.4
N2 C9 H9 118.7
C10 C9 N2 122.7(4)
C10 C9 H9 118.7
C6 C10 H10 118.7
C9 C10 C6 122.6(4)
C9 C10 H10 118.7
N2 C11 H11A 108.6
N2 C11 H11B 108.6
N2 C11 C12 114.8(3)
H11A C11 H11B 107.6
C12 C11 H11A 108.6
C12 C11 H11B 108.6
C13 C12 C11 120.5(4)
C13 C12 C17 117.8(4)
C17 C12 C11 121.7(4)
C12 C13 H13 119.5
C14 C13 C12 120.9(5)
C14 C13 H13 119.5
C13 C14 H14 119.4
C13 C14 C15 121.3(5)
C15 C14 H14 119.4
C14 C15 C18 120.1(5)
C16 C15 C14 118.1(4)
C16 C15 C18 121.8(5)
C15 C16 H16 119.5
C15 C16 C17 121.0(4)
C17 C16 H16 119.5
C12 C17 H17 119.6
C16 C17 C12 120.8(4)
C16 C17 H17 119.6
N3 C18 C15 115.4(4)
N3 C18 H18A 108.4
N3 C18 H18B 108.4
C15 C18 H18A 108.4
C15 C18 H18B 108.4
H18A C18 H18B 107.5
N3 C19 H19 118.9
C20 C19 N3 122.2(5)
C20 C19 H19 118.9
C19 C20 H20 118.3
C19 C20 C21 123.3(5)
C21 C20 H20 118.3
C20 C21 C22 112.6(5)
C24 C21 C20 123.5(4)
C24 C21 C22 123.9(5)
C21 C22 H22 119.0
C23 C22 C21 122.1(5)
C23 C22 H22 119.0
N3 C23 H23 117.7
C22 C23 N3 124.6(5)
C22 C23 H23 117.7
C21 C24 C25 124.5(5)
C21 C24 C28 123.5(4)
C25 C24 C28 112.0(5)
C24 C25 H25 118.9
C26 C25 C24 122.2(5)
C26 C25 H25 118.9
N4 C26 H26 118.3
C25 C26 N4 123.4(4)
C25 C26 H26 118.3
N4 C27 H27 118.6
C28 C27 N4 122.9(5)
C28 C27 H27 118.6
C24 C28 H28 118.7
C27 C28 C24 122.6(4)
C27 C28 H28 118.7
N4 C29 H29A 109.0
N4 C29 H29B 109.0
N4 C29 C30 112.8(4)
H29A C29 H29B 107.8
C30 C29 H29A 109.0
C30 C29 H29B 109.0
C31 C30 C29 121.1(4)
C31 C30 C35 117.9(4)
C35 C30 C29 121.1(4)
C30 C31 H31 119.4
C32 C31 C30 121.3(4)
C32 C31 H31 119.4
C31 C32 H32 119.5
C31 C32 C33 121.0(4)
C33 C32 H32 119.5
C32 C33 C36 120.2(4)
C34 C33 C32 117.8(4)
C34 C33 C36 122.0(4)
C33 C34 H34 119.4
C35 C34 C33 121.2(4)
C35 C34 H34 119.4
C30 C35 H35 119.7
C34 C35 C30 120.6(4)
C34 C35 H35 119.7
N1 C36 C33 114.8(4)
N1 C36 H36A 108.6
N1 C36 H36B 108.6
C33 C36 H36A 108.6
C33 C36 H36B 108.6
H36A C36 H36B 107.5
C1A N1A C5A 116.1(4)
C1A N1A C36A 120.9(4)
C5A N1A C36A 118.8(4)
C8A N2A C9A 117.8(4)
C8A N2A C11A 121.5(4)
C9A N2A C11A 119.0(4)
C19A N3A C18A 119.6(4)
C23A N3A C18A 119.4(3)
C23A N3A C19A 116.5(3)
C26A N4A C29A 120.3(3)
C27A N4A C26A 116.9(3)
C27A N4A C29A 120.6(3)
N1A C1A H1A 118.3
C2A C1A N1A 123.3(4)
C2A C1A H1A 118.3
C1A C2A H2A 118.8
C1A C2A C3A 122.4(5)
C3A C2A H2A 118.8
C4A C3A C2A 112.1(4)
C6A C3A C2A 123.7(5)
C6A C3A C4A 124.1(4)
C3A C4A H4A 118.4
C5A C4A C3A 123.3(4)
C5A C4A H4A 118.4
N1A C5A H5A 118.7
C4A C5A N1A 122.7(5)
C4A C5A H5A 118.7
C3A C6A C7A 125.1(4)
C3A C6A C10A 122.9(5)
C7A C6A C10A 111.8(4)
C6A C7A H7A 118.2
C8A C7A C6A 123.7(5)
C8A C7A H7A 118.2
N2A C8A H8A 119.2
C7A C8A N2A 121.6(5)
C7A C8A H8A 119.2
N2A C9A H9A 118.8
C10A C9A N2A 122.4(5)
C10A C9A H9A 118.8
C6A C10A H10A 118.9
C9A C10A C6A 122.2(5)
C9A C10A H10A 118.9
N2A C11A H11C 108.8
N2A C11A H11D 108.8
N2A C11A C12A 113.9(3)
H11C C11A H11D 107.7
C12A C11A H11C 108.8
C12A C11A H11D 108.8
C13A C12A C11A 119.7(3)
C17A C12A C11A 121.6(4)
C17A C12A C13A 118.6(4)
C12A C13A H13A 119.7
C14A C13A C12A 120.6(4)
C14A C13A H13A 119.7
C13A C14A H14A 119.6
C13A C14A C15A 120.7(4)
C15A C14A H14A 119.6
C14A C15A C18A 119.2(3)
C16A C15A C14A 118.5(4)
C16A C15A C18A 122.3(3)
C15A C16A H16A 119.4
C15A C16A C17A 121.2(3)
C17A C16A H16A 119.4
C12A C17A H17A 119.8
C16A C17A C12A 120.3(4)
C16A C17A H17A 119.8
N3A C18A C15A 114.7(3)
N3A C18A H18C 108.6
N3A C18A H18D 108.6
C15A C18A H18C 108.6
C15A C18A H18D 108.6
H18C C18A H18D 107.6
N3A C19A H19A 118.7
C20A C19A N3A 122.5(4)
C20A C19A H19A 118.7
C19A C20A H20A 118.7
C19A C20A C21A 122.7(4)
C21A C20A H20A 118.7
C20A C21A C22A 112.4(3)
C24A C21A C20A 123.8(4)
C24A C21A C22A 123.8(4)
C21A C22A H22A 119.2
C23A C22A C21A 121.6(4)
C23A C22A H22A 119.2
N3A C23A H23A 118.0
C22A C23A N3A 124.0(4)
C22A C23A H23A 118.0
C21A C24A C25A 124.2(4)
C21A C24A C28A 123.0(4)
C25A C24A C28A 112.8(3)
C24A C25A H25A 118.9
C26A C25A C24A 122.1(4)
C26A C25A H25A 118.9
N4A C26A H26A 118.5
C25A C26A N4A 122.9(4)
C25A C26A H26A 118.5
N4A C27A H27A 118.6
C28A C27A N4A 122.9(4)
C28A C27A H27A 118.6
C24A C28A H28A 118.9
C27A C28A C24A 122.1(4)
C27A C28A H28A 118.9
N4A C29A H29C 108.8
N4A C29A H29D 108.8
N4A C29A C30A 114.0(3)
H29C C29A H29D 107.7
C30A C29A H29C 108.8
C30A C29A H29D 108.8
C31A C30A C29A 122.1(4)
C31A C30A C35A 115.6(4)
C35A C30A C29A 122.3(4)
C30A C31A H31A 119.0
C32A C31A C30A 121.9(4)
C32A C31A H31A 119.0
C31A C32A H32A 119.1
C33A C32A C31A 121.8(4)
C33A C32A H32A 119.1
C32A C33A C34A 117.7(5)
C32A C33A C36A 120.2(4)
C34A C33A C36A 122.1(4)
C33A C34A H34A 119.3
C33A C34A C35A 121.4(4)
C35A C34A H34A 119.3
C30A C35A H35A 119.2
C34A C35A C30A 121.7(4)
C34A C35A H35A 119.2
N1A C36A C33A 113.7(3)
N1A C36A H36C 108.8
N1A C36A H36D 108.8
C33A C36A H36C 108.8
C33A C36A H36D 108.8
H36C C36A H36D 107.7
C1B N1B C5B 116.8(3)
C1B N1B C36B 120.8(3)
C5B N1B C36B 120.0(3)
C8B N2B C11B 119.7(3)
C9B N2B C8B 116.6(3)
C9B N2B C11B 119.8(3)
C19B N3B C18B 118.4(3)
C23B N3B C18B 120.6(3)
C23B N3B C19B 117.0(3)
C26B N4B C29B 119.3(3)
C27B N4B C26B 116.8(3)
C27B N4B C29B 121.4(3)
N1B C1B H1B 118.6
C2B C1B N1B 122.8(4)
C2B C1B H1B 118.6
C1B C2B H2B 118.5
C1B C2B C3B 122.9(4)
C3B C2B H2B 118.5
C2B C3B C4B 112.0(3)
C6B C3B C2B 124.1(3)
C6B C3B C4B 123.8(4)
C3B C4B H4B 118.8
C5B C4B C3B 122.4(4)
C5B C4B H4B 118.8
N1B C5B H5B 118.5
C4B C5B N1B 123.0(4)
C4B C5B H5B 118.5
C3B C6B C7B 123.6(3)
C3B C6B C10B 124.5(3)
C10B C6B C7B 111.9(3)
C6B C7B H7B 118.6
C8B C7B C6B 122.8(3)
C8B C7B H7B 118.6
N2B C8B H8B 118.7
C7B C8B N2B 122.6(3)
C7B C8B H8B 118.7
N2B C9B H9B 118.5
C10B C9B N2B 123.0(4)
C10B C9B H9B 118.5
C6B C10B H10B 118.6
C9B C10B C6B 122.8(4)
C9B C10B H10B 118.6
N2B C11B H11E 108.5
N2B C11B H11F 108.5
N2B C11B C12B 115.1(3)
H11E C11B H11F 107.5
C12B C11B H11E 108.5
C12B C11B H11F 108.5
C13B C12B C11B 120.6(3)
C13B C12B C17B 118.5(4)
C17B C12B C11B 120.9(3)
C12B C13B H13B 119.3
C14B C13B C12B 121.3(3)
C14B C13B H13B 119.3
C13B C14B H14B 119.9
C13B C14B C15B 120.2(3)
C15B C14B H14B 119.9
C14B C15B C18B 119.7(3)
C16B C15B C14B 118.4(4)
C16B C15B C18B 121.9(3)
C15B C16B H16B 119.4
C17B C16B C15B 121.3(3)
C17B C16B H16B 119.4
C12B C17B H17B 119.9
C16B C17B C12B 120.3(4)
C16B C17B H17B 119.9
N3B C18B C15B 113.6(3)
N3B C18B H18E 108.8
N3B C18B H18F 108.8
C15B C18B H18E 108.8
C15B C18B H18F 108.8
H18E C18B H18F 107.7
N3B C19B H19B 118.9
C20B C19B N3B 122.1(3)
C20B C19B H19B 118.9
C19B C20B H20B 118.8
C19B C20B C21B 122.4(3)
C21B C20B H20B 118.8
C20B C21B C22B 113.1(3)
C24B C21B C20B 123.3(3)
C24B C21B C22B 123.6(3)
C21B C22B H22B 119.1
C23B C22B C21B 121.8(3)
C23B C22B H22B 119.1
N3B C23B H23B 118.4
C22B C23B N3B 123.3(3)
C22B C23B H23B 118.4
C21B C24B C25B 123.3(3)
C21B C24B C28B 124.2(3)
C25B C24B C28B 112.5(3)
C24B C25B H25B 118.9
C26B C25B C24B 122.1(3)
C26B C25B H25B 118.9
N4B C26B H26B 118.4
C25B C26B N4B 123.1(3)
C25B C26B H26B 118.4
N4B C27B H27B 118.4
C28B C27B N4B 123.1(3)
C28B C27B H27B 118.4
C24B C28B H28B 118.9
C27B C28B C24B 122.3(3)
C27B C28B H28B 118.9
N4B C29B H29E 109.1
N4B C29B H29F 109.1
N4B C29B C30B 112.6(3)
H29E C29B H29F 107.8
C30B C29B H29E 109.1
C30B C29B H29F 109.1
C31B C30B C29B 121.5(3)
C31B C30B C35B 118.5(4)
C35B C30B C29B 120.0(4)
C30B C31B H31B 119.6
C32B C31B C30B 120.8(3)
C32B C31B H31B 119.6
C31B C32B H32B 119.6
C31B C32B C33B 120.8(4)
C33B C32B H32B 119.6
C32B C33B C36B 121.5(4)
C34B C33B C32B 118.2(4)
C34B C33B C36B 120.3(3)
C33B C34B H34B 119.4
C35B C34B C33B 121.3(3)
C35B C34B H34B 119.4
C30B C35B H35B 119.8
C34B C35B C30B 120.4(4)
C34B C35B H35B 119.8
N1B C36B C33B 112.7(3)
N1B C36B H36E 109.0
N1B C36B H36F 109.0
C33B C36B H36E 109.0
C33B C36B H36F 109.0
H36E C36B H36F 107.8
C1C N1C C5C 117.0(3)
C1C N1C C36C 121.0(3)
C5C N1C C36C 119.6(4)
C8C N2C C11C 120.8(3)
C9C N2C C8C 116.7(3)
C9C N2C C11C 118.7(3)
C19C N3C C18C 118.9(3)
C23C N3C C18C 120.3(3)
C23C N3C C19C 116.8(3)
C26C N4C C29C 120.8(5)
C27C N4C C26C 117.8(4)
C27C N4C C29C 119.7(5)
N1C C1C H1C 118.4
C2C C1C N1C 123.1(4)
C2C C1C H1C 118.4
C1C C2C H2C 119.2
C1C C2C C3C 121.7(4)
C3C C2C H2C 119.2
C4C C3C C2C 112.6(3)
C6C C3C C2C 123.5(3)
C6C C3C C4C 123.9(3)
C3C C4C H4C 118.8
C5C C4C C3C 122.4(4)
C5C C4C H4C 118.8
N1C C5C H5C 118.4
C4C C5C N1C 123.1(4)
C4C C5C H5C 118.4
C3C C6C C7C 123.8(3)
C3C C6C C10C 123.3(3)
C7C C6C C10C 112.9(3)
C6C C7C H7C 119.0
C8C C7C C6C 122.0(4)
C8C C7C H7C 119.0
N2C C8C H8C 118.5
C7C C8C N2C 123.0(4)
C7C C8C H8C 118.5
N2C C9C H9C 118.8
C10C C9C N2C 122.4(4)
C10C C9C H9C 118.8
C6C C10C H10C 118.7
C9C C10C C6C 122.5(3)
C9C C10C H10C 118.7
N2C C11C H11G 108.7
N2C C11C H11H 108.7
N2C C11C C12C 114.3(3)
H11G C11C H11H 107.6
C12C C11C H11G 108.7
C12C C11C H11H 108.7
C13C C12C C11C 119.5(3)
C17C C12C C11C 122.7(3)
C17C C12C C13C 117.8(4)
C12C C13C H13C 119.7
C14C C13C C12C 120.7(4)
C14C C13C H13C 119.7
C13C C14C H14C 119.3
C13C C14C C15C 121.5(3)
C15C C14C H14C 119.3
C14C C15C C16C 118.4(4)
C14C C15C C18C 119.9(3)
C16C C15C C18C 121.6(3)
C15C C16C H16C 119.8
C17C C16C C15C 120.3(4)
C17C C16C H16C 119.8
C12C C17C H17C 119.3
C16C C17C C12C 121.4(3)
C16C C17C H17C 119.3
N3C C18C C15C 114.2(3)
N3C C18C H18G 108.7
N3C C18C H18H 108.7
C15C C18C H18G 108.7
C15C C18C H18H 108.7
H18G C18C H18H 107.6
N3C C19C H19C 118.8
C20C C19C N3C 122.4(4)
C20C C19C H19C 118.8
C19C C20C H20C 118.6
C19C C20C C21C 122.9(4)
C21C C20C H20C 118.6
C20C C21C C22C 112.4(3)
C24C C21C C20C 123.6(4)
C24C C21C C22C 124.0(4)
C21C C22C H22C 119.0
C23C C22C C21C 122.1(4)
C23C C22C H22C 119.0
N3C C23C H23C 118.4
C22C C23C N3C 123.2(4)
C22C C23C H23C 118.4
C21C C24C C25C 123.6(4)
C21C C24C C28C 123.4(4)
C25C C24C C28C 113.0(4)
C24C C25C H25C 118.1
C26C C25C C24C 123.9(5)
C26C C25C H25C 118.1
N4C C26C H26C 119.4
C25C C26C N4C 121.2(5)
C25C C26C H26C 119.4
N4C C27C H27C 118.8
C28C C27C N4C 122.5(5)
C28C C27C H27C 118.8
C24C C28C H28C 119.3
C27C C28C C24C 121.4(4)
C27C C28C H28C 119.3
N4C C29C H29G 108.8
N4C C29C H29H 108.8
N4C C29C C30C 113.6(4)
H29G C29C H29H 107.7
C30C C29C H29G 108.8
C30C C29C H29H 108.8
C31C C30C C29C 122.2(5)
C35C C30C C29C 119.7(5)
C35C C30C C31C 118.1(4)
C30C C31C H31C 119.4
C30C C31C C32C 121.2(5)
C32C C31C H31C 119.4
C31C C32C H32C 119.5
C31C C32C C33C 121.0(4)
C33C C32C H32C 119.5
C32C C33C C36C 121.8(4)
C34C C33C C32C 117.8(4)
C34C C33C C36C 120.3(5)
C33C C34C H34C 120.2
C33C C34C C35C 119.6(5)
C35C C34C H34C 120.2
C30C C35C C34C 122.3(4)
C30C C35C H35C 118.9
C34C C35C H35C 118.9
N1C C36C C33C 112.6(3)
N1C C36C H36G 109.1
N1C C36C H36H 109.1
C33C C36C H36G 109.1
C33C C36C H36H 109.1
H36G C36C H36H 107.8
C2S C1S C6S 116.3(5)
C2S C1S C7S 123.3(7)
C6S C1S C7S 120.5(7)
C1S C2S H2S 118.5
C3S C2S C1S 123.0(6)
C3S C2S H2S 118.5
C2S C3S H3S 120.5
C2S C3S C4S 119.0(7)
C4S C3S H3S 120.5
C3S C4S H4S 119.9
C5S C4S C3S 120.3(6)
C5S C4S H4S 119.9
C4S C5S H5S 119.3
C6S C5S C4S 121.4(6)
C6S C5S H5S 119.3
C1S C6S H6S 120.0
C5S C6S C1S 120.0(6)
C5S C6S H6S 120.0
C1S C7S H7SA 109.5
C1S C7S H7SB 109.5
C1S C7S H7SC 109.5
H7SA C7S H7SB 109.5
H7SA C7S H7SC 109.5
H7SB C7S H7SC 109.5
C23S C22S C27S 117.9(4)
C23S C22S C28S 120.9(5)
C27S C22S C28S 121.3(4)
C22S C23S H23S 120.0
C22S C23S C24S 120.1(5)
C24S C23S H23S 120.0
C23S C24S H24S 119.8
C25S C24S C23S 120.5(5)
C25S C24S H24S 119.8
C24S C25S H25S 120.3
C26S C25S C24S 119.4(5)
C26S C25S H25S 120.3
C25S C26S H26S 119.6
C25S C26S C27S 120.7(5)
C27S C26S H26S 119.6
C22S C27S H27S 119.3
C26S C27S C22S 121.5(5)
C26S C27S H27S 119.3
C22S C28S H28D 109.5
C22S C28S H28E 109.5
C22S C28S H28F 109.5
H28D C28S H28E 109.5
H28D C28S H28F 109.5
H28E C28S H28F 109.5
C9S C8S C13S 117.7(4)
C9S C8S C14S 120.4(4)
C13S C8S C14S 121.9(4)
C8S C9S H9S 119.2
C8S C9S C10S 121.6(4)
C10S C9S H9S 119.2
C9S C10S H10S 120.2
C11S C10S C9S 119.6(4)
C11S C10S H10S 120.2
C10S C11S H11S 120.2
C12S C11S C10S 119.6(4)
C12S C11S H11S 120.2
C11S C12S H12S 120.0
C11S C12S C13S 120.1(4)
C13S C12S H12S 120.0
C8S C13S H13S 119.3
C12S C13S C8S 121.4(4)
C12S C13S H13S 119.3
C8S C14S H14D 109.5
C8S C14S H14E 109.5
C8S C14S H14F 109.5
H14D C14S H14E 109.5
H14D C14S H14F 109.5
H14E C14S H14F 109.5
C30S C29S C34S 120.0
C30S C29S C35S 119.9(6)
C34S C29S C35S 120.1(6)
C29S C30S H30S 120.0
C31S C30S C29S 120.0
C31S C30S H30S 120.0
C30S C31S H31S 120.0
C30S C31S C32S 120.0
C32S C31S H31S 120.0
C31S C32S H32S 120.0
C31S C32S C33S 120.0
C33S C32S H32S 120.0
C32S C33S H33S 120.0
C34S C33S C32S 120.0
C34S C33S H33S 120.0
C29S C34S H34S 120.0
C33S C34S C29S 120.0
C33S C34S H34S 120.0
C29S C35S H35D 109.5
C29S C35S H35E 109.5
C29S C35S H35F 109.5
H35D C35S H35E 109.5
H35D C35S H35F 109.5
H35E C35S H35F 109.5
C30T C29T H29T 120.0
C30T C29T C34T 120.0
C34T C29T H29T 120.0
C29T C30T C35T 122.3(7)
C31T C30T C29T 120.0
C31T C30T C35T 117.7(7)
C30T C31T H31T 120.0
C30T C31T C32T 120.0
C32T C31T H31T 120.0
C31T C32T H32T 120.0
C33T C32T C31T 120.0
C33T C32T H32T 120.0
C32T C33T H33T 120.0
C32T C33T C34T 120.0
C34T C33T H33T 120.0
C29T C34T H34T 120.0
C33T C34T C29T 120.0
C33T C34T H34T 120.0
C30T C35T H35G 109.5
C30T C35T H35H 109.5
C30T C35T H35I 109.5
H35G C35T H35H 109.5
H35G C35T H35I 109.5
H35H C35T H35I 109.5
C090 C08W H08W 121.1
C095 C08W H08W 121.1
C095 C08W C090 117.7(6)
C08Z C08Y H08Y 118.6
C08Z C08Y C090 122.9(6)
C090 C08Y H08Y 118.6
C08Y C08Z C09U 125.5(7)
C08Y C08Z C096 118.2(7)
C096 C08Z C09U 116.3(7)
C08Z C09U H09A 109.5
C08Z C09U H09B 109.5
C08Z C09U H09C 109.5
H09A C09U H09B 109.5
H09A C09U H09C 109.5
H09B C09U H09C 109.5
C08W C090 H090 120.4
C08Y C090 C08W 119.2(7)
C08Y C090 H090 120.4
C08W C095 H095 117.8
C08W C095 C096 124.3(6)
C096 C095 H095 117.8
C08Z C096 H096 121.2
C095 C096 C08Z 117.6(7)
C095 C096 H096 121.2
C16S C15S C20S 115.4(6)
C16S C15S C21S 124.5(7)
C21S C15S C20S 120.0(6)
C15S C16S H16S 117.4
C17S C16S C15S 125.2(7)
C17S C16S H16S 117.4
C16S C17S H17S 119.8
C16S C17S C18S 120.4(7)
C18S C17S H17S 119.8
C17S C18S H18S 124.4
C19S C18S C17S 111.3(7)
C19S C18S H18S 124.4
C18S C19S H19S 114.5
C18S C19S C20S 131.0(9)
C20S C19S H19S 114.5
C15S C20S H20S 121.7
C19S C20S C15S 116.6(6)
C19S C20S H20S 121.7
C15S C21S H21A 109.5
C15S C21S H21B 109.5
C15S C21S H21C 109.5
H21A C21S H21B 109.5
H21A C21S H21C 109.5
H21B C21S H21C 109.5
H11I O11 H11J 109.4
H12A O12 H12B 109.1
H12B O12 H12A 109.1
H12B O12 H12B 0.0
C46D O3D C47D 102.3(7)
O2B C45D H45C 110.4
O2B C45D H45D 110.4
H45C C45D H45D 108.6
C46D C45D O2B 106.5(11)
C46D C45D H45C 110.4
C46D C45D H45D 110.4
O3D C46D H46C 107.0
O3D C46D H46D 107.0
C45D C46D O3D 121.4(15)
C45D C46D H46C 107.0
C45D C46D H46D 107.0
H46C C46D H46D 106.7
C48B C47D O3D 115.9(9)
C48B C47D H47C 108.3
C48B C47D H47D 108.3
O3D C47D H47C 108.3
O3D C47D H47D 108.3
H47C C47D H47D 107.4
C44C O2E C45E 107.2(7)
O2E C45E H45G 108.0
O2E C45E H45H 108.0
H45G C45E H45H 107.3
C46E C45E O2E 117.1(12)
C46E C45E H45G 108.0
C46E C45E H45H 108.0
O3C C46E H46G 106.2
O3C C46E H46H 106.2
C45E C46E O3C 124.6(12)
C45E C46E H46G 106.2
C45E C46E H46H 106.2
H46G C46E H46H 106.4

loop_
_geom_bond_atom_site_label_1
_geom_bond_atom_site_label_2
_geom_bond_distance
O1 C40 1.382(5)
O1 C43 1.414(5)
O2 C44 1.423(6)
O2 C45 1.296(8)
O3 C46 1.426(6)
O3 C47 1.420(6)
O4 C48 1.371(6)
O4 C49 1.418(6)
O5 C50 1.423(6)
O5 C51 1.360(6)
O6 C54 1.335(6)
O6 C57 1.422(5)
O7 C58 1.400(5)
O7 C59 1.436(6)
O8 C60 1.340(6)
O8 C61 1.435(6)
O9 C62 1.398(6)
O9 C63 1.411(6)
O10 C37 1.378(6)
O10 C64 1.424(5)
C37 C38 1.381(7)
C37 C42 1.364(6)
C38 H38 0.9500
C38 C39 1.377(8)
C39 H39 0.9500
C39 C40 1.370(6)
C40 C41 1.362(6)
C41 H41 0.9500
C41 C42 1.389(6)
C42 H42 0.9500
C43 H43E 0.9900
C43 H43F 0.9900
C43 C44 1.499(7)
C44 H44G 0.9900
C44 H44H 0.9900
C45 H45I 0.9900
C45 H45J 0.9900
C45 C46 1.490(8)
C46 H46I 0.9900
C46 H46J 0.9900
C47 H47G 0.9900
C47 H47H 0.9900
C47 C48 1.552(8)
C48 H48G 0.9900
C48 H48H 0.9900
C49 H49E 0.9900
C49 H49F 0.9900
C49 C50 1.484(8)
C50 H50E 0.9900
C50 H50F 0.9900
C51 C52 1.387(7)
C51 C56 1.400(7)
C52 H52 0.9500
C52 C53 1.379(7)
C53 H53 0.9500
C53 C54 1.404(6)
C54 C55 1.402(6)
C55 H55 0.9500
C55 C56 1.356(7)
C56 H56 0.9500
C57 H57E 0.9900
C57 H57F 0.9900
C57 C58 1.477(7)
C58 H58E 0.9900
C58 H58F 0.9900
C59 H59E 0.9900
C59 H59F 0.9900
C59 C60 1.530(9)
C60 H60E 0.9900
C60 H60F 0.9900
C61 H61E 0.9900
C61 H61F 0.9900
C61 C62 1.492(7)
C62 H62E 0.9900
C62 H62F 0.9900
C63 H63E 0.9900
C63 H63F 0.9900
C63 C64 1.495(6)
C64 H64E 0.9900
C64 H64F 0.9900
O1A C40A 1.380(4)
O1A C43A 1.433(5)
O2A C44A 1.409(5)
O2A C45A 1.423(4)
O3A C46A 1.415(5)
O3A C47A 1.421(4)
O4A C48A 1.417(5)
O4A C49A 1.418(5)
O5A C50A 1.430(5)
O5A C51A 1.367(5)
O6A C54A 1.377(5)
O6A C57A 1.398(6)
O7A C58A 1.271(6)
O7A C59A 1.403(6)
O8A C60A 1.411(6)
O8A C61A 1.426(6)
O9A C62A 1.401(6)
O9A C63A 1.408(5)
O10A C37A 1.369(5)
O10A C64A 1.434(5)
C37A C38A 1.388(6)
C37A C42A 1.376(6)
C38A H38A 0.9500
C38A C39A 1.379(6)
C39A H39A 0.9500
C39A C40A 1.391(6)
C40A C41A 1.379(6)
C41A H41A 0.9500
C41A C42A 1.395(5)
C42A H42A 0.9500
C43A H43G 0.9900
C43A H43H 0.9900
C43A C44A 1.497(5)
C44A H44I 0.9900
C44A H44J 0.9900
C45A H45K 0.9900
C45A H45L 0.9900
C45A C46A 1.501(5)
C46A H46K 0.9900
C46A H46L 0.9900
C47A H47I 0.9900
C47A H47J 0.9900
C47A C48A 1.491(6)
C48A H48I 0.9900
C48A H48J 0.9900
C49A H49G 0.9900
C49A H49H 0.9900
C49A C50A 1.482(6)
C50A H50G 0.9900
C50A H50H 0.9900
C51A C52A 1.380(6)
C51A C56A 1.397(5)
C52A H52A 0.9500
C52A C53A 1.404(7)
C53A H53A 0.9500
C53A C54A 1.388(7)
C54A C55A 1.375(6)
C55A H55A 0.9500
C55A C56A 1.373(5)
C56A H56A 0.9500
C57A H57G 0.9900
C57A H57H 0.9900
C57A C58A 1.519(7)
C58A H58G 0.9900
C58A H58H 0.9900
C59A H59G 0.9900
C59A H59H 0.9900
C59A C60A 1.469(7)
C60A H60G 0.9900
C60A H60H 0.9900
C61A H61G 0.9900
C61A H61H 0.9900
C61A C62A 1.488(7)
C62A H62G 0.9900
C62A H62H 0.9900
C63A H63G 0.9900
C63A H63H 0.9900
C63A C64A 1.512(6)
C64A H64G 0.9900
C64A H64H 0.9900
O1B C40B 1.414(6)
O1B C43B 1.358(6)
O2B C44B 1.398(7)
O2B C45B 1.423(7)
O2B C45D 1.434(7)
O3B C46B 1.419(7)
O3B C47B 1.422(7)
O4B C48B 1.437(5)
O4B C49B 1.235(7)
O5B C50B 1.321(7)
O5B C51B 1.387(5)
O6B C54B 1.371(5)
O6B C57B 1.427(5)
O7B C58B 1.429(5)
O7B C59B 1.422(5)
O8B C60B 1.415(5)
O8B C61B 1.412(4)
O9B C62B 1.416(5)
O9B C63B 1.424(5)
O10B C37B 1.378(5)
O10B C64B 1.423(5)
C37B C38B 1.371(7)
C37B C42B 1.387(6)
C38B H38B 0.9500
C38B C39B 1.492(8)
C39B H39B 0.9500
C39B C40B 1.321(7)
C40B C41B 1.338(7)
C41B H41B 0.9500
C41B C42B 1.378(6)
C42B H42B 0.9500
C43B H43A 0.9900
C43B H43B 0.9900
C43B C44B 1.447(6)
C44B H44A 0.9900
C44B H44B 0.9900
C45B H45A 0.9900
C45B H45B 0.9900
C45B C46B 1.441(8)
C46B H46A 0.9900
C46B H46B 0.9900
C47B H47A 0.9900
C47B H47B 0.9900
C47B C48B 1.437(7)
C48B H48A 0.9900
C48B H48B 0.9900
C48B H48C 0.9900
C48B H48D 0.9900
C48B C47D 1.427(8)
C49B H49A 0.9900
C49B H49B 0.9900
C49B C50B 1.440(6)
C50B H50A 0.9900
C50B H50B 0.9900
C51B C52B 1.384(6)
C51B C56B 1.376(6)
C52B H52B 0.9500
C52B C53B 1.386(6)
C53B H53B 0.9500
C53B C54B 1.375(6)
C54B C55B 1.392(6)
C55B H55B 0.9500
C55B C56B 1.382(6)
C56B H56B 0.9500
C57B H57A 0.9900
C57B H57B 0.9900
C57B C58B 1.494(6)
C58B H58A 0.9900
C58B H58B 0.9900
C59B H59A 0.9900
C59B H59B 0.9900
C59B C60B 1.495(6)
C60B H60A 0.9900
C60B H60B 0.9900
C61B H61A 0.9900
C61B H61B 0.9900
C61B C62B 1.496(6)
C62B H62A 0.9900
C62B H62B 0.9900
C63B H63A 0.9900
C63B H63B 0.9900
C63B C64B 1.507(5)
C64B H64A 0.9900
C64B H64B 0.9900
O1C C40C 1.380(5)
O1C C43C 1.313(7)
O2C C44C 1.440(5)
O2C C45C 1.389(6)
O3C C46C 1.397(6)
O3C C47C 1.369(7)
O3C C46E 1.499(7)
O4C C48C 1.421(5)
O4C C49C 1.410(5)
O5C C50C 1.438(5)
O5C C51C 1.377(5)
O6C C54C 1.380(4)
O6C C57C 1.420(5)
O7C C58C 1.424(5)
O7C C59C 1.411(6)
O8C C60C 1.418(5)
O8C C61C 1.363(6)
O9C C62C 1.296(6)
O9C C63C 1.420(6)
O10C C37C 1.376(5)
O10C C64C 1.412(5)
C37C C38C 1.370(6)
C37C C42C 1.384(6)
C38C H38C 0.9500
C38C C39C 1.386(6)
C39C H39C 0.9500
C39C C40C 1.380(6)
C40C C41C 1.372(7)
C41C H41C 0.9500
C41C C42C 1.390(6)
C42C H42C 0.9500
C43C H43C 0.9900
C43C H43D 0.9900
C43C C44C 1.434(7)
C44C H44C 0.9900
C44C H44D 0.9900
C44C H44E 0.9900
C44C H44F 0.9900
C44C O2E 1.407(6)
C45C H45E 0.9900
C45C H45F 0.9900
C45C C46C 1.431(7)
C46C H46E 0.9900
C46C H46F 0.9900
C47C H47E 0.9900
C47C H47F 0.9900
C47C C48C 1.474(7)
C48C H48E 0.9900
C48C H48F 0.9900
C49C H49C 0.9900
C49C H49D 0.9900
C49C C50C 1.494(6)
C50C H50C 0.9900
C50C H50D 0.9900
C51C C52C 1.386(5)
C51C C56C 1.399(5)
C52C H52C 0.9500
C52C C53C 1.395(5)
C53C H53C 0.9500
C53C C54C 1.389(5)
C54C C55C 1.384(6)
C55C H55C 0.9500
C55C C56C 1.375(6)
C56C H56C 0.9500
C57C H57C 0.9900
C57C H57D 0.9900
C57C C58C 1.504(5)
C58C H58C 0.9900
C58C H58D 0.9900
C59C H59C 0.9900
C59C H59D 0.9900
C59C C60C 1.501(6)
C60C H60C 0.9900
C60C H60D 0.9900
C61C H61C 0.9900
C61C H61D 0.9900
C61C C62C 1.478(8)
C62C H62C 0.9900
C62C H62D 0.9900
C63C H63C 0.9900
C63C H63D 0.9900
C63C C64C 1.505(6)
C64C H64C 0.9900
C64C H64D 0.9900
N1 C1 1.381(5)
N1 C5 1.385(5)
N1 C36 1.458(5)
N2 C8 1.381(6)
N2 C9 1.402(5)
N2 C11 1.458(6)
N3 C18 1.447(7)
N3 C19 1.407(7)
N3 C23 1.406(7)
N4 C26 1.383(6)
N4 C27 1.377(6)
N4 C29 1.462(7)
C1 H1 0.9500
C1 C2 1.338(6)
C2 H2 0.9500
C2 C3 1.458(6)
C3 C4 1.466(6)
C3 C6 1.371(6)
C4 H4 0.9500
C4 C5 1.343(6)
C5 H5 0.9500
C6 C7 1.465(6)
C6 C10 1.465(6)
C7 H7 0.9500
C7 C8 1.341(6)
C8 H8 0.9500
C9 H9 0.9500
C9 C10 1.333(6)
C10 H10 0.9500
C11 H11A 0.9900
C11 H11B 0.9900
C11 C12 1.509(7)
C12 C13 1.395(7)
C12 C17 1.396(6)
C13 H13 0.9500
C13 C14 1.383(8)
C14 H14 0.9500
C14 C15 1.391(7)
C15 C16 1.385(7)
C15 C18 1.513(7)
C16 H16 0.9500
C16 C17 1.392(6)
C17 H17 0.9500
C18 H18A 0.9900
C18 H18B 0.9900
C19 H19 0.9500
C19 C20 1.342(8)
C20 H20 0.9500
C20 C21 1.452(7)
C21 C22 1.452(7)
C21 C24 1.370(8)
C22 H22 0.9500
C22 C23 1.317(8)
C23 H23 0.9500
C24 C25 1.454(7)
C24 C28 1.469(7)
C25 H25 0.9500
C25 C26 1.336(7)
C26 H26 0.9500
C27 H27 0.9500
C27 C28 1.335(8)
C28 H28 0.9500
C29 H29A 0.9900
C29 H29B 0.9900
C29 C30 1.504(6)
C30 C31 1.390(7)
C30 C35 1.395(6)
C31 H31 0.9500
C31 C32 1.380(7)
C32 H32 0.9500
C32 C33 1.392(6)
C33 C34 1.392(6)
C33 C36 1.508(6)
C34 H34 0.9500
C34 C35 1.387(6)
C35 H35 0.9500
C36 H36A 0.9900
C36 H36B 0.9900
N1A C1A 1.391(6)
N1A C5A 1.398(6)
N1A C36A 1.460(6)
N2A C8A 1.381(6)
N2A C9A 1.383(6)
N2A C11A 1.455(6)
N3A C18A 1.457(5)
N3A C19A 1.393(5)
N3A C23A 1.375(6)
N4A C26A 1.383(5)
N4A C27A 1.382(5)
N4A C29A 1.466(6)
C1A H1A 0.9500
C1A C2A 1.330(6)
C2A H2A 0.9500
C2A C3A 1.460(6)
C3A C4A 1.452(7)
C3A C6A 1.376(6)
C4A H4A 0.9500
C4A C5A 1.326(7)
C5A H5A 0.9500
C6A C7A 1.443(7)
C6A C10A 1.467(7)
C7A H7A 0.9500
C7A C8A 1.333(6)
C8A H8A 0.9500
C9A H9A 0.9500
C9A C10A 1.334(7)
C10A H10A 0.9500
C11A H11C 0.9900
C11A H11D 0.9900
C11A C12A 1.516(6)
C12A C13A 1.391(6)
C12A C17A 1.390(5)
C13A H13A 0.9500
C13A C14A 1.380(6)
C14A H14A 0.9500
C14A C15A 1.391(5)
C15A C16A 1.380(5)
C15A C18A 1.521(6)
C16A H16A 0.9500
C16A C17A 1.383(5)
C17A H17A 0.9500
C18A H18C 0.9900
C18A H18D 0.9900
C19A H19A 0.9500
C19A C20A 1.346(6)
C20A H20A 0.9500
C20A C21A 1.456(6)
C21A C22A 1.461(6)
C21A C24A 1.379(6)
C22A H22A 0.9500
C22A C23A 1.342(6)
C23A H23A 0.9500
C24A C25A 1.448(6)
C24A C28A 1.456(6)
C25A H25A 0.9500
C25A C26A 1.348(6)
C26A H26A 0.9500
C27A H27A 0.9500
C27A C28A 1.345(6)
C28A H28A 0.9500
C29A H29C 0.9900
C29A H29D 0.9900
C29A C30A 1.506(7)
C30A C31A 1.390(6)
C30A C35A 1.401(6)
C31A H31A 0.9500
C31A C32A 1.378(7)
C32A H32A 0.9500
C32A C33A 1.362(7)
C33A C34A 1.374(6)
C33A C36A 1.515(7)
C34A H34A 0.9500
C34A C35A 1.379(7)
C35A H35A 0.9500
C36A H36C 0.9900
C36A H36D 0.9900
N1B C1B 1.378(5)
N1B C5B 1.391(5)
N1B C36B 1.463(5)
N2B C8B 1.390(5)
N2B C9B 1.389(5)
N2B C11B 1.453(5)
N3B C18B 1.455(4)
N3B C19B 1.393(5)
N3B C23B 1.383(5)
N4B C26B 1.384(5)
N4B C27B 1.380(5)
N4B C29B 1.467(5)
C1B H1B 0.9500
C1B C2B 1.335(6)
C2B H2B 0.9500
C2B C3B 1.454(5)
C3B C4B 1.462(5)
C3B C6B 1.369(6)
C4B H4B 0.9500
C4B C5B 1.331(6)
C5B H5B 0.9500
C6B C7B 1.460(5)
C6B C10B 1.456(5)
C7B H7B 0.9500
C7B C8B 1.333(6)
C8B H8B 0.9500
C9B H9B 0.9500
C9B C10B 1.327(6)
C10B H10B 0.9500
C11B H11E 0.9900
C11B H11F 0.9900
C11B C12B 1.512(6)
C12B C13B 1.382(6)
C12B C17B 1.397(5)
C13B H13B 0.9500
C13B C14B 1.382(6)
C14B H14B 0.9500
C14B C15B 1.394(5)
C15B C16B 1.388(5)
C15B C18B 1.516(5)
C16B H16B 0.9500
C16B C17B 1.377(5)
C17B H17B 0.9500
C18B H18E 0.9900
C18B H18F 0.9900
C19B H19B 0.9500
C19B C20B 1.344(5)
C20B H20B 0.9500
C20B C21B 1.453(5)
C21B C22B 1.454(5)
C21B C24B 1.379(5)
C22B H22B 0.9500
C22B C23B 1.335(5)
C23B H23B 0.9500
C24B C25B 1.458(5)
C24B C28B 1.459(5)
C25B H25B 0.9500
C25B C26B 1.341(5)
C26B H26B 0.9500
C27B H27B 0.9500
C27B C28B 1.339(5)
C28B H28B 0.9500
C29B H29E 0.9900
C29B H29F 0.9900
C29B C30B 1.503(6)
C30B C31B 1.391(6)
C30B C35B 1.396(5)
C31B H31B 0.9500
C31B C32B 1.379(6)
C32B H32B 0.9500
C32B C33B 1.393(6)
C33B C34B 1.392(6)
C33B C36B 1.503(6)
C34B H34B 0.9500
C34B C35B 1.375(6)
C35B H35B 0.9500
C36B H36E 0.9900
C36B H36F 0.9900
N1C C1C 1.374(6)
N1C C5C 1.378(5)
N1C C36C 1.464(5)
N2C C8C 1.393(5)
N2C C9C 1.390(5)
N2C C11C 1.449(5)
N3C C18C 1.450(5)
N3C C19C 1.391(5)
N3C C23C 1.386(5)
N4C C26C 1.390(7)
N4C C27C 1.383(7)
N4C C29C 1.473(6)
C1C H1C 0.9500
C1C C2C 1.352(6)
C2C H2C 0.9500
C2C C3C 1.456(5)
C3C C4C 1.455(5)
C3C C6C 1.382(5)
C4C H4C 0.9500
C4C C5C 1.335(6)
C5C H5C 0.9500
C6C C7C 1.449(5)
C6C C10C 1.455(5)
C7C H7C 0.9500
C7C C8C 1.335(6)
C8C H8C 0.9500
C9C H9C 0.9500
C9C C10C 1.337(5)
C10C H10C 0.9500
C11C H11G 0.9900
C11C H11H 0.9900
C11C C12C 1.504(6)
C12C C13C 1.396(5)
C12C C17C 1.390(5)
C13C H13C 0.9500
C13C C14C 1.373(6)
C14C H14C 0.9500
C14C C15C 1.380(6)
C15C C16C 1.392(5)
C15C C18C 1.521(6)
C16C H16C 0.9500
C16C C17C 1.380(6)
C17C H17C 0.9500
C18C H18G 0.9900
C18C H18H 0.9900
C19C H19C 0.9500
C19C C20C 1.336(6)
C20C H20C 0.9500
C20C C21C 1.450(6)
C21C C22C 1.463(5)
C21C C24C 1.371(5)
C22C H22C 0.9500
C22C C23C 1.332(6)
C23C H23C 0.9500
C24C C25C 1.444(6)
C24C C28C 1.446(6)
C25C H25C 0.9500
C25C C26C 1.320(7)
C26C H26C 0.9500
C27C H27C 0.9500
C27C C28C 1.349(6)
C28C H28C 0.9500
C29C H29G 0.9900
C29C H29H 0.9900
C29C C30C 1.512(7)
C30C C31C 1.372(7)
C30C C35C 1.368(8)
C31C H31C 0.9500
C31C C32C 1.382(7)
C32C H32C 0.9500
C32C C33C 1.397(7)
C33C C34C 1.393(6)
C33C C36C 1.503(6)
C34C H34C 0.9500
C34C C35C 1.395(7)
C35C H35C 0.9500
C36C H36G 0.9900
C36C H36H 0.9900
C1S C2S 1.399(10)
C1S C6S 1.418(9)
C1S C7S 1.440(9)
C2S H2S 0.9500
C2S C3S 1.355(9)
C3S H3S 0.9500
C3S C4S 1.370(8)
C4S H4S 0.9500
C4S C5S 1.370(8)
C5S H5S 0.9500
C5S C6S 1.360(8)
C6S H6S 0.9500
C7S H7SA 0.9800
C7S H7SB 0.9800
C7S H7SC 0.9800
C22S C23S 1.378(7)
C22S C27S 1.381(7)
C22S C28S 1.508(7)
C23S H23S 0.9500
C23S C24S 1.390(7)
C24S H24S 0.9500
C24S C25S 1.372(7)
C25S H25S 0.9500
C25S C26S 1.349(8)
C26S H26S 0.9500
C26S C27S 1.367(7)
C27S H27S 0.9500
C28S H28D 0.9800
C28S H28E 0.9800
C28S H28F 0.9800
C8S C9S 1.382(6)
C8S C13S 1.388(6)
C8S C14S 1.518(6)
C9S H9S 0.9500
C9S C10S 1.387(6)
C10S H10S 0.9500
C10S C11S 1.383(6)
C11S H11S 0.9500
C11S C12S 1.378(6)
C12S H12S 0.9500
C12S C13S 1.380(6)
C13S H13S 0.9500
C14S H14D 0.9800
C14S H14E 0.9800
C14S H14F 0.9800
C29S C30S 1.3900
C29S C34S 1.3900
C29S C35S 1.464(12)
C30S H30S 0.9500
C30S C31S 1.3900
C31S H31S 0.9500
C31S C32S 1.3900
C32S H32S 0.9500
C32S C33S 1.3900
C33S H33S 0.9500
C33S C34S 1.3900
C34S H34S 0.9500
C35S H35D 0.9800
C35S H35E 0.9800
C35S H35F 0.9800
C29T H29T 0.9500
C29T C30T 1.3900
C29T C34T 1.3900
C30T C31T 1.3900
C30T C35T 1.643(14)
C31T H31T 0.9500
C31T C32T 1.3900
C32T H32T 0.9500
C32T C33T 1.3900
C33T H33T 0.9500
C33T C34T 1.3900
C34T H34T 0.9500
C35T H35G 0.9800
C35T H35H 0.9800
C35T H35I 0.9800
C08W H08W 0.9500
C08W C090 1.386(8)
C08W C095 1.348(9)
C08Y H08Y 0.9500
C08Y C08Z 1.358(10)
C08Y C090 1.379(10)
C08Z C09U 1.503(12)
C08Z C096 1.405(9)
C09U H09A 0.9800
C09U H09B 0.9800
C09U H09C 0.9800
C090 H090 0.9500
C095 H095 0.9500
C095 C096 1.379(9)
C096 H096 0.9500
C15S C16S 1.370(8)
C15S C20S 1.426(8)
C15S C21S 1.410(8)
C16S H16S 0.9500
C16S C17S 1.336(10)
C17S H17S 0.9500
C17S C18S 1.472(12)
C18S H18S 0.9500
C18S C19S 1.310(11)
C19S H19S 0.9500
C19S C20S 1.362(9)
C20S H20S 0.9500
C21S H21A 0.9800
C21S H21B 0.9800
C21S H21C 0.9800
O11 H11I 0.8719
O11 H11J 0.8725
O12 H12A 0.9205
O12 H12B 0.8724
O12 H12B 0.8724
O3D C46D 1.447(7)
O3D C47D 1.454(7)
C45D H45C 0.9900
C45D H45D 0.9900
C45D C46D 1.430(8)
C46D H46C 0.9900
C46D H46D 0.9900
C47D H47C 0.9900
C47D H47D 0.9900
O2E C45E 1.426(8)
C45E H45G 0.9900
C45E H45H 0.9900
C45E C46E 1.400(8)
C46E H46G 0.9900
C46E H46H 0.9900

loop_
_geom_torsion_atom_site_label_1
_geom_torsion_atom_site_label_2
_geom_torsion_atom_site_label_3
_geom_torsion_atom_site_label_4
_geom_torsion
O1 C40 C41 C42 -179.7(4)
O1 C43 C44 O2 70.9(5)
O2 C45 C46 O3 -121.4(7)
O3 C47 C48 O4 71.8(6)
O4 C49 C50 O5 72.0(5)
O5 C51 C52 C53 -179.5(4)
O5 C51 C56 C55 179.5(4)
O6 C54 C55 C56 179.9(4)
O6 C57 C58 O7 -78.2(5)
O7 C59 C60 O8 -66.3(6)
O8 C61 C62 O9 -157.1(4)
O9 C63 C64 O10 -168.6(3)
O10 C37 C38 C39 -177.9(6)
O10 C37 C42 C41 177.6(4)
C37 O10 C64 C63 -173.4(4)
C37 C38 C39 C40 -0.1(10)
C38 C37 C42 C41 -2.5(7)
C38 C39 C40 O1 179.5(5)
C38 C39 C40 C41 -1.7(8)
C39 C40 C41 C42 1.5(7)
C40 O1 C43 C44 -171.1(3)
C40 C41 C42 C37 0.7(6)
C42 C37 C38 C39 2.2(9)
C43 O1 C40 C39 -2.2(6)
C43 O1 C40 C41 179.0(4)
C44 O2 C45 C46 -175.2(6)
C45 O2 C44 C43 -160.0(6)
C46 O3 C47 C48 176.8(4)
C47 O3 C46 C45 -179.9(6)
C48 O4 C49 C50 173.7(5)
C49 O4 C48 C47 -178.5(4)
C50 O5 C51 C52 2.3(7)
C50 O5 C51 C56 -177.7(4)
C51 O5 C50 C49 -175.9(4)
C51 C52 C53 C54 0.0(8)
C52 C51 C56 C55 -0.5(7)
C52 C53 C54 O6 -179.8(5)
C52 C53 C54 C55 -0.5(7)
C53 C54 C55 C56 0.6(7)
C54 O6 C57 C58 178.6(4)
C54 C55 C56 C51 0.0(7)
C56 C51 C52 C53 0.5(7)
C57 O6 C54 C53 -1.6(7)
C57 O6 C54 C55 179.2(4)
C58 O7 C59 C60 164.1(4)
C59 O7 C58 C57 -169.9(4)
C60 O8 C61 C62 -78.7(6)
C61 O8 C60 C59 177.9(4)
C62 O9 C63 C64 -69.4(5)
C63 O9 C62 C61 174.1(4)
C64 O10 C37 C38 177.3(5)
C64 O10 C37 C42 -2.8(6)
O1A C40A C41A C42A -179.7(3)
O1A C43A C44A O2A -77.9(4)
O2A C45A C46A O3A -73.4(4)
O3A C47A C48A O4A 70.1(4)
O4A C49A C50A O5A 68.7(4)
O5A C51A C52A C53A 177.8(4)
O5A C51A C56A C55A -179.0(3)
O6A C54A C55A C56A 176.3(4)
O6A C57A C58A O7A 171.1(4)
O7A C59A C60A O8A 70.3(5)
O8A C61A C62A O9A -172.3(3)
O9A C63A C64A O10A 176.6(4)
O10A C37A C38A C39A -177.8(4)
O10A C37A C42A C41A 178.2(4)
C37A O10A C64A C63A -162.0(4)
C37A C38A C39A C40A -0.2(6)
C38A C37A C42A C41A -0.5(6)
C38A C39A C40A O1A -179.9(4)
C38A C39A C40A C41A -1.2(6)
C39A C40A C41A C42A 1.7(6)
C40A O1A C43A C44A -177.9(3)
C40A C41A C42A C37A -0.9(6)
C42A C37A C38A C39A 1.0(6)
C43A O1A C40A C39A 176.1(3)
C43A O1A C40A C41A -2.5(5)
C44A O2A C45A C46A 176.7(3)
C45A O2A C44A C43A -177.1(3)
C46A O3A C47A C48A 174.3(3)
C47A O3A C46A C45A 173.4(3)
C48A O4A C49A C50A 177.1(3)
C49A O4A C48A C47A 178.6(3)
C50A O5A C51A C52A -3.0(6)
C50A O5A C51A C56A 176.4(3)
C51A O5A C50A C49A -169.1(3)
C51A C52A C53A C54A 1.0(7)
C52A C51A C56A C55A 0.3(6)
C52A C53A C54A O6A -177.4(5)
C52A C53A C54A C55A 0.8(7)
C53A C54A C55A C56A -2.0(7)
C54A O6A C57A C58A 170.6(4)
C54A C55A C56A C51A 1.5(6)
C56A C51A C52A C53A -1.5(6)
C57A O6A C54A C53A -0.2(8)
C57A O6A C54A C55A -178.4(4)
C58A O7A C59A C60A -96.6(5)
C59A O7A C58A C57A -179.6(4)
C60A O8A C61A C62A 172.1(4)
C61A O8A C60A C59A -174.1(4)
C62A O9A C63A C64A -83.3(5)
C63A O9A C62A C61A 170.5(3)
C64A O10A C37A C38A 163.8(4)
C64A O10A C37A C42A -14.9(5)
O1B C40B C41B C42B -177.8(4)
O1B C43B C44B O2B -64.6(7)
O2B C45B C46B O3B 89.0(13)
O2B C45D C46D O3D 66.3(18)
O3B C47B C48B O4B -66.5(11)
O3B C47B C48B C47D 23.3(10)
O4B C48B C47D O3D 70.3(15)
O4B C49B C50B O5B 157.4(8)
O5B C51B C52B C53B 179.3(4)
O5B C51B C56B C55B -179.9(4)
O6B C54B C55B C56B 177.9(3)
O6B C57B C58B O7B 76.1(5)
O7B C59B C60B O8B -78.8(4)
O8B C61B C62B O9B -90.1(4)
O9B C63B C64B O10B -177.7(3)
O10B C37B C38B C39B 179.7(4)
O10B C37B C42B C41B -179.9(4)
C37B O10B C64B C63B 171.6(3)
C37B C38B C39B C40B 0.0(8)
C38B C37B C42B C41B -1.4(7)
C38B C39B C40B O1B 177.3(5)
C38B C39B C40B C41B -0.9(8)
C39B C40B C41B C42B 0.6(8)
C40B O1B C43B C44B -177.7(5)
C40B C41B C42B C37B 0.6(7)
C42B C37B C38B C39B 1.0(7)
C43B O1B C40B C39B 12.2(8)
C43B O1B C40B C41B -169.5(5)
C44B O2B C45B C46B -168.8(8)
C44B O2B C45D C46D -179.5(11)
C45B O2B C44B C43B 170.7(9)
C45B O2B C45D C46D 35(2)
C46B O3B C47B C48B -175.3(10)
C47B O3B C46B C45B 164.2(10)
C47B C48B C47D O3D -38.9(11)
C48B O4B C49B C50B 171.4(7)
C49B O4B C48B C47B -168.6(9)
C49B O4B C48B C47D 138.8(9)
C50B O5B C51B C52B -44.0(8)
C50B O5B C51B C56B 136.7(6)
C51B O5B C50B C49B -172.0(6)
C51B C52B C53B C54B 0.3(6)
C52B C51B C56B C55B 0.8(6)
C52B C53B C54B O6B -178.5(4)
C52B C53B C54B C55B 1.3(6)
C53B C54B C55B C56B -1.9(6)
C54B O6B C57B C58B 177.0(3)
C54B C55B C56B C51B 0.8(6)
C56B C51B C52B C53B -1.4(7)
C57B O6B C54B C53B -179.0(3)
C57B O6B C54B C55B 1.2(5)
C58B O7B C59B C60B -173.2(3)
C59B O7B C58B C57B -88.9(4)
C60B O8B C61B C62B -175.4(3)
C61B O8B C60B C59B 172.2(3)
C62B O9B C63B C64B -88.6(4)
C63B O9B C62B C61B -179.5(3)
C64B O10B C37B C38B -176.1(4)
C64B O10B C37B C42B 2.4(6)
O1C C40C C41C C42C 178.2(4)
O1C C43C C44C O2C 85.2(8)
O1C C43C C44C O2E 139.1(8)
O2C C44C O2E C45E -59.8(8)
O2C C45C C46C O3C -38.3(13)
O3C C47C C48C O4C -74.1(6)
O4C C49C C50C O5C -69.2(4)
O5C C51C C52C C53C -179.4(3)
O5C C51C C56C C55C 179.5(3)
O6C C54C C55C C56C 179.4(3)
O6C C57C C58C O7C -74.8(4)
O7C C59C C60C O8C 73.8(6)
O8C C61C C62C O9C 153.0(6)
O9C C63C C64C O10C 178.4(4)
O10C C37C C38C C39C 178.8(4)
O10C C37C C42C C41C -178.1(4)
C37C O10C C64C C63C 170.3(4)
C37C C38C C39C C40C -0.1(7)
C38C C37C C42C C41C 0.8(6)
C38C C39C C40C O1C -177.7(4)
C38C C39C C40C C41C -0.2(7)
C39C C40C C41C C42C 0.8(7)
C40C O1C C43C C44C -175.1(6)
C40C C41C C42C C37C -1.1(7)
C42C C37C C38C C39C -0.2(6)
C43C O1C C40C C39C -123.6(7)
C43C O1C C40C C41C 59.0(8)
C43C C44C O2E C45E -134.3(9)
C44C O2C C45C C46C -117.8(9)
C44C O2E C45E C46E 120.4(14)
C45C O2C C44C C43C 178.2(6)
C45C O2C C44C O2E 50.0(8)
C46C O3C C47C C48C -160.1(5)
C46C O3C C46E C45E 52.9(12)
C47C O3C C46C C45C -101.6(8)
C47C O3C C46E C45E -178.7(13)
C48C O4C C49C C50C 168.0(3)
C49C O4C C48C C47C 176.2(4)
C50C O5C C51C C52C -161.5(3)
C50C O5C C51C C56C 20.2(5)
C51C O5C C50C C49C -179.0(3)
C51C C52C C53C C54C 0.2(5)
C52C C51C C56C C55C 1.2(5)
C52C C53C C54C O6C -179.1(3)
C52C C53C C54C C55C 0.3(5)
C53C C54C C55C C56C -0.1(5)
C54C O6C C57C C58C 177.7(3)
C54C C55C C56C C51C -0.7(6)
C56C C51C C52C C53C -1.0(5)
C57C O6C C54C C53C 4.4(5)
C57C O6C C54C C55C -175.1(3)
C58C O7C C59C C60C 178.7(3)
C59C O7C C58C C57C 92.6(4)
C60C O8C C61C C62C 176.4(6)
C61C O8C C60C C59C 179.1(5)
C62C O9C C63C C64C 58.1(8)
C63C O9C C62C C61C 169.1(6)
C64C O10C C37C C38C -165.7(4)
C64C O10C C37C C42C 13.2(5)
N1 C1 C2 C3 1.5(6)
N2 C9 C10 C6 3.6(6)
N2 C11 C12 C13 -168.7(4)
N2 C11 C12 C17 9.7(6)
N3 C19 C20 C21 -3.2(7)
N4 C27 C28 C24 -2.4(7)
N4 C29 C30 C31 -143.3(4)
N4 C29 C30 C35 36.6(6)
C1 N1 C5 C4 -1.2(5)
C1 N1 C36 C33 89.1(5)
C1 C2 C3 C4 -6.8(5)
C1 C2 C3 C6 169.5(4)
C2 C3 C4 C5 8.4(5)
C2 C3 C6 C7 -0.8(6)
C2 C3 C6 C10 -177.2(3)
C3 C4 C5 N1 -4.8(6)
C3 C6 C7 C8 -168.7(4)
C3 C6 C10 C9 168.9(4)
C4 C3 C6 C7 175.0(3)
C4 C3 C6 C10 -1.4(6)
C5 N1 C1 C2 2.9(5)
C5 N1 C36 C33 -76.8(5)
C6 C3 C4 C5 -167.9(4)
C6 C7 C8 N2 -4.2(6)
C7 C6 C10 C9 -7.9(5)
C8 N2 C9 C10 1.3(5)
C8 N2 C11 C12 -87.6(5)
C9 N2 C8 C7 -0.9(6)
C9 N2 C11 C12 72.4(5)
C10 C6 C7 C8 8.2(5)
C11 N2 C8 C7 159.5(4)
C11 N2 C9 C10 -159.6(4)
C11 C12 C13 C14 178.1(4)
C11 C12 C17 C16 -177.9(4)
C12 C13 C14 C15 -0.1(8)
C13 C12 C17 C16 0.5(6)
C13 C14 C15 C16 0.4(7)
C13 C14 C15 C18 -179.7(5)
C14 C15 C16 C17 -0.2(7)
C14 C15 C18 N3 173.1(5)
C15 C16 C17 C12 -0.2(7)
C16 C15 C18 N3 -7.0(7)
C17 C12 C13 C14 -0.4(7)
C18 N3 C19 C20 156.8(5)
C18 N3 C23 C22 -155.8(5)
C18 C15 C16 C17 179.9(4)
C19 N3 C18 C15 -70.8(6)
C19 N3 C23 C22 -1.5(7)
C19 C20 C21 C22 4.3(6)
C19 C20 C21 C24 -173.9(4)
C20 C21 C22 C23 -4.3(6)
C20 C21 C24 C25 0.8(7)
C20 C21 C24 C28 178.4(4)
C21 C22 C23 N3 3.2(7)
C21 C24 C25 C26 173.0(4)
C21 C24 C28 C27 -173.4(4)
C22 C21 C24 C25 -177.2(4)
C22 C21 C24 C28 0.4(7)
C23 N3 C18 C15 82.7(6)
C23 N3 C19 C20 1.4(6)
C24 C21 C22 C23 173.9(4)
C24 C25 C26 N4 3.1(7)
C25 C24 C28 C27 4.5(6)
C26 N4 C27 C28 0.1(6)
C26 N4 C29 C30 70.5(5)
C27 N4 C26 C25 -0.4(6)
C27 N4 C29 C30 -88.5(5)
C28 C24 C25 C26 -4.8(6)
C29 N4 C26 C25 -160.1(4)
C29 N4 C27 C28 159.6(4)
C29 C30 C31 C32 176.2(4)
C29 C30 C35 C34 -175.6(4)
C30 C31 C32 C33 -0.4(7)
C31 C30 C35 C34 4.3(6)
C31 C32 C33 C34 3.9(6)
C31 C32 C33 C36 -178.5(4)
C32 C33 C34 C35 -3.3(6)
C32 C33 C36 N1 147.8(4)
C33 C34 C35 C30 -0.8(6)
C34 C33 C36 N1 -34.7(6)
C35 C30 C31 C32 -3.7(7)
C36 N1 C1 C2 -163.5(4)
C36 N1 C5 C4 165.3(4)
C36 C33 C34 C35 179.2(4)
N1A C1A C2A C3A 2.4(7)
N2A C9A C10A C6A 3.3(7)
N2A C11A C12A C13A -173.8(4)
N2A C11A C12A C17A 5.5(6)
N3A C19A C20A C21A -2.2(6)
N4A C27A C28A C24A -1.6(7)
N4A C29A C30A C31A -144.1(4)
N4A C29A C30A C35A 34.9(6)
C1A N1A C5A C4A 0.2(7)
C1A N1A C36A C33A 88.5(5)
C1A C2A C3A C4A -3.8(6)
C1A C2A C3A C6A 172.8(4)
C2A C3A C4A C5A 3.7(6)
C2A C3A C6A C7A -0.9(7)
C2A C3A C6A C10A -176.5(4)
C3A C4A C5A N1A -2.2(7)
C3A C6A C7A C8A -169.0(4)
C3A C6A C10A C9A 168.7(4)
C4A C3A C6A C7A 175.3(4)
C4A C3A C6A C10A -0.3(7)
C5A N1A C1A C2A -0.3(6)
C5A N1A C36A C33A -67.7(5)
C6A C3A C4A C5A -172.9(4)
C6A C7A C8A N2A -2.4(6)
C7A C6A C10A C9A -7.4(6)
C8A N2A C9A C10A 2.0(6)
C8A N2A C11A C12A -94.6(5)
C9A N2A C8A C7A -2.5(6)
C9A N2A C11A C12A 70.2(5)
C10A C6A C7A C8A 7.0(6)
C11A N2A C8A C7A 162.5(4)
C11A N2A C9A C10A -163.4(4)
C11A C12A C13A C14A -179.3(4)
C11A C12A C17A C16A -179.6(4)
C12A C13A C14A C15A -0.7(6)
C13A C12A C17A C16A -0.3(6)
C13A C14A C15A C16A -1.2(6)
C13A C14A C15A C18A 179.0(4)
C14A C15A C16A C17A 2.4(6)
C14A C15A C18A N3A 178.5(4)
C15A C16A C17A C12A -1.7(6)
C16A C15A C18A N3A -1.2(6)
C17A C12A C13A C14A 1.5(6)
C18A N3A C19A C20A 154.5(4)
C18A N3A C23A C22A -155.2(4)
C18A C15A C16A C17A -177.9(4)
C19A N3A C18A C15A -79.4(5)
C19A N3A C23A C22A 1.0(6)
C19A C20A C21A C22A 6.1(6)
C19A C20A C21A C24A -171.3(4)
C20A C21A C22A C23A -6.7(5)
C20A C21A C24A C25A 3.5(6)
C20A C21A C24A C28A -178.3(4)
C21A C22A C23A N3A 3.5(6)
C21A C24A C25A C26A 172.2(4)
C21A C24A C28A C27A -173.3(4)
C22A C21A C24A C25A -173.6(4)
C22A C21A C24A C28A 4.6(6)
C23A N3A C18A C15A 76.0(5)
C23A N3A C19A C20A -1.7(6)
C24A C21A C22A C23A 170.7(4)
C24A C25A C26A N4A 3.9(6)
C25A C24A C28A C27A 5.1(6)
C26A N4A C27A C28A -1.4(6)
C26A N4A C29A C30A 78.0(5)
C27A N4A C26A C25A 0.2(6)
C27A N4A C29A C30A -84.5(5)
C28A C24A C25A C26A -6.2(6)
C29A N4A C26A C25A -162.9(4)
C29A N4A C27A C28A 161.7(4)
C29A C30A C31A C32A 179.0(4)
C29A C30A C35A C34A -178.9(5)
C30A C31A C32A C33A 0.5(7)
C31A C30A C35A C34A 0.2(7)
C31A C32A C33A C34A -0.9(7)
C31A C32A C33A C36A 179.2(4)
C32A C33A C34A C35A 1.0(7)
C32A C33A C36A N1A 142.9(4)
C33A C34A C35A C30A -0.7(8)
C34A C33A C36A N1A -37.0(6)
C35A C30A C31A C32A -0.1(7)
C36A N1A C1A C2A -157.1(4)
C36A N1A C5A C4A 157.5(4)
C36A C33A C34A C35A -179.1(5)
N1B C1B C2B C3B 2.9(6)
N2B C9B C10B C6B 2.9(6)
N2B C11B C12B C13B 172.9(3)
N2B C11B C12B C17B -7.5(5)
N3B C19B C20B C21B -0.5(6)
N4B C27B C28B C24B -2.2(6)
N4B C29B C30B C31B -109.0(4)
N4B C29B C30B C35B 68.9(4)
C1B N1B C5B C4B 1.9(6)
C1B N1B C36B C33B 88.0(4)
C1B C2B C3B C4B -2.5(5)
C1B C2B C3B C6B 174.0(4)
C2B C3B C4B C5B 2.0(5)
C2B C3B C6B C7B 1.3(6)
C2B C3B C6B C10B -175.9(4)
C3B C4B C5B N1B -1.9(6)
C3B C6B C7B C8B -170.2(4)
C3B C6B C10B C9B 170.7(4)
C4B C3B C6B C7B 177.4(4)
C4B C3B C6B C10B 0.2(6)
C5B N1B C1B C2B -2.4(6)
C5B N1B C36B C33B -73.7(5)
C6B C3B C4B C5B -174.5(4)
C6B C7B C8B N2B -3.9(6)
C7B C6B C10B C9B -6.7(5)
C8B N2B C9B C10B 1.2(6)
C8B N2B C11B C12B -77.7(4)
C9B N2B C8B C7B -0.7(6)
C9B N2B C11B C12B 79.2(4)
C10B C6B C7B C8B 7.2(5)
C11B N2B C8B C7B 157.0(4)
C11B N2B C9B C10B -156.4(4)
C11B C12B C13B C14B 178.8(3)
C11B C12B C17B C16B -179.1(3)
C12B C13B C14B C15B 0.0(6)
C13B C12B C17B C16B 0.5(5)
C13B C14B C15B C16B 0.9(5)
C13B C14B C15B C18B -179.4(3)
C14B C15B C16B C17B -1.2(5)
C14B C15B C18B N3B -178.8(3)
C15B C16B C17B C12B 0.5(6)
C16B C15B C18B N3B 0.9(5)
C17B C12B C13B C14B -0.8(5)
C18B N3B C19B C20B 156.3(4)
C18B N3B C23B C22B -158.1(4)
C18B C15B C16B C17B 179.1(3)
C19B N3B C18B C15B -74.1(4)
C19B N3B C23B C22B -0.9(5)
C19B C20B C21B C22B 4.4(5)
C19B C20B C21B C24B -173.9(4)
C20B C21B C22B C23B -6.7(5)
C20B C21B C24B C25B 7.0(5)
C20B C21B C24B C28B -175.8(3)
C21B C22B C23B N3B 5.2(6)
C21B C24B C25B C26B 174.3(4)
C21B C24B C28B C27B -174.3(3)
C22B C21B C24B C25B -171.1(3)
C22B C21B C24B C28B 6.2(6)
C23B N3B C18B C15B 82.9(4)
C23B N3B C19B C20B -1.5(5)
C24B C21B C22B C23B 171.6(4)
C24B C25B C26B N4B 2.2(6)
C25B C24B C28B C27B 3.2(5)
C26B N4B C27B C28B 0.7(5)
C26B N4B C29B C30B 75.6(4)
C27B N4B C26B C25B -0.8(5)
C27B N4B C29B C30B -86.2(4)
C28B C24B C25B C26B -3.2(5)
C29B N4B C26B C25B -163.4(4)
C29B N4B C27B C28B 163.0(4)
C29B C30B C31B C32B 177.1(3)
C29B C30B C35B C34B -177.1(3)
C30B C31B C32B C33B -0.2(6)
C31B C30B C35B C34B 0.8(5)
C31B C32B C33B C34B 1.0(6)
C31B C32B C33B C36B -177.3(4)
C32B C33B C34B C35B -1.0(5)
C32B C33B C36B N1B 102.6(4)
C33B C34B C35B C30B 0.0(5)
C34B C33B C36B N1B -75.7(5)
C35B C30B C31B C32B -0.7(5)
C36B N1B C1B C2B -164.6(4)
C36B N1B C5B C4B 164.3(4)
C36B C33B C34B C35B 177.4(3)
N1C C1C C2C C3C 2.3(6)
N2C C9C C10C C6C 0.0(6)
N2C C11C C12C C13C -179.9(3)
N2C C11C C12C C17C 2.9(5)
N3C C19C C20C C21C -1.7(6)
N4C C27C C28C C24C -3.6(6)
N4C C29C C30C C31C -95.7(6)
N4C C29C C30C C35C 84.1(6)
C1C N1C C5C C4C 1.0(6)
C1C N1C C36C C33C 84.6(5)
C1C C2C C3C C4C -3.3(5)
C1C C2C C3C C6C 174.9(4)
C2C C3C C4C C5C 3.4(5)
C2C C3C C6C C7C -5.0(6)
C2C C3C C6C C10C 175.7(3)
C3C C4C C5C N1C -2.4(6)
C3C C6C C7C C8C -171.8(4)
C3C C6C C10C C9C 174.0(4)
C4C C3C C6C C7C 172.9(3)
C4C C3C C6C C10C -6.4(6)
C5C N1C C1C C2C -1.0(6)
C5C N1C C36C C33C -77.2(5)
C6C C3C C4C C5C -174.8(4)
C6C C7C C8C N2C -4.5(6)
C7C C6C C10C C9C -5.4(5)
C8C N2C C9C C10C 3.7(6)
C8C N2C C11C C12C -82.0(4)
C9C N2C C8C C7C -1.4(6)
C9C N2C C11C C12C 75.5(5)
C10C C6C C7C C8C 7.5(5)
C11C N2C C8C C7C 156.5(4)
C11C N2C C9C C10C -154.8(4)
C11C C12C C13C C14C -176.9(4)
C11C C12C C17C C16C 176.6(4)
C12C C13C C14C C15C 0.5(6)
C13C C12C C17C C16C -0.6(6)
C13C C14C C15C C16C -1.2(6)
C13C C14C C15C C18C 176.5(4)
C14C C15C C16C C17C 1.0(6)
C14C C15C C18C N3C -175.6(3)
C15C C16C C17C C12C -0.1(6)
C16C C15C C18C N3C 2.0(5)
C17C C12C C13C C14C 0.4(5)
C18C N3C C19C C20C 155.8(4)
C18C N3C C23C C22C -156.3(4)
C18C C15C C16C C17C -176.7(4)
C19C N3C C18C C15C -80.1(4)
C19C N3C C23C C22C 0.8(6)
C19C C20C C21C C22C 5.2(5)
C19C C20C C21C C24C -172.8(4)
C20C C21C C22C C23C -6.0(6)
C20C C21C C24C C25C 0.5(6)
C20C C21C C24C C28C 178.8(4)
C21C C22C C23C N3C 3.2(7)
C21C C24C C25C C26C 173.0(5)
C21C C24C C28C C27C -172.4(4)
C22C C21C C24C C25C -177.4(4)
C22C C21C C24C C28C 0.9(6)
C23C N3C C18C C15C 76.5(4)
C23C N3C C19C C20C -1.7(5)
C24C C21C C22C C23C 172.1(4)
C24C C25C C26C N4C 2.1(8)
C25C C24C C28C C27C 6.1(6)
C26C N4C C27C C28C -0.2(6)
C26C N4C C29C C30C 80.9(7)
C27C N4C C26C C25C 1.0(7)
C27C N4C C29C C30C -84.1(6)
C28C C24C C25C C26C -5.4(7)
C29C N4C C26C C25C -164.3(5)
C29C N4C C27C C28C 165.2(4)
C29C C30C C31C C32C 178.0(4)
C29C C30C C35C C34C -177.2(4)
C30C C31C C32C C33C -0.2(7)
C31C C30C C35C C34C 2.6(6)
C31C C32C C33C C34C 1.3(6)
C31C C32C C33C C36C -175.6(4)
C32C C33C C34C C35C -0.5(6)
C32C C33C C36C N1C 97.7(5)
C33C C34C C35C C30C -1.5(6)
C34C C33C C36C N1C -79.2(5)
C35C C30C C31C C32C -1.8(6)
C36C N1C C1C C2C -163.3(4)
C36C N1C C5C C4C 163.6(4)
C36C C33C C34C C35C 176.5(4)
C1S C2S C3S C4S 2.2(9)
C2S C1S C6S C5S -1.5(8)
C2S C3S C4S C5S -0.8(9)
C3S C4S C5S C6S -1.7(9)
C4S C5S C6S C1S 2.8(9)
C6S C1S C2S C3S -1.0(9)
C7S C1S C2S C3S 179.3(6)
C7S C1S C6S C5S 178.2(6)
C22S C23S C24S C25S -2.3(8)
C23S C22S C27S C26S -0.5(7)
C23S C24S C25S C26S 0.8(8)
C24S C25S C26S C27S 0.8(8)
C25S C26S C27S C22S -1.0(8)
C27S C22S C23S C24S 2.1(7)
C28S C22S C23S C24S -177.3(5)
C28S C22S C27S C26S 178.9(5)
C8S C9S C10S C11S -0.2(7)
C9S C8S C13S C12S 0.4(6)
C9S C10S C11S C12S 0.2(6)
C10S C11S C12S C13S 0.2(6)
C11S C12S C13S C8S -0.5(6)
C13S C8S C9S C10S 0.0(7)
C14S C8S C9S C10S 178.6(4)
C14S C8S C13S C12S -178.3(4)
C29S C30S C31S C32S 0.0
C30S C29S C34S C33S 0.0
C30S C31S C32S C33S 0.0
C31S C32S C33S C34S 0.0
C32S C33S C34S C29S 0.0
C34S C29S C30S C31S 0.0
C35S C29S C30S C31S -179.1(8)
C35S C29S C34S C33S 179.1(8)
C29T C30T C31T C32T 0.0
C30T C29T C34T C33T 0.0
C30T C31T C32T C33T 0.0
C31T C32T C33T C34T 0.0
C32T C33T C34T C29T 0.0
C34T C29T C30T C31T 0.0
C34T C29T C30T C35T 177.0(10)
C35T C30T C31T C32T -177.1(9)
C08W C095 C096 C08Z 0.9(10)
C08Y C08Z C096 C095 -1.6(9)
C08Z C08Y C090 C08W -0.4(10)
C09U C08Z C096 C095 178.0(6)
C090 C08W C095 C096 0.0(10)
C090 C08Y C08Z C09U -178.2(7)
C090 C08Y C08Z C096 1.4(9)
C095 C08W C090 C08Y -0.3(9)
C15S C16S C17S C18S -2.5(12)
C16S C15S C20S C19S -4.6(8)
C16S C17S C18S C19S 1.4(10)
C17S C18S C19S C20S -2.6(10)
C18S C19S C20S C15S 4.5(10)
C20S C15S C16S C17S 4.1(10)
C21S C15S C16S C17S 179.8(7)
C21S C15S C20S C19S 179.5(6)
C45D O2B C44B C43B 156.6(11)
C45D O2B C45B C46B -128(4)
C46D O3D C47D C48B 160.0(13)
C47D O3D C46D C45D 89.0(15)
O2E C45E C46E O3C 31(2)
C46E O3C C46C C45C -39.0(9)
C46E O3C C47C C48C 168.0(7)
